data_1566416
loop_
_publ_author_name
'Keener, Megan'
'Mattejat, Maxwell'
'Zheng, Shao-Liang'
'Wu, Guang'
'Hayton, Trevor W.'
'M\'enard, Gabriel'

_publ_section_title
;
 Selective electrochemical capture and release of uranyl from aqueous
 alkali, lanthanide, and actinide mixtures using redox-switchable
 carboranes
;
_journal_name_full 'Chemical Science'
_journal_paper_doi 10.1039/D1SC07070C
_journal_year 2022
_chemical_formula_moiety
'0.5(C8 H20 O2), 0.5(C40 H44 Co2 O2), C156 H180 B60 O12 P12 Th2, 3(C20 H30 Co), 3(C4 H6 N2), 0.5(C4 N2)'
_chemical_formula_sum 'C254 H332 B60 Co4 N7 O14 P12 Th2'
_chemical_formula_weight 5427.29
_space_group_crystal_system monoclinic
_space_group_IT_number 15
_space_group_name_Hall '-C 2yc'
_space_group_name_H-M_alt 'C 1 2/c 1'
_atom_sites_solution_hydrogens geom
_atom_sites_solution_primary direct
_audit_creation_date 2021-10-11
_audit_creation_method
;
Olex2 1.3
(compiled 2019.09.11 svn.r3662 for OlexSys, GUI svn.r5938)
;
_audit_update_record
;
2021-11-24 deposited with the CCDC.	2022-02-21 downloaded from the CCDC.
;
_cell_angle_alpha 90
_cell_angle_beta 108.146(4)
_cell_angle_gamma 90
_cell_formula_units_Z 4
_cell_length_a 70.509(6)
_cell_length_b 17.5517(16)
_cell_length_c 23.4008(19)
_cell_measurement_reflns_used 9971
_cell_measurement_temperature 110(2)
_cell_measurement_theta_max 26.27
_cell_measurement_theta_min 2.32
_cell_volume 27519(4)
_computing_cell_refinement 'SAINT v8.34A (Bruker, 2013)'
_computing_data_reduction 'SAINT v8.34A (Bruker, 2013)'
_computing_molecular_graphics 'Olex2 1.3 (Dolomanov et al., 2009)'
_computing_publication_material 'Olex2 1.3 (Dolomanov et al., 2009)'
_computing_structure_refinement 'XL n/a (Sheldrick, 2008)'
_diffrn_ambient_temperature 109.97
_diffrn_measured_fraction_theta_full 0.998
_diffrn_measured_fraction_theta_max 0.984
_diffrn_measurement_device_type 'Bruker APEX-II CCD'
_diffrn_measurement_method '\f and \w scans'
_diffrn_radiation_type MoK\a
_diffrn_radiation_wavelength 0.71073
_diffrn_reflns_av_R_equivalents 0.0598
_diffrn_reflns_av_unetI/netI 0.0745
_diffrn_reflns_Laue_measured_fraction_full 0.998
_diffrn_reflns_Laue_measured_fraction_max 0.984
_diffrn_reflns_limit_h_max 88
_diffrn_reflns_limit_h_min -88
_diffrn_reflns_limit_k_max 11
_diffrn_reflns_limit_k_min -21
_diffrn_reflns_limit_l_max 26
_diffrn_reflns_limit_l_min -29
_diffrn_reflns_number 77701
_diffrn_reflns_point_group_measured_fraction_full 0.998
_diffrn_reflns_point_group_measured_fraction_max 0.984
_diffrn_reflns_theta_full 25.242
_diffrn_reflns_theta_max 26.658
_diffrn_reflns_theta_min 0.608
_diffrn_standards_number 0
_exptl_absorpt_coefficient_mu 1.440
_exptl_absorpt_correction_T_max 0.7454
_exptl_absorpt_correction_T_min 0.6419
_exptl_absorpt_correction_type none
_exptl_absorpt_process_details
;
SADABS-2014/5 (Bruker,2014/5) was used for absorption correction.
wR2(int) was 0.0631 before and 0.0530 after correction.
The Ratio of minimum to maximum transmission is 0.8611.
The \l/2 correction factor is 0.00150.
;
_exptl_crystal_density_diffrn 1.310
_exptl_crystal_description block
_exptl_crystal_F_000 11140
_exptl_crystal_size_max 0.25
_exptl_crystal_size_mid 0.2
_exptl_crystal_size_min 0.15
_refine_diff_density_max 3.010
_refine_diff_density_min -3.375
_refine_diff_density_rms 0.141
_refine_ls_extinction_method none
_refine_ls_goodness_of_fit_ref 1.051
_refine_ls_hydrogen_treatment constr
_refine_ls_matrix_type full
_refine_ls_number_parameters 1550
_refine_ls_number_reflns 28546
_refine_ls_number_restraints 134
_refine_ls_restrained_S_all 1.058
_refine_ls_R_factor_all 0.0749
_refine_ls_R_factor_gt 0.0493
_refine_ls_shift/su_max 0.010
_refine_ls_shift/su_mean 0.000
_refine_ls_structure_factor_coef Fsqd
_refine_ls_weighting_details 'w=1/[\s^2^(Fo^2^)+(0.0646P)^2^+107.2398P] where P=(Fo^2^+2Fc^2^)/3'
_refine_ls_weighting_scheme calc
_refine_ls_wR_factor_gt 0.1232
_refine_ls_wR_factor_ref 0.1360
_reflns_Friedel_coverage 0.000
_reflns_number_gt 21388
_reflns_number_total 28546
_reflns_threshold_expression 'I > 2\s(I)'
_cod_data_source_file d1sc07070c2.cif
_cod_data_source_block mk1192_0m_a
_cod_database_code 1566416
_shelx_shelxl_version_number 2014/7
_shelx_space_group_comment
;
The symmetry employed for this shelxl refinement is uniquely defined
by the following loop, which should always be used as a source of
symmetry information in preference to the above space-group names.
They are only intended as comments.
;
_shelx_estimated_absorpt_t_max 0.813
_shelx_estimated_absorpt_t_min 0.715
_olex2_refinement_description
;
1. Fixed Uiso
 At 1.2 times of:
  All B(H) groups, All C(H) groups, All C(H,H) groups
 At 1.5 times of:
  All C(H,H,H) groups
2. Restrained distances
 N1-C107 \\sim N2-C105 \\sim N4-C162 \\sim N5-C142
 with sigma of 0.01
 C107-C108 \\sim C161-C162 \\sim C105-C106 \\sim C142-C143
 with sigma of 0.01
 C111-Co3 \\sim C112-Co3 \\sim C113-Co3 \\sim C114-Co3 \\sim C115-Co3
 with sigma of 0.01
 C111-C112 \\sim C112-C113 \\sim C113-C114 \\sim C114-C115 \\sim C115-C111
 with sigma of 0.01
 C111-C113 \\sim C112-C114 \\sim C113-C115 \\sim C114-C111 \\sim C115-C112
\\sim C131-C133
 with sigma of 0.01
 C111-C116 \\sim C131-C134 \\sim C132-C135 \\sim C133-C136
 with sigma of 0.01
 C111-C116 \\sim C112-C117 \\sim C113-C118 \\sim C114-C119 \\sim C115-C120
 with sigma of 0.01
 C116-C117 \\sim C134-C135 \\sim C135-C136
 with sigma of 0.01
 C116-C117 \\sim C117-C118 \\sim C118-C119 \\sim C119-C120 \\sim C120-C116
 with sigma of 0.01
 C181-C182 \\sim C183-C184 \\sim C191-C192 \\sim C193-C194 \\sim C131-C132
\\sim C132-C133
 with sigma of 0.01
 C182-O8 \\sim C183-O8 \\sim C192-O9 \\sim C193-O9
 with sigma of 0.01
 C181-O8 \\sim C184-O8 \\sim C191-O9 \\sim C194-O9
 with sigma of 0.01
 C182-C183 \\sim C192-C193
 with sigma of 0.01
3. Restrained planarity
 C111, C112, C113, C114, C115, C116, C117, C118, C119, C120
 with sigma of 0.1
 C131, C132, C134, C135, C133, C136
 with sigma of 0.1
4. Uiso/Uaniso restraints and constraints
Uiso(C131) = Uiso(C132) = Uiso(C133) = Uiso(C134) = Uiso(C135) = Uiso(C136)
5. Others
 Fixed Sof: O8(0.5) C181(0.5) H18B(0.5) H18C(0.5) H18D(0.5) C182(0.5)
 H18E(0.5) H18F(0.5) C183(0.5) H18G(0.5) H18H(0.5) C184(0.5) H18I(0.5)
 H18J(0.5) H18K(0.5) C111(0.5) C112(0.5) C113(0.5) C114(0.5) C115(0.5)
 C116(0.5) H11B(0.5) H11C(0.5) H11D(0.5) C117(0.5) H11E(0.5) H11F(0.5)
 H11G(0.5) C118(0.5) C119(0.5) H11H(0.5) H11I(0.5) H11J(0.5) C120(0.5)
 H12B(0.5) H12C(0.5) H12D(0.5) C161(0.5) C162(0.5) C193(0.5) H19A(0.5)
 H19B(0.5) C194(0.5) H19C(0.5) H19D(0.5) H19E(0.5) O9(0.5) C192(0.5) H19F(0.5)
 H19G(0.5) C191(0.5) H19H(0.5) H19I(0.5) H19J(0.5) Co3(0.5) C131(0.5) C132(0.5)
 C134(0.5) C135(0.5)
 Fixed Uiso: C131(0.1) C132(0.1) C133(0.1) C134(0.1) C135(0.1) C136(0.1)
6.a Secondary CH2 refined with riding coordinates:
 C182(H18E,H18F), C183(H18G,H18H), C193(H19A,H19B), C192(H19F,H19G)
6.b Aromatic/amide H refined with riding coordinates:
 C7(H7A), C9(H9A), C10(H10A), C11(H11A), C12(H12A), C14(H14A), C15(H15A),
 C16(H16A), C17(H17A), C18(H18A), C20(H20A), C21(H21A), C22(H22A), C23(H23A),
 C24(H24A), C26(H26A), C27(H27A), C28(H28A), C29(H29A), C30(H30A), C030(H030),
 C32(H32), C33(H33), C34(H34), C034(H034), C35(H35), C36(H36), C38(H38),
 C39(H39), C40(H40), C41(H41), C42(H42), C44(H44), C45(H45), C46(H46), C47(H47),
  C48(H48), C50(H50), C51(H51), C52(H52), C53(H53), C54(H54), C56(H56),
 C57(H57), C58(H58), C59(H59), C60(H60), C62(H62), C63(H63), C64(H64), C65(H65),
  C66(H66), C68(H68), C69(H69), C70(H70), C71(H71), C72(H72), C02D(H02D),
 C01N(H01N), C02X(H02X)
6.c Idealised Me refined as rotating group:
 C181(H18B,H18C,H18D), C184(H18I,H18J,H18K), C116(H11B,H11C,H11D), C117(H11E,
 H11F,H11G), C119(H11H,H11I,H11J), C120(H12B,H12C,H12D), C78(H78A,H78B,H78C),
 C79(H79A,H79B,H79C), C80(H80A,H80B,H80C), C81(H81A,H81B,H81C), C82(H82A,H82B,
 H82C), C88(H88A,H88B,H88C), C89(H89A,H89B,H89C), C98(H98A,H98B,H98C), C99(H99A,
 H99B,H99C), C100(H10B,H10C,H10D), C101(H10E,H10F,H10G), C102(H10H,H10I,H10J),
 C106(H10K,H10L,H10M), C143(H14K,H14L,H14M), C146(H14B,H14C,H14D), C148(H14E,
 H14F,H14G), C149(H14H,H14I,H14J), C194(H19C,H19D,H19E), C191(H19H,H19I,H19J),
 C108(H10N,H10O,H10P)
6.d Boron cage BH refined with riding coordinates:
 B1(H1), B2(H2), B3(H3), B4(H4), B5(H5), B6(H6), B7(H7), B8(H8), B9(H9),
 B10(H10), B11(H11), B12(H12), B13(H13), B14(H14), B15(H15), B16(H16), B17(H17),
  B18(H18), B19(H19), B20(H20), B21(H21), B22(H22), B23(H23), B24(H24),
 B25(H25), B26(H26), B27(H27), B28(H28), B29(H29), B30(H30)
;
_olex2_submission_special_instructions 'No special instructions were received'

loop_
_space_group_symop_operation_xyz
'x, y, z'
'-x, y, -z+1/2'
'x+1/2, y+1/2, z'
'-x+1/2, y+1/2, -z+1/2'
'-x, -y, -z'
'x, -y, z-1/2'
'-x+1/2, -y+1/2, -z'
'x+1/2, -y+1/2, z-1/2'

loop_
_atom_site_label
_atom_site_type_symbol
_atom_site_fract_x
_atom_site_fract_y
_atom_site_fract_z
_atom_site_U_iso_or_equiv
_atom_site_adp_type
_atom_site_occupancy
_atom_site_site_symmetry_order
_atom_site_calc_flag
_atom_site_refinement_flags_posn
_atom_site_refinement_flags_adp
_atom_site_refinement_flags_occupancy
_atom_site_disorder_assembly
_atom_site_disorder_group
O8 O 0.46202(14) 0.7209(6) 0.5427(5) 0.066(3) Uiso 0.5 1 d D . P A 1
C181 C 0.4904(2) 0.6895(11) 0.5077(8) 0.075(5) Uiso 0.5 1 d D . P A 1
H18B H 0.4899 0.6421 0.4852 0.112 Uiso 0.5 1 calc R U P A 1
H18C H 0.5044 0.7032 0.5281 0.112 Uiso 0.5 1 calc R U P A 1
H18D H 0.4840 0.7304 0.4799 0.112 Uiso 0.5 1 calc R U P A 1
C182 C 0.4795(2) 0.6786(11) 0.5543(8) 0.080(6) Uiso 0.5 1 d D . P A 1
H18E H 0.4763 0.6239 0.5558 0.096 Uiso 0.5 1 calc R U P A 1
H18F H 0.4887 0.6930 0.5943 0.096 Uiso 0.5 1 calc R U P A 1
C183 C 0.4512(2) 0.7110(10) 0.5830(8) 0.070(5) Uiso 0.5 1 d D . P A 1
H18G H 0.4602 0.7204 0.6243 0.084 Uiso 0.5 1 calc R U P A 1
H18H H 0.4467 0.6573 0.5810 0.084 Uiso 0.5 1 calc R U P A 1
C184 C 0.4331(2) 0.7627(9) 0.5714(8) 0.066(5) Uiso 0.5 1 d D . P A 1
H18I H 0.4375 0.8160 0.5768 0.099 Uiso 0.5 1 calc R U P A 1
H18J H 0.4259 0.7503 0.5998 0.099 Uiso 0.5 1 calc R U P A 1
H18K H 0.4243 0.7552 0.5302 0.099 Uiso 0.5 1 calc R U P A 1
C111 C 0.47020(12) 0.6208(6) 0.6296(4) 0.053(4) Uiso 0.5 1 d D . P B 2
C112 C 0.48682(15) 0.6470(5) 0.6135(4) 0.053(4) Uiso 0.5 1 d D . P B 2
C113 C 0.50067(15) 0.5865(6) 0.6223(4) 0.062(4) Uiso 0.5 1 d D . P B 2
C114 C 0.49265(16) 0.5233(5) 0.6445(5) 0.060(4) Uiso 0.5 1 d D . P B 2
C115 C 0.47383(13) 0.5442(5) 0.6486(5) 0.052(4) Uiso 0.5 1 d D . P B 2
C116 C 0.45198(18) 0.6671(7) 0.6269(8) 0.068(5) Uiso 0.5 1 d D . P B 2
H11B H 0.4418 0.6599 0.5877 0.103 Uiso 0.5 1 calc R U P B 2
H11C H 0.4556 0.7212 0.6325 0.103 Uiso 0.5 1 calc R U P B 2
H11D H 0.4466 0.6505 0.6588 0.103 Uiso 0.5 1 calc R U P B 2
C117 C 0.4890(2) 0.7239(7) 0.5879(8) 0.072(5) Uiso 0.5 1 d D . P B 2
H11E H 0.4868 0.7192 0.5446 0.108 Uiso 0.5 1 calc R U P B 2
H11F H 0.5025 0.7436 0.6076 0.108 Uiso 0.5 1 calc R U P B 2
H11G H 0.4792 0.7592 0.5948 0.108 Uiso 0.5 1 calc R U P B 2
C118 C 0.5203(2) 0.5885(7) 0.6087(8) 0.084(6) Uiso 0.5 1 d D . P B 2
C119 C 0.50199(19) 0.4459(6) 0.6567(8) 0.072(5) Uiso 0.5 1 d D . P B 2
H11H H 0.4954 0.4162 0.6806 0.108 Uiso 0.5 1 calc R U P B 2
H11I H 0.5162 0.4511 0.6789 0.108 Uiso 0.5 1 calc R U P B 2
H11J H 0.5004 0.4197 0.6185 0.108 Uiso 0.5 1 calc R U P B 2
C120 C 0.45964(18) 0.4936(6) 0.6667(7) 0.063(4) Uiso 0.5 1 d D . P B 2
H12B H 0.4672 0.4573 0.6972 0.094 Uiso 0.5 1 calc R U P B 2
H12C H 0.4514 0.4658 0.6315 0.094 Uiso 0.5 1 calc R U P B 2
H12D H 0.4511 0.5247 0.6835 0.094 Uiso 0.5 1 calc R U P B 2
B1 B 0.70299(8) 0.8426(3) 0.4813(3) 0.0138(11) Uani 1 1 d . . . . .
H1 H 0.6940 0.7963 0.4523 0.017 Uiso 1 1 calc R U . . .
B2 B 0.69032(8) 0.9233(3) 0.5775(3) 0.0147(11) Uani 1 1 d . . . . .
H2 H 0.6745 0.9409 0.5712 0.018 Uiso 1 1 calc R U . . .
B3 B 0.71321(8) 0.8088(3) 0.5651(3) 0.0140(11) Uani 1 1 d . . . . .
H3 H 0.7140 0.7451 0.5673 0.017 Uiso 1 1 calc R U . . .
B4 B 0.71088(8) 0.8675(3) 0.6289(3) 0.0141(11) Uani 1 1 d . . . . .
H4 H 0.7139 0.8519 0.6774 0.017 Uiso 1 1 calc R U . . .
B5 B 0.73119(8) 0.8843(3) 0.6020(3) 0.0170(12) Uani 1 1 d . . . . .
H5 H 0.7462 0.8749 0.6356 0.020 Uiso 1 1 calc R U . . .
B6 B 0.71433(8) 0.9611(3) 0.6023(3) 0.0164(12) Uani 1 1 d . . . . .
H6 H 0.7170 1.0096 0.6350 0.020 Uiso 1 1 calc R U . . .
B7 B 0.72739(8) 0.8606(3) 0.5255(3) 0.0151(11) Uani 1 1 d . . . . .
H7 H 0.7395 0.8289 0.5139 0.018 Uiso 1 1 calc R U . . .
B8 B 0.72808(8) 0.9580(3) 0.5502(3) 0.0180(12) Uani 1 1 d . . . . .
H8 H 0.7406 0.9995 0.5553 0.022 Uiso 1 1 calc R U . . .
B9 B 0.70110(8) 0.9815(3) 0.5232(3) 0.0148(11) Uani 1 1 d . . . . .
H9 H 0.6929 1.0365 0.5102 0.018 Uiso 1 1 calc R U . . .
B10 B 0.71441(8) 0.9347(3) 0.4754(3) 0.0154(12) Uani 1 1 d . . . . .
H10 H 0.7193 0.9592 0.4381 0.018 Uiso 1 1 calc R U . . .
B11 B 0.56831(8) 0.9075(3) 0.3795(2) 0.0147(11) Uani 1 1 d . . . . .
H11 H 0.5736 0.8531 0.4043 0.018 Uiso 1 1 calc R U . . .
B12 B 0.58620(8) 0.9744(3) 0.2884(2) 0.0129(11) Uani 1 1 d . . . . .
H12 H 0.6026 0.9753 0.2950 0.016 Uiso 1 1 calc R U . . .
B13 B 0.57992(8) 1.0400(3) 0.3476(2) 0.0151(12) Uani 1 1 d . . . . .
H13 H 0.5919 1.0838 0.3641 0.018 Uiso 1 1 calc R U . . .
B14 B 0.56379(8) 1.0093(3) 0.3929(3) 0.0160(12) Uani 1 1 d . . . . .
H14 H 0.5608 1.0378 0.4320 0.019 Uiso 1 1 calc R U . . .
B15 B 0.55223(8) 1.0460(3) 0.3203(3) 0.0181(12) Uani 1 1 d . . . . .
H15 H 0.5431 1.0987 0.3188 0.022 Uiso 1 1 calc R U . . .
B16 B 0.54610(8) 0.9515(3) 0.3376(3) 0.0169(12) Uani 1 1 d . . . . .
H16 H 0.5322 0.9333 0.3476 0.020 Uiso 1 1 calc R U . . .
B17 B 0.56566(8) 1.0360(3) 0.2677(2) 0.0159(12) Uani 1 1 d . . . . .
H17 H 0.5665 1.0861 0.2390 0.019 Uiso 1 1 calc R U . . .
B18 B 0.54400(8) 0.9785(3) 0.2632(3) 0.0166(12) Uani 1 1 d . . . . .
H18 H 0.5288 0.9849 0.2296 0.020 Uiso 1 1 calc R U . . .
B19 B 0.55611(8) 0.8877(3) 0.2930(2) 0.0156(12) Uani 1 1 d . . . . .
H19 H 0.5509 0.8272 0.2858 0.019 Uiso 1 1 calc R U . . .
B20 B 0.56236(8) 0.9422(3) 0.2336(3) 0.0151(12) Uani 1 1 d . . . . .
H20 H 0.5583 0.9309 0.1841 0.018 Uiso 1 1 calc R U . . .
B21 B 0.59844(8) 0.5323(3) 0.3886(3) 0.0197(12) Uani 1 1 d . . . . .
H21 H 0.5919 0.5830 0.3602 0.024 Uiso 1 1 calc R U . . .
B22 B 0.59500(9) 0.4756(3) 0.4504(3) 0.0215(13) Uani 1 1 d . . . . .
H22 H 0.5815 0.4684 0.4655 0.026 Uiso 1 1 calc R U . . .
B23 B 0.59817(9) 0.4334(4) 0.3842(3) 0.0280(15) Uani 1 1 d . . . . .
H23 H 0.5847 0.4072 0.3510 0.034 Uiso 1 1 calc R U . . .
B24 B 0.62182(9) 0.4887(3) 0.4960(3) 0.0200(13) Uani 1 1 d . . . . .
H24 H 0.6264 0.5073 0.5442 0.024 Uiso 1 1 calc R U . . .
B25 B 0.61678(8) 0.4757(3) 0.3541(3) 0.0219(13) Uani 1 1 d . . . . .
H25 H 0.6131 0.4883 0.3050 0.026 Uiso 1 1 calc R U . . .
B26 B 0.61158(10) 0.3981(4) 0.4572(4) 0.0321(17) Uani 1 1 d . . . . .
H26 H 0.6077 0.3462 0.4792 0.039 Uiso 1 1 calc R U . . .
B27 B 0.62154(10) 0.3859(4) 0.3987(4) 0.0336(17) Uani 1 1 d . . . . .
H27 H 0.6220 0.3275 0.3798 0.040 Uiso 1 1 calc R U . . .
B28 B 0.63697(9) 0.4207(4) 0.4704(3) 0.0265(15) Uani 1 1 d . . . . .
H28 H 0.6485 0.3882 0.5060 0.032 Uiso 1 1 calc R U . . .
B29 B 0.64218(9) 0.4421(3) 0.4016(3) 0.0237(14) Uani 1 1 d . . . . .
H29 H 0.6546 0.4162 0.3879 0.028 Uiso 1 1 calc R U . . .
B30 B 0.64241(8) 0.5144(3) 0.4588(3) 0.0190(12) Uani 1 1 d . . . . .
H30 H 0.6517 0.5628 0.4838 0.023 Uiso 1 1 calc R U . . .
C1 C 0.69149(6) 0.9185(3) 0.4708(2) 0.0107(9) Uani 1 1 d . . . . .
C2 C 0.69239(7) 0.8356(3) 0.5748(2) 0.0107(9) Uani 1 1 d . . . . .
C3 C 0.63512(7) 0.5301(3) 0.3903(2) 0.0173(11) Uani 1 1 d . . . . .
C4 C 0.60756(7) 0.5537(3) 0.4556(2) 0.0143(10) Uani 1 1 d . . . . .
C5 C 0.58468(7) 0.9698(3) 0.3955(2) 0.0132(10) Uani 1 1 d . . . . .
C6 C 0.57801(7) 0.8925(3) 0.2848(2) 0.0137(10) Uani 1 1 d . . . . .
C7 C 0.59193(7) 0.8569(3) 0.5355(2) 0.0164(10) Uani 1 1 d . . . . .
H7A H 0.5943 0.8176 0.5107 0.020 Uiso 1 1 calc R U . . .
C8 C 0.59489(7) 0.9327(3) 0.5230(2) 0.0140(10) Uani 1 1 d . . . . .
C9 C 0.59109(7) 0.9896(3) 0.5588(2) 0.0173(11) Uani 1 1 d . . . . .
H9A H 0.5927 1.0415 0.5498 0.021 Uiso 1 1 calc R U . . .
C10 C 0.58494(7) 0.9712(3) 0.6078(2) 0.0208(11) Uani 1 1 d . . . . .
H10A H 0.5825 1.0104 0.6326 0.025 Uiso 1 1 calc R U . . .
C11 C 0.58231(7) 0.8954(3) 0.6208(2) 0.0216(12) Uani 1 1 d . . . . .
H11A H 0.5783 0.8828 0.6549 0.026 Uiso 1 1 calc R U . . .
C12 C 0.58547(7) 0.8387(3) 0.5842(2) 0.0208(11) Uani 1 1 d . . . . .
H12A H 0.5832 0.7870 0.5922 0.025 Uiso 1 1 calc R U . . .
C13 C 0.61968(7) 1.0396(3) 0.4841(2) 0.0122(10) Uani 1 1 d . . . . .
C14 C 0.61114(7) 1.1121(3) 0.4762(2) 0.0149(10) Uani 1 1 d . . . . .
H14A H 0.5971 1.1178 0.4601 0.018 Uiso 1 1 calc R U . . .
C15 C 0.62328(8) 1.1755(3) 0.4920(2) 0.0196(11) Uani 1 1 d . . . . .
H15A H 0.6175 1.2250 0.4868 0.023 Uiso 1 1 calc R U . . .
C16 C 0.64378(8) 1.1674(3) 0.5152(2) 0.0224(12) Uani 1 1 d . . . . .
H16A H 0.6520 1.2113 0.5251 0.027 Uiso 1 1 calc R U . . .
C17 C 0.65231(7) 1.0956(3) 0.5240(2) 0.0194(11) Uani 1 1 d . . . . .
H17A H 0.6663 1.0900 0.5412 0.023 Uiso 1 1 calc R U . . .
C18 C 0.64028(7) 1.0323(3) 0.5078(2) 0.0160(10) Uani 1 1 d . . . . .
H18A H 0.6461 0.9830 0.5128 0.019 Uiso 1 1 calc R U . . .
C19 C 0.66122(7) 1.0194(3) 0.3911(2) 0.0118(10) Uani 1 1 d . . . . .
C20 C 0.64068(7) 1.0315(3) 0.3696(2) 0.0145(10) Uani 1 1 d . . . . .
H20A H 0.6318 0.9892 0.3629 0.017 Uiso 1 1 calc R U . . .
C21 C 0.63303(7) 1.1043(3) 0.3579(2) 0.0190(11) Uani 1 1 d . . . . .
H21A H 0.6190 1.1118 0.3429 0.023 Uiso 1 1 calc R U . . .
C22 C 0.64574(8) 1.1663(3) 0.3678(2) 0.0196(11) Uani 1 1 d . . . . .
H22A H 0.6405 1.2164 0.3598 0.023 Uiso 1 1 calc R U . . .
C23 C 0.66631(7) 1.1550(3) 0.3896(2) 0.0170(10) Uani 1 1 d . . . . .
H23A H 0.6751 1.1975 0.3967 0.020 Uiso 1 1 calc R U . . .
C24 C 0.67408(7) 1.0819(3) 0.4009(2) 0.0156(10) Uani 1 1 d . . . . .
H24A H 0.6881 1.0744 0.4154 0.019 Uiso 1 1 calc R U . . .
C25 C 0.67837(6) 0.8977(3) 0.3409(2) 0.0144(10) Uani 1 1 d . . . . .
C26 C 0.67659(7) 0.8230(3) 0.3215(2) 0.0174(11) Uani 1 1 d . . . . .
H26A H 0.6716 0.7859 0.3425 0.021 Uiso 1 1 calc R U . . .
C27 C 0.68591(7) 0.9512(3) 0.3098(2) 0.0183(11) Uani 1 1 d . . . . .
H27A H 0.6875 1.0027 0.3230 0.022 Uiso 1 1 calc R U . . .
C28 C 0.69116(8) 0.9300(4) 0.2596(2) 0.0271(13) Uani 1 1 d . . . . .
H28A H 0.6960 0.9673 0.2381 0.032 Uiso 1 1 calc R U . . .
C29 C 0.68941(8) 0.8555(3) 0.2408(3) 0.0263(13) Uani 1 1 d . . . . .
H29A H 0.6932 0.8412 0.2068 0.032 Uiso 1 1 calc R U . . .
C30 C 0.68203(8) 0.8011(3) 0.2715(3) 0.0264(13) Uani 1 1 d . . . . .
H30A H 0.6807 0.7495 0.2585 0.032 Uiso 1 1 calc R U . . .
C030 C 0.59929(8) 0.5804(3) 0.5910(3) 0.0262(12) Uani 1 1 d . . . . .
H030 H 0.5918 0.5399 0.5677 0.031 Uiso 1 1 calc R U . . .
C31 C 0.60559(7) 0.8400(3) 0.2240(2) 0.0148(10) Uani 1 1 d . . . . .
C32 C 0.62402(7) 0.8761(3) 0.2439(2) 0.0170(11) Uani 1 1 d . . . . .
H32 H 0.6298 0.8876 0.2854 0.020 Uiso 1 1 calc R U . . .
C33 C 0.63396(8) 0.8955(3) 0.2032(2) 0.0206(11) Uani 1 1 d . . . . .
H33 H 0.6465 0.9203 0.2168 0.025 Uiso 1 1 calc R U . . .
C34 C 0.62559(8) 0.8786(3) 0.1429(2) 0.0222(12) Uani 1 1 d . . . . .
H34 H 0.6323 0.8929 0.1151 0.027 Uiso 1 1 calc R U . . .
C034 C 0.62157(9) 0.6972(3) 0.6606(2) 0.0262(13) Uani 1 1 d . . . . .
H034 H 0.6294 0.7368 0.6843 0.031 Uiso 1 1 calc R U . . .
C35 C 0.60746(8) 0.8411(3) 0.1229(2) 0.0214(11) Uani 1 1 d . . . . .
H35 H 0.6020 0.8278 0.0817 0.026 Uiso 1 1 calc R U . . .
C36 C 0.59720(8) 0.8229(3) 0.1626(2) 0.0211(11) Uani 1 1 d . . . . .
H36 H 0.5845 0.7989 0.1485 0.025 Uiso 1 1 calc R U . . .
C37 C 0.64090(7) 0.6068(3) 0.2845(2) 0.0186(11) Uani 1 1 d . . . . .
C38 C 0.63980(8) 0.6774(3) 0.2564(2) 0.0226(12) Uani 1 1 d . . . . .
H38 H 0.6405 0.7228 0.2791 0.027 Uiso 1 1 calc R U . . .
C39 C 0.63764(8) 0.6819(3) 0.1954(3) 0.0286(13) Uani 1 1 d . . . . .
H39 H 0.6370 0.7302 0.1766 0.034 Uiso 1 1 calc R U . . .
C40 C 0.63647(9) 0.6161(3) 0.1624(3) 0.0288(13) Uani 1 1 d . . . . .
H40 H 0.6350 0.6192 0.1206 0.035 Uiso 1 1 calc R U . . .
C41 C 0.63748(8) 0.5460(3) 0.1894(3) 0.0278(13) Uani 1 1 d . . . . .
H41 H 0.6369 0.5008 0.1665 0.033 Uiso 1 1 calc R U . . .
C42 C 0.63940(8) 0.5411(3) 0.2501(2) 0.0228(12) Uani 1 1 d . . . . .
H42 H 0.6397 0.4925 0.2683 0.027 Uiso 1 1 calc R U . . .
C43 C 0.57793(7) 0.7338(3) 0.2447(2) 0.0162(11) Uani 1 1 d . . . . .
C44 C 0.58663(8) 0.6618(3) 0.2591(2) 0.0217(12) Uani 1 1 d . . . . .
H44 H 0.5996 0.6573 0.2875 0.026 Uiso 1 1 calc R U . . .
C45 C 0.57643(9) 0.5968(3) 0.2321(3) 0.0296(13) Uani 1 1 d . . . . .
H45 H 0.5823 0.5479 0.2416 0.036 Uiso 1 1 calc R U . . .
C46 C 0.55756(10) 0.6046(4) 0.1913(3) 0.0364(15) Uani 1 1 d . . . . .
H46 H 0.5504 0.5604 0.1731 0.044 Uiso 1 1 calc R U . . .
C47 C 0.54894(9) 0.6752(4) 0.1764(3) 0.0324(14) Uani 1 1 d . . . . .
H47 H 0.5360 0.6793 0.1479 0.039 Uiso 1 1 calc R U . . .
C48 C 0.55895(8) 0.7402(3) 0.2027(2) 0.0228(12) Uani 1 1 d . . . . .
H48 H 0.5530 0.7889 0.1922 0.027 Uiso 1 1 calc R U . . .
C49 C 0.67401(7) 0.5923(3) 0.3908(2) 0.0168(11) Uani 1 1 d . . . . .
C50 C 0.68590(7) 0.6386(3) 0.4361(2) 0.0195(11) Uani 1 1 d . . . . .
H50 H 0.6798 0.6737 0.4560 0.023 Uiso 1 1 calc R U . . .
C51 C 0.70658(7) 0.6341(3) 0.4525(3) 0.0218(12) Uani 1 1 d . . . . .
H51 H 0.7146 0.6659 0.4835 0.026 Uiso 1 1 calc R U . . .
C52 C 0.71547(7) 0.5831(3) 0.4237(3) 0.0253(13) Uani 1 1 d . . . . .
H52 H 0.7296 0.5806 0.4342 0.030 Uiso 1 1 calc R U . . .
C53 C 0.70374(8) 0.5356(4) 0.3796(3) 0.0300(14) Uani 1 1 d . . . . .
H53 H 0.7099 0.4997 0.3606 0.036 Uiso 1 1 calc R U . . .
C54 C 0.68324(8) 0.5401(3) 0.3632(3) 0.0264(13) Uani 1 1 d . . . . .
H54 H 0.6753 0.5072 0.3328 0.032 Uiso 1 1 calc R U . . .
C55 C 0.68068(7) 0.6867(3) 0.6121(2) 0.0124(10) Uani 1 1 d . . . . .
C56 C 0.66691(7) 0.6272(3) 0.5969(2) 0.0154(10) Uani 1 1 d . . . . .
H56 H 0.6543 0.6349 0.5674 0.018 Uiso 1 1 calc R U . . .
C57 C 0.67152(8) 0.5571(3) 0.6246(2) 0.0204(11) Uani 1 1 d . . . . .
H57 H 0.6622 0.5164 0.6137 0.024 Uiso 1 1 calc R U . . .
C58 C 0.68981(8) 0.5463(3) 0.6685(2) 0.0221(12) Uani 1 1 d . . . . .
H58 H 0.6928 0.4988 0.6888 0.027 Uiso 1 1 calc R U . . .
C59 C 0.70375(8) 0.6048(3) 0.6828(2) 0.0204(11) Uani 1 1 d . . . . .
H59 H 0.7163 0.5968 0.7123 0.024 Uiso 1 1 calc R U . . .
C60 C 0.69941(7) 0.6741(3) 0.6547(2) 0.0150(10) Uani 1 1 d . . . . .
H60 H 0.7091 0.7136 0.6641 0.018 Uiso 1 1 calc R U . . .
C61 C 0.66322(7) 0.8247(3) 0.6358(2) 0.0114(9) Uani 1 1 d . . . . .
C62 C 0.67404(7) 0.8213(3) 0.6969(2) 0.0172(10) Uani 1 1 d . . . . .
H62 H 0.6861 0.7931 0.7099 0.021 Uiso 1 1 calc R U . . .
C63 C 0.66714(8) 0.8590(3) 0.7382(2) 0.0226(12) Uani 1 1 d . . . . .
H63 H 0.6745 0.8565 0.7797 0.027 Uiso 1 1 calc R U . . .
C64 C 0.64965(8) 0.9001(3) 0.7199(2) 0.0232(12) Uani 1 1 d . . . . .
H64 H 0.6450 0.9258 0.7487 0.028 Uiso 1 1 calc R U . . .
C65 C 0.63878(8) 0.9040(3) 0.6589(2) 0.0202(11) Uani 1 1 d . . . . .
H65 H 0.6267 0.9324 0.6460 0.024 Uiso 1 1 calc R U . . .
C66 C 0.64564(7) 0.8665(3) 0.6177(2) 0.0148(10) Uani 1 1 d . . . . .
H66 H 0.6382 0.8691 0.5762 0.018 Uiso 1 1 calc R U . . .
C67 C 0.57563(7) 0.6612(3) 0.4523(2) 0.0180(11) Uani 1 1 d . . . . .
C68 C 0.56837(8) 0.6875(3) 0.3939(3) 0.0267(13) Uani 1 1 d . . . . .
H68 H 0.5773 0.6958 0.3714 0.032 Uiso 1 1 calc R U . . .
C69 C 0.54814(9) 0.7018(4) 0.3677(3) 0.0376(16) Uani 1 1 d . . . . .
H69 H 0.5432 0.7181 0.3270 0.045 Uiso 1 1 calc R U . . .
C70 C 0.53523(9) 0.6926(4) 0.4003(4) 0.0494(19) Uani 1 1 d . . . . .
H70 H 0.5214 0.7022 0.3823 0.059 Uiso 1 1 calc R U . . .
C71 C 0.54234(10) 0.6695(5) 0.4591(4) 0.062(2) Uani 1 1 d . . . . .
H71 H 0.5334 0.6642 0.4821 0.074 Uiso 1 1 calc R U . . .
C72 C 0.56251(9) 0.6538(4) 0.4855(3) 0.0399(16) Uani 1 1 d . . . . .
H72 H 0.5673 0.6379 0.5262 0.048 Uiso 1 1 calc R U . . .
C73 C 0.51600(7) 0.9020(3) 0.4981(2) 0.0203(11) Uani 1 1 d . . . . .
C74 C 0.51463(7) 0.9147(3) 0.5575(2) 0.0172(11) Uani 1 1 d . . . . .
C75 C 0.49387(7) 0.9156(3) 0.5526(2) 0.0196(11) Uani 1 1 d . . . . .
C76 C 0.48246(7) 0.9055(3) 0.4908(2) 0.0213(11) Uani 1 1 d . . . . .
C77 C 0.49627(7) 0.8967(3) 0.4570(2) 0.0201(11) Uani 1 1 d . . . . .
C78 C 0.49079(9) 0.8813(3) 0.3912(2) 0.0292(13) Uani 1 1 d . . . . .
H78A H 0.5013 0.9004 0.3759 0.044 Uiso 1 1 calc R U . . .
H78B H 0.4782 0.9070 0.3703 0.044 Uiso 1 1 calc R U . . .
H78C H 0.4892 0.8263 0.3841 0.044 Uiso 1 1 calc R U . . .
C79 C 0.46034(7) 0.8989(4) 0.4663(3) 0.0289(13) Uani 1 1 d . . . . .
H79A H 0.4563 0.8466 0.4716 0.043 Uiso 1 1 calc R U . . .
H79B H 0.4560 0.9118 0.4235 0.043 Uiso 1 1 calc R U . . .
H79C H 0.4542 0.9340 0.4879 0.043 Uiso 1 1 calc R U . . .
C80 C 0.48574(9) 0.9245(4) 0.6041(3) 0.0322(14) Uani 1 1 d . . . . .
H80A H 0.4835 0.8741 0.6188 0.048 Uiso 1 1 calc R U . . .
H80B H 0.4731 0.9524 0.5907 0.048 Uiso 1 1 calc R U . . .
H80C H 0.4953 0.9527 0.6366 0.048 Uiso 1 1 calc R U . . .
C81 C 0.53183(7) 0.9198(3) 0.6137(2) 0.0220(12) Uani 1 1 d . . . . .
H81A H 0.5276 0.9457 0.6448 0.033 Uiso 1 1 calc R U . . .
H81B H 0.5426 0.9487 0.6058 0.033 Uiso 1 1 calc R U . . .
H81C H 0.5365 0.8684 0.6274 0.033 Uiso 1 1 calc R U . . .
C82 C 0.53493(7) 0.8943(3) 0.4831(2) 0.0240(12) Uani 1 1 d . . . . .
H82A H 0.5396 0.8414 0.4894 0.036 Uiso 1 1 calc R U . . .
H82B H 0.5451 0.9281 0.5091 0.036 Uiso 1 1 calc R U . . .
H82C H 0.5326 0.9083 0.4409 0.036 Uiso 1 1 calc R U . . .
C84 C 0.75755(7) 0.3267(3) 0.6003(2) 0.0193(11) Uani 1 1 d . . . . .
C85 C 0.73492(7) 0.2359(3) 0.6107(2) 0.0167(11) Uani 1 1 d . . . . .
C86 C 0.75352(7) 0.2730(3) 0.6416(2) 0.0150(10) Uani 1 1 d . . . . .
C87 C 0.72756(8) 0.2663(3) 0.5513(2) 0.0196(11) Uani 1 1 d . . . . .
C88 C 0.73974(10) 0.3664(4) 0.4886(3) 0.0343(15) Uani 1 1 d . . . . .
H88A H 0.7455 0.3369 0.4624 0.051 Uiso 1 1 calc R U . . .
H88B H 0.7469 0.4148 0.4991 0.051 Uiso 1 1 calc R U . . .
H88C H 0.7256 0.3766 0.4675 0.051 Uiso 1 1 calc R U . . .
C89 C 0.70912(9) 0.2409(4) 0.5042(3) 0.0335(14) Uani 1 1 d . . . . .
H89A H 0.7114 0.1909 0.4890 0.050 Uiso 1 1 calc R U . . .
H89B H 0.7056 0.2778 0.4712 0.050 Uiso 1 1 calc R U . . .
H89C H 0.6982 0.2373 0.5216 0.050 Uiso 1 1 calc R U . . .
C93 C 0.70810(7) 0.4289(3) 0.5845(2) 0.0167(10) Uani 1 1 d . . . . .
C94 C 0.70423(7) 0.3768(3) 0.6260(2) 0.0180(11) Uani 1 1 d . . . . .
C95 C 0.72011(7) 0.3818(3) 0.6818(2) 0.0183(11) Uani 1 1 d . . . . .
C96 C 0.73391(7) 0.4378(3) 0.6746(2) 0.0177(11) Uani 1 1 d . . . . .
C97 C 0.72649(7) 0.4659(3) 0.6141(2) 0.0163(10) Uani 1 1 d . . . . .
C98 C 0.73606(8) 0.5273(3) 0.5877(2) 0.0232(12) Uani 1 1 d . . . . .
H98A H 0.7311 0.5772 0.5955 0.035 Uiso 1 1 calc R U . . .
H98B H 0.7327 0.5194 0.5442 0.035 Uiso 1 1 calc R U . . .
H98C H 0.7506 0.5252 0.6061 0.035 Uiso 1 1 calc R U . . .
C99 C 0.69512(8) 0.4443(3) 0.5219(2) 0.0245(12) Uani 1 1 d . . . . .
H99A H 0.6862 0.4871 0.5221 0.037 Uiso 1 1 calc R U . . .
H99B H 0.6872 0.3989 0.5058 0.037 Uiso 1 1 calc R U . . .
H99C H 0.7035 0.4571 0.4967 0.037 Uiso 1 1 calc R U . . .
C100 C 0.68589(8) 0.3280(3) 0.6147(3) 0.0285(13) Uani 1 1 d . . . . .
H10B H 0.6762 0.3539 0.6300 0.043 Uiso 1 1 calc R U . . .
H10C H 0.6895 0.2790 0.6353 0.043 Uiso 1 1 calc R U . . .
H10D H 0.6800 0.3192 0.5714 0.043 Uiso 1 1 calc R U . . .
C101 C 0.72150(8) 0.3392(3) 0.7382(2) 0.0247(12) Uani 1 1 d . . . . .
H10E H 0.7355 0.3357 0.7631 0.037 Uiso 1 1 calc R U . . .
H10F H 0.7160 0.2879 0.7281 0.037 Uiso 1 1 calc R U . . .
H10G H 0.7139 0.3662 0.7605 0.037 Uiso 1 1 calc R U . . .
C102 C 0.75238(8) 0.4635(3) 0.7229(2) 0.0247(12) Uani 1 1 d . . . . .
H10H H 0.7626 0.4783 0.7047 0.037 Uiso 1 1 calc R U . . .
H10I H 0.7574 0.4218 0.7514 0.037 Uiso 1 1 calc R U . . .
H10J H 0.7492 0.5073 0.7442 0.037 Uiso 1 1 calc R U . . .
C106 C 0.66613(10) 0.6510(4) 0.7712(3) 0.0542(19) Uiso 1 1 d D . . . .
H10K H 0.6550 0.6460 0.7875 0.081 Uiso 1 1 calc R U . . .
H10L H 0.6680 0.6029 0.7523 0.081 Uiso 1 1 calc R U . . .
H10M H 0.6632 0.6918 0.7411 0.081 Uiso 1 1 calc R U . . .
C83 C 0.74159(8) 0.3221(3) 0.5447(2) 0.0195(11) Uani 1 1 d . . . . .
C142 C 0.73994(8) 0.1854(3) 0.8340(2) 0.0226(11) Uiso 1 1 d D . . . .
C143 C 0.73269(9) 0.2146(3) 0.8801(3) 0.0312(13) Uiso 1 1 d D . . . .
H14K H 0.7183 0.2050 0.8694 0.047 Uiso 1 1 calc R U . . .
H14L H 0.7352 0.2695 0.8843 0.047 Uiso 1 1 calc R U . . .
H14M H 0.7396 0.1892 0.9182 0.047 Uiso 1 1 calc R U . . .
C146 C 0.72564(9) 0.1727(3) 0.6352(3) 0.0286(13) Uani 1 1 d . . . . .
H14B H 0.7111 0.1736 0.6162 0.043 Uiso 1 1 calc R U . . .
H14C H 0.7288 0.1790 0.6788 0.043 Uiso 1 1 calc R U . . .
H14D H 0.7309 0.1238 0.6268 0.043 Uiso 1 1 calc R U . . .
C148 C 0.76648(8) 0.2567(3) 0.7036(3) 0.0282(13) Uani 1 1 d . . . . .
H14E H 0.7762 0.2174 0.7025 0.042 Uiso 1 1 calc R U . . .
H14F H 0.7583 0.2386 0.7278 0.042 Uiso 1 1 calc R U . . .
H14G H 0.7735 0.3033 0.7215 0.042 Uiso 1 1 calc R U . . .
C149 C 0.77573(8) 0.3754(3) 0.6145(3) 0.0308(14) Uani 1 1 d . . . . .
H14H H 0.7738 0.4154 0.5840 0.046 Uiso 1 1 calc R U . . .
H14I H 0.7873 0.3441 0.6147 0.046 Uiso 1 1 calc R U . . .
H14J H 0.7781 0.3988 0.6541 0.046 Uiso 1 1 calc R U . . .
C161 C 0.5078(3) 0.6859(7) 0.2292(8) 0.063(4) Uiso 0.5 1 d D . P . .
C162 C 0.5038(2) 0.7623(6) 0.2381(7) 0.049(4) Uiso 0.5 1 d D . P . .
C02D C 0.61313(9) 0.6416(4) 0.6868(3) 0.0315(14) Uani 1 1 d . . . . .
H02D H 0.6149 0.6435 0.7287 0.038 Uiso 1 1 calc R U . . .
C01N C 0.61847(8) 0.6942(3) 0.5986(2) 0.0203(11) Uani 1 1 d . . . . .
H01N H 0.6241 0.7325 0.5802 0.024 Uiso 1 1 calc R U . . .
C00R C 0.60738(7) 0.6368(3) 0.5636(2) 0.0172(10) Uani 1 1 d . . . . .
C193 C 0.44125(17) 0.5732(7) 0.4495(7) 0.045(3) Uiso 0.5 1 d D . P . .
H19A H 0.4400 0.5466 0.4854 0.054 Uiso 0.5 1 calc R U P . .
H19B H 0.4370 0.5369 0.4155 0.054 Uiso 0.5 1 calc R U P . .
C194 C 0.4267(2) 0.6399(8) 0.4356(8) 0.063(4) Uiso 0.5 1 d D . P . .
H19C H 0.4327 0.6833 0.4612 0.094 Uiso 0.5 1 calc R U P . .
H19D H 0.4143 0.6250 0.4433 0.094 Uiso 0.5 1 calc R U P . .
H19E H 0.4237 0.6544 0.3932 0.094 Uiso 0.5 1 calc R U P . .
O9 O 0.46114(18) 0.5898(10) 0.4597(10) 0.176(9) Uiso 0.5 1 d D . P . .
C192 C 0.4742(3) 0.5288(10) 0.4652(11) 0.108(8) Uiso 0.5 1 d D . P . .
H19F H 0.4669 0.4858 0.4408 0.130 Uiso 0.5 1 calc R U P . .
H19G H 0.4788 0.5121 0.5077 0.130 Uiso 0.5 1 calc R U P . .
C191 C 0.4926(3) 0.5455(16) 0.4458(13) 0.153(12) Uiso 0.5 1 d D . P . .
H19H H 0.5014 0.5009 0.4538 0.230 Uiso 0.5 1 calc R U P . .
H19I H 0.4998 0.5892 0.4685 0.230 Uiso 0.5 1 calc R U P . .
H19J H 0.4884 0.5573 0.4028 0.230 Uiso 0.5 1 calc R U P . .
C02X C 0.60217(9) 0.5834(4) 0.6527(3) 0.0324(14) Uani 1 1 d . . . . .
H02X H 0.5965 0.5451 0.6712 0.039 Uiso 1 1 calc R U . . .
Co1 Co 0.73081(2) 0.35116(4) 0.61334(3) 0.01249(14) Uani 1 1 d . . . . .
Co2 Co 0.5000 1.0000 0.5000 0.0158(2) Uani 1 2 d S . P . .
Co3 Co 0.49546(3) 0.61311(11) 0.70030(9) 0.0451(5) Uani 0.5 1 d D . P . .
C105 C 0.68385(8) 0.6690(4) 0.8185(3) 0.0340(14) Uiso 1 1 d D . . . .
N4 N 0.5000 0.8261(5) 0.2500 0.063(3) Uiso 1 2 d DS . P . .
N5 N 0.74555(8) 0.1608(3) 0.7966(2) 0.0365(12) Uiso 1 1 d D . . . .
O1 O 0.64270(5) 0.68171(19) 0.38727(15) 0.0173(7) Uani 1 1 d . . . . .
O2 O 0.61356(5) 0.70579(18) 0.46732(15) 0.0151(7) Uani 1 1 d . . . . .
O3 O 0.60837(5) 0.79510(18) 0.33605(14) 0.0149(7) Uani 1 1 d . . . . .
O4 O 0.61797(4) 0.88969(18) 0.45643(14) 0.0114(7) Uani 1 1 d . . . . .
O5 O 0.65407(4) 0.87007(18) 0.40669(14) 0.0120(7) Uani 1 1 d . . . . .
O6 O 0.65592(4) 0.77152(18) 0.52201(14) 0.0118(7) Uani 1 1 d . . . . .
P1 P 0.67115(2) 0.92435(7) 0.40598(5) 0.0103(2) Uani 1 1 d . . . . .
P2 P 0.64702(2) 0.60297(7) 0.36515(6) 0.0147(3) Uani 1 1 d . . . . .
P3 P 0.60196(2) 0.63897(7) 0.48324(6) 0.0140(3) Uani 1 1 d . . . . .
P4 P 0.59243(2) 0.81682(7) 0.27639(5) 0.0123(3) Uani 1 1 d . . . . .
P5 P 0.67316(2) 0.78001(7) 0.58149(5) 0.0098(2) Uani 1 1 d . . . . .
P6 P 0.60425(2) 0.95618(7) 0.46120(5) 0.0106(2) Uani 1 1 d . . . . .
Th1 Th 0.63227(2) 0.78517(2) 0.42874(2) 0.00870(5) Uani 1 1 d . . . . .
C131 C 0.5091(3) 0.7004(7) 0.7410(8) 0.100 Uiso 0.5 1 d D U P B .
C132 C 0.51904(18) 0.6226(8) 0.7522(7) 0.100 Uiso 0.5 1 d D U P B .
C133 C 0.5000 0.5795(7) 0.7500 0.100 Uiso 1 2 d DS U P B .
C134 C 0.5222(3) 0.7637(9) 0.7364(9) 0.100 Uiso 0.5 1 d D U P . .
C135 C 0.53907(19) 0.5933(8) 0.7555(10) 0.100 Uiso 0.5 1 d D U P . .
C136 C 0.5000 0.4949(7) 0.7500 0.100 Uiso 1 2 d DS U P . .
C108 C 0.58725(13) 0.7573(6) 0.7705(4) 0.075(3) Uiso 1 1 d D . . . .
H10N H 0.5987 0.7817 0.7626 0.113 Uiso 1 1 calc R U . . .
H10O H 0.5918 0.7117 0.7952 0.113 Uiso 1 1 calc R U . . .
H10P H 0.5812 0.7929 0.7920 0.113 Uiso 1 1 calc R U . . .
C107 C 0.57295(12) 0.7363(5) 0.7152(4) 0.063(2) Uiso 1 1 d D . . . .
N1 N 0.56140(11) 0.7215(4) 0.6691(3) 0.075(2) Uiso 1 1 d D . . . .
N2 N 0.69816(9) 0.6852(4) 0.8565(3) 0.0572(17) Uiso 1 1 d D . . . .

loop_
_atom_site_aniso_label
_atom_site_aniso_U_11
_atom_site_aniso_U_22
_atom_site_aniso_U_33
_atom_site_aniso_U_23
_atom_site_aniso_U_13
_atom_site_aniso_U_12
B1 0.014(2) 0.016(3) 0.013(3) 0.002(2) 0.006(2) -0.003(2)
B2 0.017(3) 0.013(3) 0.013(3) 0.002(2) 0.003(2) -0.001(2)
B3 0.011(2) 0.016(3) 0.014(3) 0.001(2) 0.001(2) -0.002(2)
B4 0.015(2) 0.010(3) 0.014(3) 0.000(2) 0.001(2) -0.001(2)
B5 0.012(2) 0.020(3) 0.015(3) 0.002(2) -0.001(2) -0.002(2)
B6 0.018(3) 0.016(3) 0.014(3) 0.001(2) 0.003(2) -0.002(2)
B7 0.010(2) 0.018(3) 0.019(3) 0.003(2) 0.006(2) -0.001(2)
B8 0.015(3) 0.016(3) 0.022(3) 0.001(2) 0.005(2) -0.006(2)
B9 0.018(3) 0.012(3) 0.015(3) 0.001(2) 0.006(2) 0.000(2)
B10 0.012(2) 0.016(3) 0.018(3) 0.005(2) 0.006(2) 0.000(2)
B11 0.011(2) 0.023(3) 0.009(3) -0.002(2) 0.001(2) 0.001(2)
B12 0.013(2) 0.021(3) 0.006(3) 0.003(2) 0.005(2) 0.004(2)
B13 0.009(2) 0.023(3) 0.011(3) 0.004(2) 0.002(2) 0.000(2)
B14 0.013(2) 0.020(3) 0.017(3) -0.001(2) 0.007(2) 0.002(2)
B15 0.014(3) 0.024(3) 0.018(3) 0.004(3) 0.008(2) 0.004(2)
B16 0.010(2) 0.027(3) 0.016(3) 0.002(3) 0.006(2) 0.003(2)
B17 0.017(3) 0.023(3) 0.008(3) 0.004(2) 0.004(2) 0.005(2)
B18 0.011(2) 0.027(3) 0.011(3) 0.004(2) 0.001(2) 0.003(2)
B19 0.016(3) 0.021(3) 0.011(3) 0.003(2) 0.005(2) 0.002(2)
B20 0.013(2) 0.023(3) 0.011(3) 0.001(2) 0.006(2) 0.001(2)
B21 0.019(3) 0.018(3) 0.022(3) -0.003(3) 0.007(2) -0.004(2)
B22 0.019(3) 0.014(3) 0.031(4) 0.000(3) 0.006(3) -0.003(2)
B23 0.023(3) 0.021(3) 0.042(4) -0.013(3) 0.013(3) -0.006(3)
B24 0.020(3) 0.017(3) 0.024(3) 0.004(3) 0.009(3) 0.001(2)
B25 0.017(3) 0.022(3) 0.027(4) -0.009(3) 0.007(3) -0.002(2)
B26 0.026(3) 0.018(3) 0.057(5) 0.011(3) 0.019(3) 0.001(3)
B27 0.030(3) 0.014(3) 0.059(5) -0.009(3) 0.017(3) -0.003(3)
B28 0.022(3) 0.020(3) 0.039(4) 0.010(3) 0.012(3) 0.004(3)
B29 0.019(3) 0.019(3) 0.030(4) -0.006(3) 0.005(3) 0.005(2)
B30 0.015(3) 0.021(3) 0.020(3) -0.002(3) 0.006(2) 0.002(2)
C1 0.010(2) 0.013(2) 0.009(2) 0.0021(19) 0.0031(18) -0.0017(18)
C2 0.014(2) 0.014(2) 0.005(2) -0.0001(19) 0.0032(18) -0.0006(18)
C3 0.012(2) 0.019(3) 0.022(3) -0.004(2) 0.006(2) 0.003(2)
C4 0.016(2) 0.012(2) 0.016(3) -0.001(2) 0.007(2) -0.0022(19)
C5 0.012(2) 0.020(3) 0.010(2) 0.003(2) 0.0069(19) 0.0032(19)
C6 0.012(2) 0.022(3) 0.007(2) 0.001(2) 0.0030(19) -0.0013(19)
C7 0.015(2) 0.020(3) 0.016(3) 0.002(2) 0.008(2) 0.000(2)
C8 0.011(2) 0.021(3) 0.009(2) 0.000(2) 0.0017(18) 0.0006(19)
C9 0.018(2) 0.019(3) 0.016(3) 0.001(2) 0.007(2) 0.002(2)
C10 0.020(2) 0.030(3) 0.014(3) -0.004(2) 0.008(2) 0.003(2)
C11 0.020(2) 0.036(3) 0.012(3) 0.007(2) 0.009(2) 0.007(2)
C12 0.021(2) 0.024(3) 0.020(3) 0.010(2) 0.010(2) 0.003(2)
C13 0.020(2) 0.012(2) 0.008(2) -0.0016(19) 0.0092(19) -0.0026(19)
C14 0.017(2) 0.018(3) 0.010(2) 0.003(2) 0.005(2) 0.003(2)
C15 0.031(3) 0.013(3) 0.018(3) 0.001(2) 0.013(2) 0.003(2)
C16 0.028(3) 0.021(3) 0.020(3) -0.005(2) 0.010(2) -0.009(2)
C17 0.016(2) 0.027(3) 0.016(3) -0.005(2) 0.005(2) -0.003(2)
C18 0.015(2) 0.019(3) 0.016(3) -0.002(2) 0.009(2) -0.001(2)
C19 0.014(2) 0.017(2) 0.007(2) 0.0037(19) 0.0063(19) 0.0006(19)
C20 0.017(2) 0.017(2) 0.012(3) 0.003(2) 0.008(2) -0.001(2)
C21 0.015(2) 0.026(3) 0.018(3) 0.004(2) 0.008(2) 0.007(2)
C22 0.027(3) 0.017(3) 0.016(3) 0.006(2) 0.010(2) 0.008(2)
C23 0.023(2) 0.017(3) 0.012(3) 0.004(2) 0.006(2) -0.001(2)
C24 0.018(2) 0.018(3) 0.013(3) 0.003(2) 0.009(2) 0.000(2)
C25 0.008(2) 0.021(3) 0.013(3) 0.005(2) 0.0023(19) 0.0034(19)
C26 0.015(2) 0.023(3) 0.014(3) -0.001(2) 0.006(2) 0.003(2)
C27 0.017(2) 0.022(3) 0.018(3) 0.003(2) 0.009(2) 0.001(2)
C28 0.022(3) 0.042(4) 0.023(3) 0.004(3) 0.014(2) -0.005(3)
C29 0.021(3) 0.042(4) 0.020(3) -0.005(3) 0.013(2) 0.003(2)
C30 0.026(3) 0.029(3) 0.027(3) -0.013(3) 0.012(2) 0.003(2)
C030 0.034(3) 0.025(3) 0.023(3) 0.000(2) 0.014(3) -0.005(2)
C31 0.018(2) 0.016(2) 0.011(2) -0.001(2) 0.005(2) 0.003(2)
C32 0.018(2) 0.022(3) 0.012(3) 0.002(2) 0.007(2) 0.002(2)
C33 0.018(2) 0.025(3) 0.021(3) 0.005(2) 0.009(2) 0.003(2)
C34 0.025(3) 0.027(3) 0.020(3) 0.006(2) 0.015(2) 0.004(2)
C034 0.033(3) 0.026(3) 0.016(3) 0.000(2) 0.003(2) 0.007(2)
C35 0.033(3) 0.024(3) 0.009(3) -0.001(2) 0.009(2) 0.002(2)
C36 0.020(2) 0.026(3) 0.016(3) 0.000(2) 0.004(2) 0.000(2)
C37 0.017(2) 0.026(3) 0.014(3) -0.003(2) 0.006(2) 0.004(2)
C38 0.022(3) 0.027(3) 0.020(3) -0.003(2) 0.007(2) 0.001(2)
C39 0.032(3) 0.025(3) 0.026(3) 0.005(3) 0.006(3) 0.004(3)
C40 0.035(3) 0.038(3) 0.015(3) -0.004(3) 0.011(2) -0.001(3)
C41 0.029(3) 0.030(3) 0.024(3) -0.011(3) 0.007(2) 0.000(2)
C42 0.028(3) 0.021(3) 0.021(3) -0.005(2) 0.009(2) 0.000(2)
C43 0.020(2) 0.018(3) 0.013(3) -0.001(2) 0.008(2) -0.002(2)
C44 0.020(2) 0.026(3) 0.019(3) -0.002(2) 0.005(2) 0.000(2)
C45 0.039(3) 0.025(3) 0.024(3) -0.001(3) 0.008(3) -0.003(3)
C46 0.043(4) 0.033(4) 0.031(4) -0.008(3) 0.007(3) -0.018(3)
C47 0.025(3) 0.043(4) 0.024(3) -0.007(3) 0.000(2) -0.009(3)
C48 0.022(3) 0.027(3) 0.020(3) 0.000(2) 0.006(2) -0.001(2)
C49 0.017(2) 0.016(2) 0.021(3) 0.001(2) 0.009(2) 0.004(2)
C50 0.016(2) 0.019(3) 0.022(3) 0.000(2) 0.004(2) 0.004(2)
C51 0.018(2) 0.015(3) 0.029(3) 0.006(2) 0.002(2) -0.001(2)
C52 0.013(2) 0.031(3) 0.031(3) 0.012(3) 0.005(2) 0.003(2)
C53 0.023(3) 0.040(4) 0.031(3) -0.004(3) 0.014(3) 0.012(3)
C54 0.022(3) 0.030(3) 0.027(3) -0.010(3) 0.007(2) 0.005(2)
C55 0.015(2) 0.013(2) 0.012(2) -0.002(2) 0.0073(19) 0.0023(19)
C56 0.013(2) 0.020(3) 0.015(3) -0.004(2) 0.006(2) -0.0025(19)
C57 0.026(3) 0.012(2) 0.026(3) -0.001(2) 0.012(2) -0.002(2)
C58 0.032(3) 0.012(2) 0.024(3) 0.006(2) 0.011(2) 0.007(2)
C59 0.020(2) 0.021(3) 0.017(3) 0.000(2) 0.001(2) 0.005(2)
C60 0.014(2) 0.014(2) 0.015(3) 0.000(2) 0.003(2) -0.0008(19)
C61 0.017(2) 0.011(2) 0.008(2) 0.0017(19) 0.0057(19) -0.0023(19)
C62 0.019(2) 0.019(3) 0.015(3) -0.001(2) 0.006(2) 0.000(2)
C63 0.031(3) 0.027(3) 0.011(3) 0.001(2) 0.008(2) 0.001(2)
C64 0.031(3) 0.025(3) 0.018(3) -0.004(2) 0.015(2) 0.001(2)
C65 0.021(2) 0.020(3) 0.023(3) -0.002(2) 0.011(2) 0.003(2)
C66 0.018(2) 0.015(2) 0.013(3) -0.001(2) 0.008(2) -0.002(2)
C67 0.015(2) 0.015(2) 0.024(3) -0.003(2) 0.006(2) -0.001(2)
C68 0.017(3) 0.031(3) 0.032(3) 0.010(3) 0.008(2) 0.008(2)
C69 0.023(3) 0.040(4) 0.044(4) 0.015(3) 0.002(3) 0.008(3)
C70 0.019(3) 0.062(5) 0.064(5) 0.015(4) 0.008(3) 0.008(3)
C71 0.023(3) 0.109(7) 0.062(5) 0.022(5) 0.025(4) 0.006(4)
C72 0.024(3) 0.062(5) 0.037(4) 0.015(3) 0.015(3) 0.004(3)
C73 0.017(2) 0.022(3) 0.020(3) 0.001(2) 0.004(2) 0.005(2)
C74 0.017(2) 0.022(3) 0.015(3) 0.001(2) 0.008(2) 0.004(2)
C75 0.016(2) 0.026(3) 0.018(3) 0.005(2) 0.007(2) 0.006(2)
C76 0.017(2) 0.023(3) 0.023(3) 0.003(2) 0.005(2) 0.000(2)
C77 0.018(2) 0.024(3) 0.016(3) -0.004(2) 0.003(2) 0.002(2)
C78 0.031(3) 0.034(3) 0.021(3) -0.005(3) 0.006(2) 0.002(3)
C79 0.013(2) 0.038(3) 0.033(3) 0.002(3) 0.003(2) -0.003(2)
C80 0.030(3) 0.050(4) 0.023(3) 0.007(3) 0.017(3) 0.010(3)
C81 0.020(2) 0.032(3) 0.014(3) -0.003(2) 0.004(2) 0.005(2)
C82 0.017(2) 0.036(3) 0.020(3) -0.003(3) 0.007(2) 0.008(2)
C84 0.016(2) 0.013(3) 0.032(3) -0.002(2) 0.012(2) 0.001(2)
C85 0.021(2) 0.011(2) 0.021(3) -0.004(2) 0.011(2) -0.0035(19)
C86 0.017(2) 0.009(2) 0.020(3) -0.001(2) 0.007(2) 0.0033(19)
C87 0.027(3) 0.018(3) 0.012(3) -0.003(2) 0.005(2) 0.001(2)
C88 0.052(4) 0.035(3) 0.028(3) 0.011(3) 0.029(3) 0.008(3)
C89 0.036(3) 0.035(3) 0.024(3) -0.011(3) 0.001(3) -0.004(3)
C93 0.014(2) 0.017(3) 0.018(3) 0.004(2) 0.003(2) 0.003(2)
C94 0.013(2) 0.021(3) 0.018(3) 0.003(2) 0.004(2) 0.003(2)
C95 0.020(2) 0.020(3) 0.015(3) 0.004(2) 0.006(2) 0.007(2)
C96 0.020(2) 0.014(2) 0.017(3) -0.003(2) 0.003(2) 0.005(2)
C97 0.018(2) 0.014(2) 0.017(3) -0.001(2) 0.006(2) 0.001(2)
C98 0.028(3) 0.015(3) 0.023(3) 0.001(2) 0.003(2) -0.002(2)
C99 0.019(2) 0.029(3) 0.022(3) 0.007(2) 0.001(2) 0.002(2)
C100 0.017(3) 0.035(3) 0.034(3) 0.010(3) 0.009(2) -0.003(2)
C101 0.031(3) 0.028(3) 0.017(3) 0.000(2) 0.011(2) 0.003(2)
C102 0.031(3) 0.019(3) 0.019(3) -0.005(2) 0.001(2) 0.002(2)
C83 0.027(3) 0.017(3) 0.020(3) 0.002(2) 0.016(2) 0.004(2)
C146 0.036(3) 0.020(3) 0.034(4) 0.004(3) 0.018(3) -0.006(2)
C148 0.022(3) 0.033(3) 0.024(3) -0.003(3) -0.001(2) 0.009(2)
C149 0.021(3) 0.024(3) 0.052(4) 0.000(3) 0.019(3) -0.005(2)
C02D 0.038(3) 0.041(4) 0.017(3) 0.005(3) 0.012(3) 0.011(3)
C01N 0.021(2) 0.023(3) 0.017(3) 0.001(2) 0.007(2) 0.003(2)
C00R 0.019(2) 0.019(3) 0.014(3) 0.000(2) 0.005(2) 0.002(2)
C02X 0.038(3) 0.038(4) 0.026(3) 0.006(3) 0.017(3) -0.002(3)
Co1 0.0127(3) 0.0125(3) 0.0120(3) 0.0005(3) 0.0036(3) -0.0016(3)
Co2 0.0115(4) 0.0249(5) 0.0111(5) -0.0005(4) 0.0036(4) 0.0036(4)
Co3 0.0395(10) 0.0394(11) 0.0550(13) -0.0092(9) 0.0127(9) -0.0017(8)
O1 0.0191(17) 0.0169(18) 0.0161(19) -0.0050(15) 0.0058(15) 0.0028(14)
O2 0.0172(16) 0.0124(17) 0.0171(18) -0.0008(14) 0.0074(14) -0.0026(14)
O3 0.0166(16) 0.0189(18) 0.0093(17) -0.0011(14) 0.0045(14) 0.0007(14)
O4 0.0136(15) 0.0112(16) 0.0112(17) -0.0008(13) 0.0066(13) 0.0003(13)
O5 0.0109(15) 0.0154(17) 0.0096(17) -0.0001(14) 0.0032(13) -0.0032(13)
O6 0.0125(15) 0.0139(17) 0.0088(17) -0.0006(13) 0.0031(13) -0.0001(13)
P1 0.0095(5) 0.0121(6) 0.0106(6) 0.0023(5) 0.0048(5) -0.0004(5)
P2 0.0136(6) 0.0154(6) 0.0154(7) -0.0033(5) 0.0049(5) 0.0020(5)
P3 0.0143(6) 0.0126(6) 0.0165(7) 0.0007(5) 0.0067(5) -0.0024(5)
P4 0.0108(5) 0.0176(6) 0.0081(6) -0.0006(5) 0.0026(5) -0.0003(5)
P5 0.0103(5) 0.0115(6) 0.0075(6) 0.0006(5) 0.0025(4) -0.0004(5)
P6 0.0105(5) 0.0131(6) 0.0091(6) -0.0007(5) 0.0045(5) 0.0014(5)
Th1 0.00875(8) 0.01015(9) 0.00761(9) -0.00072(7) 0.00313(6) -0.00065(7)

loop_
_atom_type_symbol
_atom_type_description
_atom_type_scat_dispersion_real
_atom_type_scat_dispersion_imag
_atom_type_scat_source
C C 0.0033 0.0016 'International Tables Vol C Tables 4.2.6.8 and 6.1.1.4'
B B 0.0013 0.0007 'International Tables Vol C Tables 4.2.6.8 and 6.1.1.4'
O O 0.0106 0.0060 'International Tables Vol C Tables 4.2.6.8 and 6.1.1.4'
P P 0.1023 0.0942 'International Tables Vol C Tables 4.2.6.8 and 6.1.1.4'
Co Co 0.3494 0.9721 'International Tables Vol C Tables 4.2.6.8 and 6.1.1.4'
Th Th -7.2400 8.8979 'International Tables Vol C Tables 4.2.6.8 and 6.1.1.4'
N N 0.0061 0.0033 'International Tables Vol C Tables 4.2.6.8 and 6.1.1.4'
H H 0.0000 0.0000 'International Tables Vol C Tables 4.2.6.8 and 6.1.1.4'

loop_
_geom_angle_atom_site_label_1
_geom_angle_atom_site_label_2
_geom_angle_atom_site_label_3
_geom_angle
_geom_angle_site_symmetry_1
_geom_angle_site_symmetry_3
_geom_angle_publ_flag
C182 O8 C183 116.2(11) . . ?
H18B C181 H18C 109.5 . . ?
H18B C181 H18D 109.5 . . ?
H18C C181 H18D 109.5 . . ?
C182 C181 H18B 109.5 . . ?
C182 C181 H18C 109.5 . . ?
C182 C181 H18D 109.5 . . ?
O8 C182 C181 114.0(10) . . ?
O8 C182 H18E 108.8 . . ?
O8 C182 H18F 108.8 . . ?
C181 C182 H18E 108.8 . . ?
C181 C182 H18F 108.8 . . ?
H18E C182 H18F 107.7 . . ?
O8 C183 H18G 108.7 . . ?
O8 C183 H18H 108.7 . . ?
O8 C183 C184 114.3(10) . . ?
H18G C183 H18H 107.6 . . ?
C184 C183 H18G 108.7 . . ?
C184 C183 H18H 108.7 . . ?
C183 C184 H18I 109.5 . . ?
C183 C184 H18J 109.5 . . ?
C183 C184 H18K 109.5 . . ?
H18I C184 H18J 109.5 . . ?
H18I C184 H18K 109.5 . . ?
H18J C184 H18K 109.5 . . ?
C112 C111 C116 125.5(9) . . ?
C112 C111 Co3 69.4(3) . . ?
C115 C111 C112 108.0(4) . . ?
C115 C111 C116 126.5(9) . . ?
C115 C111 Co3 69.7(4) . . ?
C116 C111 Co3 126.4(9) . . ?
C111 C112 C117 126.5(9) . . ?
C111 C112 Co3 69.7(3) . . ?
C113 C112 C111 108.0(4) . . ?
C113 C112 C117 125.4(9) . . ?
C113 C112 Co3 69.8(3) . . ?
C117 C112 Co3 129.0(9) . . ?
C112 C113 C114 107.8(4) . . ?
C112 C113 C118 126.0(9) . . ?
C112 C113 Co3 69.3(3) . . ?
C114 C113 C118 126.2(9) . . ?
C114 C113 Co3 69.2(4) . . ?
C118 C113 Co3 128.2(9) . . ?
C113 C114 C119 125.3(9) . . ?
C113 C114 Co3 69.8(3) . . ?
C115 C114 C113 108.2(4) . . ?
C115 C114 C119 126.3(9) . . ?
C115 C114 Co3 69.9(4) . . ?
C119 C114 Co3 129.6(10) . . ?
C111 C115 C120 125.6(9) . . ?
C111 C115 Co3 69.4(3) . . ?
C114 C115 C111 108.0(4) . . ?
C114 C115 C120 126.3(9) . . ?
C114 C115 Co3 69.3(4) . . ?
C120 C115 Co3 129.1(9) . . ?
C111 C116 H11B 109.5 . . ?
C111 C116 H11C 109.5 . . ?
C111 C116 H11D 109.5 . . ?
H11B C116 H11C 109.5 . . ?
H11B C116 H11D 109.5 . . ?
H11C C116 H11D 109.5 . . ?
C112 C117 H11E 109.5 . . ?
C112 C117 H11F 109.5 . . ?
C112 C117 H11G 109.5 . . ?
H11E C117 H11F 109.5 . . ?
H11E C117 H11G 109.5 . . ?
H11F C117 H11G 109.5 . . ?
C114 C119 H11H 109.5 . . ?
C114 C119 H11I 109.5 . . ?
C114 C119 H11J 109.5 . . ?
H11H C119 H11I 109.5 . . ?
H11H C119 H11J 109.5 . . ?
H11I C119 H11J 109.5 . . ?
C115 C120 H12B 109.5 . . ?
C115 C120 H12C 109.5 . . ?
C115 C120 H12D 109.5 . . ?
H12B C120 H12C 109.5 . . ?
H12B C120 H12D 109.5 . . ?
H12C C120 H12D 109.5 . . ?
B3 B1 H1 110.4 . . ?
B7 B1 H1 139.5 . . ?
B7 B1 B3 58.2(3) . . ?
B7 B1 B10 60.5(3) . . ?
B10 B1 H1 140.7 . . ?
B10 B1 B3 108.1(4) . . ?
C1 B1 H1 111.1 . . ?
C1 B1 B3 115.7(4) . . ?
C1 B1 B7 108.2(4) . . ?
C1 B1 B10 56.3(3) . . ?
B4 B2 H2 141.0 . . ?
B4 B2 B9 108.3(4) . . ?
B6 B2 H2 139.7 . . ?
B6 B2 B4 60.1(3) . . ?
B6 B2 B9 58.9(3) . . ?
B9 B2 H2 110.0 . . ?
C2 B2 H2 111.8 . . ?
C2 B2 B4 55.6(3) . . ?
C2 B2 B6 107.3(4) . . ?
C2 B2 B9 115.6(4) . . ?
B1 B3 H3 110.2 . . ?
B4 B3 B1 122.5(4) . . ?
B4 B3 H3 122.1 . . ?
B5 B3 B1 103.5(4) . . ?
B5 B3 H3 132.5 . . ?
B5 B3 B4 56.6(3) . . ?
B7 B3 B1 54.8(3) . . ?
B7 B3 H3 119.8 . . ?
B7 B3 B4 109.5(4) . . ?
B7 B3 B5 58.0(3) . . ?
C2 B3 B1 89.2(3) . . ?
C2 B3 H3 108.6 . . ?
C2 B3 B4 54.4(3) . . ?
C2 B3 B5 104.2(4) . . ?
C2 B3 B7 126.5(4) . . ?
B2 B4 B3 91.1(4) . . ?
B2 B4 H4 130.7 . . ?
B3 B4 H4 129.7 . . ?
B5 B4 B2 103.8(4) . . ?
B5 B4 B3 61.4(3) . . ?
B5 B4 H4 118.9 . . ?
B5 B4 B6 60.7(3) . . ?
B6 B4 B2 56.9(3) . . ?
B6 B4 B3 99.9(4) . . ?
B6 B4 H4 124.7 . . ?
C2 B4 B2 52.6(3) . . ?
C2 B4 B3 55.2(3) . . ?
C2 B4 H4 124.4 . . ?
C2 B4 B5 109.1(4) . . ?
C2 B4 B6 102.0(4) . . ?
B3 B5 H5 125.8 . . ?
B4 B5 B3 62.0(3) . . ?
B4 B5 H5 115.0 . . ?
B4 B5 B6 60.8(3) . . ?
B4 B5 B7 116.0(4) . . ?
B6 B5 B3 100.4(4) . . ?
B6 B5 H5 126.1 . . ?
B7 B5 B3 59.8(3) . . ?
B7 B5 H5 119.2 . . ?
B7 B5 B6 106.7(4) . . ?
B8 B5 B3 106.8(4) . . ?
B8 B5 B4 115.7(4) . . ?
B8 B5 H5 119.0 . . ?
B8 B5 B6 60.3(3) . . ?
B8 B5 B7 61.7(3) . . ?
B2 B6 B4 63.0(3) . . ?
B2 B6 B5 106.8(4) . . ?
B2 B6 H6 117.1 . . ?
B2 B6 B8 116.2(4) . . ?
B2 B6 B9 66.5(3) . . ?
B4 B6 H6 117.9 . . ?
B4 B6 B9 116.6(4) . . ?
B5 B6 B4 58.6(3) . . ?
B5 B6 H6 127.0 . . ?
B5 B6 B9 105.8(4) . . ?
B8 B6 B4 111.7(4) . . ?
B8 B6 B5 58.1(3) . . ?
B8 B6 H6 118.7 . . ?
B8 B6 B9 61.9(3) . . ?
B9 B6 H6 117.8 . . ?
B1 B7 B3 67.1(3) . . ?
B1 B7 B5 116.9(4) . . ?
B1 B7 H7 116.9 . . ?
B1 B7 B8 106.6(4) . . ?
B1 B7 B10 62.3(3) . . ?
B3 B7 H7 117.3 . . ?
B5 B7 B3 62.2(3) . . ?
B5 B7 H7 118.3 . . ?
B5 B7 B8 58.2(3) . . ?
B5 B7 B10 112.0(4) . . ?
B8 B7 B3 106.1(4) . . ?
B8 B7 H7 127.1 . . ?
B10 B7 B3 116.6(4) . . ?
B10 B7 H7 118.2 . . ?
B10 B7 B8 58.7(3) . . ?
B5 B8 B6 61.5(3) . . ?
B5 B8 B7 60.1(3) . . ?
B5 B8 H8 119.1 . . ?
B5 B8 B9 107.2(4) . . ?
B5 B8 B10 115.5(4) . . ?
B6 B8 B7 106.5(4) . . ?
B6 B8 H8 119.0 . . ?
B6 B8 B9 60.4(3) . . ?
B7 B8 H8 126.4 . . ?
B7 B8 B9 100.3(4) . . ?
B9 B8 H8 125.5 . . ?
B10 B8 B6 116.2(4) . . ?
B10 B8 B7 60.6(3) . . ?
B10 B8 H8 115.1 . . ?
B10 B8 B9 61.8(3) . . ?
B2 B9 H9 110.7 . . ?
B6 B9 B2 54.6(3) . . ?
B6 B9 B8 57.7(3) . . ?
B6 B9 H9 120.1 . . ?
B6 B9 B10 109.2(4) . . ?
B8 B9 B2 103.1(4) . . ?
B8 B9 H9 132.5 . . ?
B8 B9 B10 56.7(3) . . ?
B10 B9 B2 122.1(4) . . ?
B10 B9 H9 122.2 . . ?
C1 B9 B2 88.9(3) . . ?
C1 B9 B6 126.1(4) . . ?
C1 B9 B8 104.3(4) . . ?
C1 B9 H9 108.7 . . ?
C1 B9 B10 54.5(3) . . ?
B1 B10 B9 91.6(3) . . ?
B1 B10 H10 130.4 . . ?
B7 B10 B1 57.2(3) . . ?
B7 B10 B9 100.2(4) . . ?
B7 B10 H10 124.6 . . ?
B8 B10 B1 104.2(4) . . ?
B8 B10 B7 60.7(3) . . ?
B8 B10 B9 61.5(3) . . ?
B8 B10 H10 118.6 . . ?
B9 B10 H10 129.4 . . ?
C1 B10 B1 52.7(3) . . ?
C1 B10 B7 102.2(4) . . ?
C1 B10 B8 109.5(4) . . ?
C1 B10 B9 55.6(3) . . ?
C1 B10 H10 124.2 . . ?
B14 B11 H11 141.2 . . ?
B14 B11 B19 107.5(4) . . ?
B16 B11 H11 139.9 . . ?
B16 B11 B14 59.9(3) . . ?
B16 B11 B19 58.2(3) . . ?
B19 B11 H11 110.6 . . ?
C5 B11 H11 111.9 . . ?
C5 B11 B14 55.5(3) . . ?
C5 B11 B16 107.1(4) . . ?
C5 B11 B19 115.4(4) . . ?
B13 B12 H12 110.3 . . ?
B17 B12 H12 139.6 . . ?
B17 B12 B13 58.8(3) . . ?
B17 B12 B20 60.3(3) . . ?
B20 B12 H12 140.8 . . ?
B20 B12 B13 108.2(3) . . ?
C6 B12 H12 112.0 . . ?
C6 B12 B13 115.1(4) . . ?
C6 B12 B17 107.3(4) . . ?
C6 B12 B20 55.6(3) . . ?
B12 B13 H13 109.6 . . ?
B14 B13 B12 123.2(4) . . ?
B14 B13 H13 122.1 . . ?
B15 B13 B12 103.6(4) . . ?
B15 B13 H13 132.9 . . ?
B15 B13 B14 56.5(3) . . ?
B17 B13 B12 55.0(3) . . ?
B17 B13 H13 119.8 . . ?
B17 B13 B14 109.4(4) . . ?
B17 B13 B15 57.7(3) . . ?
C5 B13 B12 90.0(4) . . ?
C5 B13 H13 108.0 . . ?
C5 B13 B14 54.5(3) . . ?
C5 B13 B15 104.4(4) . . ?
C5 B13 B17 127.2(4) . . ?
B11 B14 B13 90.8(3) . . ?
B11 B14 H14 130.8 . . ?
B13 B14 H14 129.8 . . ?
B15 B14 B11 103.9(4) . . ?
B15 B14 B13 61.7(3) . . ?
B15 B14 H14 118.6 . . ?
B15 B14 B16 60.4(3) . . ?
B16 B14 B11 56.9(3) . . ?
B16 B14 B13 99.4(4) . . ?
B16 B14 H14 125.1 . . ?
C5 B14 B11 52.4(3) . . ?
C5 B14 B13 55.4(3) . . ?
C5 B14 H14 124.2 . . ?
C5 B14 B15 109.7(4) . . ?
C5 B14 B16 101.8(4) . . ?
B13 B15 H15 125.9 . . ?
B14 B15 B13 61.8(3) . . ?
B14 B15 H15 114.8 . . ?
B14 B15 B16 61.0(3) . . ?
B14 B15 B17 116.4(4) . . ?
B16 B15 B13 99.9(4) . . ?
B16 B15 H15 126.5 . . ?
B17 B15 B13 60.2(3) . . ?
B17 B15 H15 118.9 . . ?
B17 B15 B16 106.4(4) . . ?
B18 B15 B13 106.8(4) . . ?
B18 B15 B14 115.8(4) . . ?
B18 B15 H15 119.2 . . ?
B18 B15 B16 59.9(3) . . ?
B18 B15 B17 61.7(3) . . ?
B11 B16 B14 63.1(3) . . ?
B11 B16 B15 107.4(4) . . ?
B11 B16 H16 116.4 . . ?
B11 B16 B18 117.2(4) . . ?
B11 B16 B19 67.0(3) . . ?
B14 B16 H16 117.7 . . ?
B14 B16 B19 117.0(4) . . ?
B15 B16 B14 58.6(3) . . ?
B15 B16 H16 126.8 . . ?
B15 B16 B19 106.0(4) . . ?
B18 B16 B14 112.5(4) . . ?
B18 B16 B15 58.7(3) . . ?
B18 B16 H16 118.1 . . ?
B18 B16 B19 61.8(3) . . ?
B19 B16 H16 117.7 . . ?
B12 B17 B13 66.2(3) . . ?
B12 B17 B15 116.3(4) . . ?
B12 B17 H17 117.2 . . ?
B12 B17 B18 106.5(4) . . ?
B12 B17 B20 62.8(3) . . ?
B13 B17 H17 118.0 . . ?
B15 B17 B13 62.1(3) . . ?
B15 B17 H17 118.4 . . ?
B15 B17 B18 58.2(3) . . ?
B15 B17 B20 111.8(4) . . ?
B18 B17 B13 105.6(4) . . ?
B18 B17 H17 127.2 . . ?
B18 B17 B20 58.4(3) . . ?
B20 B17 B13 116.1(4) . . ?
B20 B17 H17 118.1 . . ?
B15 B18 B16 61.4(3) . . ?
B15 B18 B17 60.1(3) . . ?
B15 B18 H18 119.1 . . ?
B15 B18 B19 107.0(4) . . ?
B15 B18 B20 115.8(4) . . ?
B16 B18 B17 106.4(4) . . ?
B16 B18 H18 119.1 . . ?
B16 B18 B19 60.4(3) . . ?
B17 B18 H18 126.4 . . ?
B17 B18 B19 100.2(4) . . ?
B19 B18 H18 125.6 . . ?
B20 B18 B16 116.3(4) . . ?
B20 B18 B17 61.0(3) . . ?
B20 B18 H18 114.9 . . ?
B20 B18 B19 61.7(3) . . ?
B11 B19 H19 109.9 . . ?
B16 B19 B11 54.8(3) . . ?
B16 B19 B18 57.8(3) . . ?
B16 B19 H19 120.1 . . ?
B16 B19 B20 109.8(4) . . ?
B18 B19 B11 103.9(4) . . ?
B18 B19 H19 132.2 . . ?
B18 B19 B20 57.2(3) . . ?
B20 B19 B11 123.4(4) . . ?
B20 B19 H19 121.5 . . ?
C6 B19 B11 89.2(3) . . ?
C6 B19 B16 126.3(4) . . ?
C6 B19 B18 104.9(4) . . ?
C6 B19 H19 108.4 . . ?
C6 B19 B20 54.8(3) . . ?
B12 B20 H20 130.8 . . ?
B17 B20 B12 56.9(3) . . ?
B17 B20 B19 99.5(4) . . ?
B17 B20 H20 124.9 . . ?
B18 B20 B12 103.6(4) . . ?
B18 B20 B17 60.6(3) . . ?
B18 B20 B19 61.1(3) . . ?
B18 B20 H20 119.1 . . ?
B19 B20 B12 90.8(3) . . ?
B19 B20 H20 129.9 . . ?
C6 B20 B12 52.2(3) . . ?
C6 B20 B17 101.5(4) . . ?
C6 B20 B18 108.6(4) . . ?
C6 B20 B19 55.2(3) . . ?
C6 B20 H20 124.7 . . ?
B22 B21 H21 140.3 . . ?
B22 B21 B25 108.1(4) . . ?
B23 B21 H21 139.8 . . ?
B23 B21 B22 60.2(4) . . ?
B23 B21 B25 58.3(3) . . ?
B25 B21 H21 110.7 . . ?
C4 B21 H21 111.9 . . ?
C4 B21 B22 56.3(3) . . ?
C4 B21 B23 107.2(5) . . ?
C4 B21 B25 114.5(4) . . ?
B21 B22 H22 130.1 . . ?
B21 B22 B24 91.4(4) . . ?
B23 B22 B21 57.3(3) . . ?
B23 B22 H22 124.9 . . ?
B23 B22 B24 99.6(4) . . ?
B24 B22 H22 129.8 . . ?
B26 B22 B21 104.0(4) . . ?
B26 B22 H22 119.1 . . ?
B26 B22 B23 60.2(4) . . ?
B26 B22 B24 61.4(4) . . ?
C4 B22 B21 52.8(3) . . ?
C4 B22 H22 124.9 . . ?
C4 B22 B23 101.7(4) . . ?
C4 B22 B24 54.6(3) . . ?
C4 B22 B26 108.3(4) . . ?
B21 B23 B22 62.5(3) . . ?
B21 B23 H23 116.3 . . ?
B21 B23 B25 67.8(4) . . ?
B21 B23 B26 107.3(5) . . ?
B21 B23 B27 117.6(4) . . ?
B22 B23 H23 117.6 . . ?
B22 B23 B25 117.6(4) . . ?
B25 B23 H23 117.0 . . ?
B26 B23 B22 59.2(4) . . ?
B26 B23 H23 127.0 . . ?
B26 B23 B25 106.2(4) . . ?
B27 B23 B22 112.7(5) . . ?
B27 B23 H23 118.1 . . ?
B27 B23 B25 62.1(4) . . ?
B27 B23 B26 58.2(4) . . ?
B22 B24 H24 122.2 . . ?
B22 B24 B30 122.0(4) . . ?
B26 B24 B22 56.5(3) . . ?
B26 B24 H24 133.3 . . ?
B26 B24 B30 102.0(4) . . ?
B28 B24 B22 108.8(4) . . ?
B28 B24 H24 120.4 . . ?
B28 B24 B26 57.2(3) . . ?
B28 B24 B30 54.2(3) . . ?
B30 B24 H24 110.9 . . ?
C4 B24 B22 54.5(3) . . ?
C4 B24 H24 108.4 . . ?
C4 B24 B26 103.9(4) . . ?
C4 B24 B28 126.2(5) . . ?
C4 B24 B30 89.5(4) . . ?
B21 B25 H25 110.1 . . ?
B23 B25 B21 53.9(3) . . ?
B23 B25 H25 120.6 . . ?
B23 B25 B27 57.8(4) . . ?
B23 B25 B29 108.1(5) . . ?
B27 B25 B21 102.8(4) . . ?
B27 B25 H25 133.4 . . ?
B27 B25 B29 55.4(3) . . ?
B29 B25 B21 122.4(4) . . ?
B29 B25 H25 122.9 . . ?
C3 B25 B21 90.4(4) . . ?
C3 B25 B23 126.2(5) . . ?
C3 B25 H25 108.3 . . ?
C3 B25 B27 103.4(4) . . ?
C3 B25 B29 54.5(3) . . ?
B22 B26 B23 60.6(4) . . ?
B22 B26 B24 62.1(3) . . ?
B22 B26 H26 114.8 . . ?
B23 B26 B24 100.3(4) . . ?
B23 B26 H26 126.2 . . ?
B24 B26 H26 125.6 . . ?
B27 B26 B22 116.2(5) . . ?
B27 B26 B23 60.8(4) . . ?
B27 B26 B24 107.4(4) . . ?
B27 B26 H26 118.6 . . ?
B27 B26 B28 61.8(4) . . ?
B28 B26 B22 116.7(5) . . ?
B28 B26 B23 107.1(5) . . ?
B28 B26 B24 60.3(4) . . ?
B28 B26 H26 118.7 . . ?
B23 B27 B25 60.2(4) . . ?
B23 B27 H27 119.3 . . ?
B23 B27 B28 105.9(5) . . ?
B25 B27 H27 125.2 . . ?
B26 B27 B23 61.0(4) . . ?
B26 B27 B25 106.9(4) . . ?
B26 B27 H27 119.4 . . ?
B26 B27 B28 59.9(4) . . ?
B26 B27 B29 116.0(5) . . ?
B28 B27 B25 100.7(4) . . ?
B28 B27 H27 126.6 . . ?
B29 B27 B23 117.0(5) . . ?
B29 B27 B25 62.9(4) . . ?
B29 B27 H27 114.1 . . ?
B29 B27 B28 61.1(4) . . ?
B24 B28 H28 116.8 . . ?
B26 B28 B24 62.5(4) . . ?
B26 B28 B27 58.3(4) . . ?
B26 B28 H28 118.4 . . ?
B26 B28 B29 111.7(5) . . ?
B27 B28 B24 106.4(4) . . ?
B27 B28 H28 127.5 . . ?
B27 B28 B29 57.9(4) . . ?
B29 B28 B24 117.5(4) . . ?
B29 B28 H28 118.0 . . ?
B30 B28 B24 67.0(3) . . ?
B30 B28 B26 116.7(5) . . ?
B30 B28 B27 106.1(5) . . ?
B30 B28 H28 117.1 . . ?
B30 B28 B29 62.9(3) . . ?
B25 B29 H29 130.2 . . ?
B27 B29 B25 61.6(4) . . ?
B27 B29 B28 61.0(4) . . ?
B27 B29 H29 118.7 . . ?
B27 B29 B30 103.6(4) . . ?
B28 B29 B25 99.8(4) . . ?
B28 B29 H29 124.6 . . ?
B28 B29 B30 56.7(3) . . ?
B30 B29 B25 90.3(4) . . ?
B30 B29 H29 131.0 . . ?
C3 B29 B25 54.4(3) . . ?
C3 B29 B27 108.8(4) . . ?
C3 B29 B28 101.9(4) . . ?
C3 B29 H29 124.6 . . ?
C3 B29 B30 52.7(3) . . ?
B24 B30 H30 109.6 . . ?
B28 B30 B24 58.8(3) . . ?
B28 B30 B29 60.4(4) . . ?
B28 B30 H30 139.7 . . ?
B29 B30 B24 108.9(4) . . ?
B29 B30 H30 140.7 . . ?
C3 B30 B24 116.6(4) . . ?
C3 B30 B28 108.3(5) . . ?
C3 B30 B29 56.3(3) . . ?
C3 B30 H30 110.9 . . ?
B1 C1 B9 113.0(4) . . ?
B1 C1 B10 71.0(3) . . ?
B1 C1 P1 116.2(4) . . ?
B9 C1 P1 130.8(3) . . ?
B10 C1 B9 69.9(3) . . ?
B10 C1 P1 125.9(3) . . ?
B2 C2 B3 113.3(4) . . ?
B2 C2 B4 71.8(3) . . ?
B2 C2 P5 118.3(3) . . ?
B3 C2 P5 128.4(4) . . ?
B4 C2 B3 70.4(3) . . ?
B4 C2 P5 126.6(3) . . ?
B25 C3 B29 71.1(4) . . ?
B25 C3 P2 130.7(4) . . ?
B29 C3 P2 127.1(4) . . ?
B30 C3 B25 112.9(5) . . ?
B30 C3 B29 71.0(4) . . ?
B30 C3 P2 116.4(4) . . ?
B21 C4 B22 70.9(4) . . ?
B21 C4 B24 114.1(4) . . ?
B21 C4 P3 121.3(4) . . ?
B22 C4 B24 70.9(4) . . ?
B22 C4 P3 125.5(4) . . ?
B24 C4 P3 124.5(4) . . ?
B11 C5 B13 112.9(4) . . ?
B11 C5 B14 72.0(3) . . ?
B11 C5 P6 116.4(4) . . ?
B13 C5 P6 130.7(4) . . ?
B14 C5 B13 70.1(3) . . ?
B14 C5 P6 124.0(3) . . ?
B12 C6 B19 113.4(4) . . ?
B12 C6 B20 72.1(3) . . ?
B12 C6 P4 120.1(3) . . ?
B19 C6 P4 126.4(4) . . ?
B20 C6 B19 70.0(3) . . ?
B20 C6 P4 128.7(4) . . ?
C8 C7 H7A 120.0 . . ?
C12 C7 H7A 120.0 . . ?
C12 C7 C8 120.1(5) . . ?
C7 C8 P6 120.1(4) . . ?
C9 C8 C7 119.5(4) . . ?
C9 C8 P6 120.4(4) . . ?
C8 C9 H9A 119.9 . . ?
C8 C9 C10 120.2(5) . . ?
C10 C9 H9A 119.9 . . ?
C9 C10 H10A 119.9 . . ?
C9 C10 C11 120.1(5) . . ?
C11 C10 H10A 119.9 . . ?
C10 C11 H11A 120.1 . . ?
C12 C11 C10 119.8(5) . . ?
C12 C11 H11A 120.1 . . ?
C7 C12 H12A 119.9 . . ?
C11 C12 C7 120.2(5) . . ?
C11 C12 H12A 119.9 . . ?
C14 C13 P6 120.4(4) . . ?
C18 C13 C14 119.4(4) . . ?
C18 C13 P6 120.1(4) . . ?
C13 C14 H14A 120.2 . . ?
C15 C14 C13 119.5(4) . . ?
C15 C14 H14A 120.2 . . ?
C14 C15 H15A 119.8 . . ?
C14 C15 C16 120.4(5) . . ?
C16 C15 H15A 119.8 . . ?
C15 C16 H16A 119.9 . . ?
C15 C16 C17 120.3(5) . . ?
C17 C16 H16A 119.9 . . ?
C16 C17 H17A 120.3 . . ?
C18 C17 C16 119.5(5) . . ?
C18 C17 H17A 120.3 . . ?
C13 C18 H18A 119.6 . . ?
C17 C18 C13 120.8(5) . . ?
C17 C18 H18A 119.6 . . ?
C20 C19 C24 119.3(4) . . ?
C20 C19 P1 120.6(4) . . ?
C24 C19 P1 120.2(3) . . ?
C19 C20 H20A 119.7 . . ?
C21 C20 C19 120.7(5) . . ?
C21 C20 H20A 119.7 . . ?
C20 C21 H21A 119.9 . . ?
C20 C21 C22 120.2(5) . . ?
C22 C21 H21A 119.9 . . ?
C21 C22 H22A 120.1 . . ?
C21 C22 C23 119.7(5) . . ?
C23 C22 H22A 120.1 . . ?
C22 C23 H23A 119.8 . . ?
C24 C23 C22 120.4(5) . . ?
C24 C23 H23A 119.8 . . ?
C19 C24 H24A 120.1 . . ?
C23 C24 C19 119.8(4) . . ?
C23 C24 H24A 120.1 . . ?
C26 C25 C27 118.7(5) . . ?
C26 C25 P1 120.1(4) . . ?
C27 C25 P1 121.2(4) . . ?
C25 C26 H26A 119.4 . . ?
C25 C26 C30 121.2(5) . . ?
C30 C26 H26A 119.4 . . ?
C25 C27 H27A 119.8 . . ?
C28 C27 C25 120.5(5) . . ?
C28 C27 H27A 119.8 . . ?
C27 C28 H28A 119.8 . . ?
C29 C28 C27 120.4(5) . . ?
C29 C28 H28A 119.8 . . ?
C28 C29 H29A 120.0 . . ?
C28 C29 C30 120.0(5) . . ?
C30 C29 H29A 120.0 . . ?
C26 C30 H30A 120.4 . . ?
C29 C30 C26 119.3(5) . . ?
C29 C30 H30A 120.4 . . ?
C00R C030 H030 120.0 . . ?
C02X C030 H030 120.0 . . ?
C02X C030 C00R 120.1(5) . . ?
C32 C31 C36 119.5(4) . . ?
C32 C31 P4 120.1(4) . . ?
C36 C31 P4 120.4(4) . . ?
C31 C32 H32 120.0 . . ?
C33 C32 C31 120.0(5) . . ?
C33 C32 H32 120.0 . . ?
C32 C33 H33 120.0 . . ?
C34 C33 C32 120.1(5) . . ?
C34 C33 H33 120.0 . . ?
C33 C34 H34 119.9 . . ?
C33 C34 C35 120.2(5) . . ?
C35 C34 H34 119.9 . . ?
C02D C034 H034 120.5 . . ?
C02D C034 C01N 119.0(5) . . ?
C01N C034 H034 120.5 . . ?
C34 C35 H35 119.8 . . ?
C36 C35 C34 120.4(5) . . ?
C36 C35 H35 119.8 . . ?
C31 C36 H36 120.1 . . ?
C35 C36 C31 119.7(5) . . ?
C35 C36 H36 120.1 . . ?
C38 C37 C42 118.8(5) . . ?
C38 C37 P2 119.2(4) . . ?
C42 C37 P2 121.7(4) . . ?
C37 C38 H38 119.8 . . ?
C39 C38 C37 120.4(5) . . ?
C39 C38 H38 119.8 . . ?
C38 C39 H39 120.1 . . ?
C40 C39 C38 119.8(5) . . ?
C40 C39 H39 120.1 . . ?
C39 C40 H40 119.8 . . ?
C41 C40 C39 120.4(5) . . ?
C41 C40 H40 119.8 . . ?
C40 C41 H41 120.0 . . ?
C40 C41 C42 120.1(5) . . ?
C42 C41 H41 120.0 . . ?
C37 C42 H42 119.8 . . ?
C41 C42 C37 120.5(5) . . ?
C41 C42 H42 119.8 . . ?
C44 C43 P4 118.8(4) . . ?
C48 C43 C44 119.6(5) . . ?
C48 C43 P4 121.4(4) . . ?
C43 C44 H44 119.8 . . ?
C45 C44 C43 120.4(5) . . ?
C45 C44 H44 119.8 . . ?
C44 C45 H45 120.6 . . ?
C46 C45 C44 118.9(6) . . ?
C46 C45 H45 120.6 . . ?
C45 C46 H46 119.4 . . ?
C47 C46 C45 121.2(6) . . ?
C47 C46 H46 119.4 . . ?
C46 C47 H47 119.8 . . ?
C46 C47 C48 120.5(5) . . ?
C48 C47 H47 119.8 . . ?
C43 C48 H48 120.3 . . ?
C47 C48 C43 119.5(5) . . ?
C47 C48 H48 120.3 . . ?
C50 C49 C54 118.7(5) . . ?
C50 C49 P2 120.8(4) . . ?
C54 C49 P2 120.4(4) . . ?
C49 C50 H50 119.7 . . ?
C51 C50 C49 120.5(5) . . ?
C51 C50 H50 119.7 . . ?
C50 C51 H51 120.0 . . ?
C52 C51 C50 119.9(5) . . ?
C52 C51 H51 120.0 . . ?
C51 C52 H52 120.1 . . ?
C53 C52 C51 119.8(5) . . ?
C53 C52 H52 120.1 . . ?
C52 C53 H53 119.8 . . ?
C54 C53 C52 120.5(5) . . ?
C54 C53 H53 119.8 . . ?
C49 C54 H54 119.7 . . ?
C53 C54 C49 120.5(5) . . ?
C53 C54 H54 119.7 . . ?
C56 C55 C60 119.3(4) . . ?
C56 C55 P5 119.0(4) . . ?
C60 C55 P5 121.4(4) . . ?
C55 C56 H56 119.9 . . ?
C57 C56 C55 120.2(5) . . ?
C57 C56 H56 119.9 . . ?
C56 C57 H57 120.1 . . ?
C56 C57 C58 119.8(5) . . ?
C58 C57 H57 120.1 . . ?
C57 C58 H58 119.9 . . ?
C59 C58 C57 120.1(5) . . ?
C59 C58 H58 119.9 . . ?
C58 C59 H59 119.8 . . ?
C60 C59 C58 120.3(5) . . ?
C60 C59 H59 119.8 . . ?
C55 C60 H60 120.0 . . ?
C59 C60 C55 120.1(5) . . ?
C59 C60 H60 120.0 . . ?
C62 C61 P5 119.5(4) . . ?
C66 C61 C62 119.1(4) . . ?
C66 C61 P5 121.3(4) . . ?
C61 C62 H62 120.1 . . ?
C63 C62 C61 119.8(5) . . ?
C63 C62 H62 120.1 . . ?
C62 C63 H63 119.6 . . ?
C64 C63 C62 120.7(5) . . ?
C64 C63 H63 119.6 . . ?
C63 C64 H64 120.1 . . ?
C63 C64 C65 119.8(5) . . ?
C65 C64 H64 120.1 . . ?
C64 C65 H65 120.2 . . ?
C66 C65 C64 119.5(5) . . ?
C66 C65 H65 120.2 . . ?
C61 C66 H66 119.5 . . ?
C65 C66 C61 121.0(5) . . ?
C65 C66 H66 119.5 . . ?
C68 C67 C72 118.6(5) . . ?
C68 C67 P3 119.0(4) . . ?
C72 C67 P3 122.4(4) . . ?
C67 C68 H68 119.7 . . ?
C67 C68 C69 120.6(5) . . ?
C69 C68 H68 119.7 . . ?
C68 C69 H69 119.9 . . ?
C70 C69 C68 120.2(6) . . ?
C70 C69 H69 119.9 . . ?
C69 C70 H70 120.1 . . ?
C69 C70 C71 119.8(6) . . ?
C71 C70 H70 120.1 . . ?
C70 C71 H71 119.8 . . ?
C70 C71 C72 120.5(6) . . ?
C72 C71 H71 119.8 . . ?
C67 C72 C71 120.2(6) . . ?
C67 C72 H72 119.9 . . ?
C71 C72 H72 119.9 . . ?
C74 C73 C82 125.2(5) . . ?
C74 C73 Co2 69.4(3) . . ?
C77 C73 C74 108.4(4) . . ?
C77 C73 C82 126.4(5) . . ?
C77 C73 Co2 69.1(3) . . ?
C82 C73 Co2 128.1(4) . . ?
C73 C74 C81 125.5(4) . . ?
C73 C74 Co2 69.7(3) . . ?
C75 C74 C73 107.3(4) . . ?
C75 C74 C81 127.0(4) . . ?
C75 C74 Co2 69.4(3) . . ?
C81 C74 Co2 129.6(4) . . ?
C74 C75 C80 125.1(5) . . ?
C74 C75 Co2 69.9(3) . . ?
C76 C75 C74 108.7(4) . . ?
C76 C75 C80 126.3(5) . . ?
C76 C75 Co2 68.9(3) . . ?
C80 C75 Co2 127.7(4) . . ?
C75 C76 C77 107.7(4) . . ?
C75 C76 C79 126.2(5) . . ?
C75 C76 Co2 70.2(3) . . ?
C77 C76 C79 125.8(5) . . ?
C77 C76 Co2 69.7(3) . . ?
C79 C76 Co2 129.2(4) . . ?
C73 C77 C76 107.9(4) . . ?
C73 C77 C78 126.3(5) . . ?
C73 C77 Co2 70.3(3) . . ?
C76 C77 C78 125.8(5) . . ?
C76 C77 Co2 69.0(3) . . ?
C78 C77 Co2 128.3(4) . . ?
C77 C78 H78A 109.5 . . ?
C77 C78 H78B 109.5 . . ?
C77 C78 H78C 109.5 . . ?
H78A C78 H78B 109.5 . . ?
H78A C78 H78C 109.5 . . ?
H78B C78 H78C 109.5 . . ?
C76 C79 H79A 109.5 . . ?
C76 C79 H79B 109.5 . . ?
C76 C79 H79C 109.5 . . ?
H79A C79 H79B 109.5 . . ?
H79A C79 H79C 109.5 . . ?
H79B C79 H79C 109.5 . . ?
C75 C80 H80A 109.5 . . ?
C75 C80 H80B 109.5 . . ?
C75 C80 H80C 109.5 . . ?
H80A C80 H80B 109.5 . . ?
H80A C80 H80C 109.5 . . ?
H80B C80 H80C 109.5 . . ?
C74 C81 H81A 109.5 . . ?
C74 C81 H81B 109.5 . . ?
C74 C81 H81C 109.5 . . ?
H81A C81 H81B 109.5 . . ?
H81A C81 H81C 109.5 . . ?
H81B C81 H81C 109.5 . . ?
C73 C82 H82A 109.5 . . ?
C73 C82 H82B 109.5 . . ?
C73 C82 H82C 109.5 . . ?
H82A C82 H82B 109.5 . . ?
H82A C82 H82C 109.5 . . ?
H82B C82 H82C 109.5 . . ?
C86 C84 C149 124.2(5) . . ?
C86 C84 Co1 69.8(3) . . ?
C83 C84 C86 108.0(4) . . ?
C83 C84 C149 127.8(5) . . ?
C83 C84 Co1 69.4(3) . . ?
C149 C84 Co1 127.9(4) . . ?
C86 C85 C146 125.7(5) . . ?
C86 C85 Co1 69.7(3) . . ?
C87 C85 C86 108.5(4) . . ?
C87 C85 C146 125.6(5) . . ?
C87 C85 Co1 69.4(3) . . ?
C146 C85 Co1 129.9(4) . . ?
C84 C86 C85 107.4(4) . . ?
C84 C86 C148 126.4(5) . . ?
C84 C86 Co1 69.2(3) . . ?
C85 C86 C148 126.2(5) . . ?
C85 C86 Co1 69.1(3) . . ?
C148 C86 Co1 128.6(4) . . ?
C85 C87 C89 125.4(5) . . ?
C85 C87 C83 107.8(4) . . ?
C85 C87 Co1 69.7(3) . . ?
C89 C87 Co1 128.6(4) . . ?
C83 C87 C89 126.7(5) . . ?
C83 C87 Co1 69.5(3) . . ?
H88A C88 H88B 109.5 . . ?
H88A C88 H88C 109.5 . . ?
H88B C88 H88C 109.5 . . ?
C83 C88 H88A 109.5 . . ?
C83 C88 H88B 109.5 . . ?
C83 C88 H88C 109.5 . . ?
C87 C89 H89A 109.5 . . ?
C87 C89 H89B 109.5 . . ?
C87 C89 H89C 109.5 . . ?
H89A C89 H89B 109.5 . . ?
H89A C89 H89C 109.5 . . ?
H89B C89 H89C 109.5 . . ?
C94 C93 C97 107.5(4) . . ?
C94 C93 C99 126.8(4) . . ?
C94 C93 Co1 69.1(3) . . ?
C97 C93 C99 125.7(5) . . ?
C97 C93 Co1 69.1(3) . . ?
C99 C93 Co1 128.5(4) . . ?
C93 C94 C95 108.7(4) . . ?
C93 C94 C100 125.7(5) . . ?
C93 C94 Co1 70.2(3) . . ?
C95 C94 C100 125.4(5) . . ?
C95 C94 Co1 69.7(3) . . ?
C100 C94 Co1 128.9(4) . . ?
C94 C95 C101 126.3(5) . . ?
C94 C95 Co1 69.2(3) . . ?
C96 C95 C94 107.6(4) . . ?
C96 C95 C101 126.0(5) . . ?
C96 C95 Co1 70.0(3) . . ?
C101 C95 Co1 128.5(4) . . ?
C95 C96 C97 107.4(4) . . ?
C95 C96 C102 125.5(5) . . ?
C95 C96 Co1 69.2(3) . . ?
C97 C96 C102 127.1(5) . . ?
C97 C96 Co1 68.8(3) . . ?
C102 C96 Co1 128.7(4) . . ?
C93 C97 C96 108.7(4) . . ?
C93 C97 C98 125.7(5) . . ?
C93 C97 Co1 70.2(3) . . ?
C96 C97 C98 125.5(5) . . ?
C96 C97 Co1 70.1(3) . . ?
C98 C97 Co1 128.1(4) . . ?
C97 C98 H98A 109.5 . . ?
C97 C98 H98B 109.5 . . ?
C97 C98 H98C 109.5 . . ?
H98A C98 H98B 109.5 . . ?
H98A C98 H98C 109.5 . . ?
H98B C98 H98C 109.5 . . ?
C93 C99 H99A 109.5 . . ?
C93 C99 H99B 109.5 . . ?
C93 C99 H99C 109.5 . . ?
H99A C99 H99B 109.5 . . ?
H99A C99 H99C 109.5 . . ?
H99B C99 H99C 109.5 . . ?
C94 C100 H10B 109.5 . . ?
C94 C100 H10C 109.5 . . ?
C94 C100 H10D 109.5 . . ?
H10B C100 H10C 109.5 . . ?
H10B C100 H10D 109.5 . . ?
H10C C100 H10D 109.5 . . ?
C95 C101 H10E 109.5 . . ?
C95 C101 H10F 109.5 . . ?
C95 C101 H10G 109.5 . . ?
H10E C101 H10F 109.5 . . ?
H10E C101 H10G 109.5 . . ?
H10F C101 H10G 109.5 . . ?
C96 C102 H10H 109.5 . . ?
C96 C102 H10I 109.5 . . ?
C96 C102 H10J 109.5 . . ?
H10H C102 H10I 109.5 . . ?
H10H C102 H10J 109.5 . . ?
H10I C102 H10J 109.5 . . ?
H10K C106 H10L 109.5 . . ?
H10K C106 H10M 109.5 . . ?
H10L C106 H10M 109.5 . . ?
C105 C106 H10K 109.5 . . ?
C105 C106 H10L 109.5 . . ?
C105 C106 H10M 109.5 . . ?
C84 C83 C87 108.2(4) . . ?
C84 C83 C88 126.6(5) . . ?
C84 C83 Co1 69.6(3) . . ?
C87 C83 C88 125.1(5) . . ?
C87 C83 Co1 69.4(3) . . ?
C88 C83 Co1 127.4(4) . . ?
N5 C142 C143 178.8(6) . . ?
C142 C143 H14K 109.5 . . ?
C142 C143 H14L 109.5 . . ?
C142 C143 H14M 109.5 . . ?
H14K C143 H14L 109.5 . . ?
H14K C143 H14M 109.5 . . ?
H14L C143 H14M 109.5 . . ?
C85 C146 H14B 109.5 . . ?
C85 C146 H14C 109.5 . . ?
C85 C146 H14D 109.5 . . ?
H14B C146 H14C 109.5 . . ?
H14B C146 H14D 109.5 . . ?
H14C C146 H14D 109.5 . . ?
C86 C148 H14E 109.5 . . ?
C86 C148 H14F 109.5 . . ?
C86 C148 H14G 109.5 . . ?
H14E C148 H14F 109.5 . . ?
H14E C148 H14G 109.5 . . ?
H14F C148 H14G 109.5 . . ?
C84 C149 H14H 109.5 . . ?
C84 C149 H14I 109.5 . . ?
C84 C149 H14J 109.5 . . ?
H14H C149 H14I 109.5 . . ?
H14H C149 H14J 109.5 . . ?
H14I C149 H14J 109.5 . . ?
C161 C161 C162 46.2(5) 2_655 2_655 ?
C162 C161 C161 73.4(9) . 2_655 ?
C162 C161 C162 27.3(8) . 2_655 ?
C161 C162 C161 60.4(12) . 2_655 ?
C162 C162 C161 46.2(5) 2_655 2_655 ?
C162 C162 C161 106.5(9) 2_655 . ?
C162 C162 N4 68.4(6) 2_655 . ?
N4 C162 C161 114.6(9) . 2_655 ?
N4 C162 C161 174.6(14) . . ?
C034 C02D H02D 119.7 . . ?
C02X C02D C034 120.5(5) . . ?
C02X C02D H02D 119.7 . . ?
C034 C01N H01N 119.4 . . ?
C00R C01N C034 121.3(5) . . ?
C00R C01N H01N 119.4 . . ?
C030 C00R P3 120.8(4) . . ?
C01N C00R C030 118.9(5) . . ?
C01N C00R P3 120.1(4) . . ?
H19A C193 H19B 107.3 . . ?
C194 C193 H19A 108.0 . . ?
C194 C193 H19B 108.0 . . ?
O9 C193 H19A 108.0 . . ?
O9 C193 H19B 108.0 . . ?
O9 C193 C194 117.1(10) . . ?
C193 C194 H19C 109.5 . . ?
C193 C194 H19D 109.5 . . ?
C193 C194 H19E 109.5 . . ?
H19C C194 H19D 109.5 . . ?
H19C C194 H19E 109.5 . . ?
H19D C194 H19E 109.5 . . ?
C193 O9 C192 117.6(14) . . ?
O9 C192 H19F 108.5 . . ?
O9 C192 H19G 108.5 . . ?
O9 C192 C191 115.1(11) . . ?
H19F C192 H19G 107.5 . . ?
C191 C192 H19F 108.5 . . ?
C191 C192 H19G 108.5 . . ?
C192 C191 H19H 109.5 . . ?
C192 C191 H19I 109.5 . . ?
C192 C191 H19J 109.5 . . ?
H19H C191 H19I 109.5 . . ?
H19H C191 H19J 109.5 . . ?
H19I C191 H19J 109.5 . . ?
C030 C02X H02X 119.9 . . ?
C02D C02X C030 120.2(5) . . ?
C02D C02X H02X 119.9 . . ?
C84 Co1 C86 41.1(2) . . ?
C84 Co1 C93 138.7(2) . . ?
C84 Co1 C96 110.9(2) . . ?
C85 Co1 C84 69.05(19) . . ?
C85 Co1 C86 41.11(19) . . ?
C85 Co1 C93 138.6(2) . . ?
C85 Co1 C96 140.1(2) . . ?
C87 Co1 C84 69.2(2) . . ?
C87 Co1 C85 40.8(2) . . ?
C87 Co1 C86 69.2(2) . . ?
C87 Co1 C93 110.3(2) . . ?
C87 Co1 C95 139.6(2) . . ?
C87 Co1 C96 179.1(2) . . ?
C87 Co1 C83 41.1(2) . . ?
C93 Co1 C86 179.5(2) . . ?
C93 Co1 C96 68.9(2) . . ?
C94 Co1 C84 179.3(2) . . ?
C94 Co1 C85 111.6(2) . . ?
C94 Co1 C86 139.5(2) . . ?
C94 Co1 C87 111.1(2) . . ?
C94 Co1 C93 40.68(19) . . ?
C94 Co1 C95 41.2(2) . . ?
C94 Co1 C96 68.8(2) . . ?
C94 Co1 C97 68.5(2) . . ?
C94 Co1 C83 138.9(2) . . ?
C95 Co1 C84 138.9(2) . . ?
C95 Co1 C85 111.9(2) . . ?
C95 Co1 C86 111.4(2) . . ?
C95 Co1 C93 69.0(2) . . ?
C95 Co1 C96 40.8(2) . . ?
C95 Co1 C83 179.2(2) . . ?
C96 Co1 C86 111.5(2) . . ?
C97 Co1 C84 110.9(2) . . ?
C97 Co1 C85 178.8(2) . . ?
C97 Co1 C86 139.52(19) . . ?
C97 Co1 C87 138.0(2) . . ?
C97 Co1 C93 40.72(19) . . ?
C97 Co1 C95 68.9(2) . . ?
C97 Co1 C96 41.0(2) . . ?
C97 Co1 C83 110.3(2) . . ?
C83 Co1 C84 41.0(2) . . ?
C83 Co1 C85 68.8(2) . . ?
C83 Co1 C86 69.1(2) . . ?
C83 Co1 C93 110.5(2) . . ?
C83 Co1 C96 138.5(2) . . ?
C73 Co2 C73 180.0 5_676 . ?
C74 Co2 C73 40.91(19) . . ?
C74 Co2 C73 40.90(19) 5_676 5_676 ?
C74 Co2 C73 139.1(2) . 5_676 ?
C74 Co2 C73 139.10(19) 5_676 . ?
C74 Co2 C74 180.0 . 5_676 ?
C75 Co2 C73 68.4(2) . . ?
C75 Co2 C73 68.4(2) 5_676 5_676 ?
C75 Co2 C73 111.7(2) . 5_676 ?
C75 Co2 C73 111.6(2) 5_676 . ?
C75 Co2 C74 40.70(18) 5_676 5_676 ?
C75 Co2 C74 139.30(18) 5_676 . ?
C75 Co2 C74 139.30(18) . 5_676 ?
C75 Co2 C74 40.69(18) . . ?
C75 Co2 C75 180.0 . 5_676 ?
C76 Co2 C73 111.2(2) . 5_676 ?
C76 Co2 C73 111.2(2) 5_676 . ?
C76 Co2 C73 68.8(2) 5_676 5_676 ?
C76 Co2 C73 68.8(2) . . ?
C76 Co2 C74 69.0(2) 5_676 5_676 ?
C76 Co2 C74 111.0(2) 5_676 . ?
C76 Co2 C74 111.0(2) . 5_676 ?
C76 Co2 C74 69.0(2) . . ?
C76 Co2 C75 139.2(2) . 5_676 ?
C76 Co2 C75 40.8(2) . . ?
C76 Co2 C75 139.2(2) 5_676 . ?
C76 Co2 C75 40.8(2) 5_676 5_676 ?
C76 Co2 C76 180.0(2) 5_676 . ?
C76 Co2 C77 138.7(2) 5_676 . ?
C76 Co2 C77 138.7(2) . 5_676 ?
C76 Co2 C77 41.3(2) . . ?
C76 Co2 C77 41.3(2) 5_676 5_676 ?
C77 Co2 C73 40.6(2) 5_676 5_676 ?
C77 Co2 C73 139.4(2) . 5_676 ?
C77 Co2 C73 40.6(2) . . ?
C77 Co2 C73 139.4(2) 5_676 . ?
C77 Co2 C74 68.9(2) . . ?
C77 Co2 C74 111.1(2) . 5_676 ?
C77 Co2 C74 68.9(2) 5_676 5_676 ?
C77 Co2 C74 111.1(2) 5_676 . ?
C77 Co2 C75 68.8(2) 5_676 5_676 ?
C77 Co2 C75 68.8(2) . . ?
C77 Co2 C75 111.2(2) 5_676 . ?
C77 Co2 C75 111.2(2) . 5_676 ?
C77 Co2 C77 180.0 5_676 . ?
C111 Co3 C113 68.9(4) . . ?
C111 Co3 C115 40.9(3) . . ?
C111 Co3 Co3 138.8(3) . 2_656 ?
C111 Co3 C131 101.9(6) . 2_656 ?
C112 Co3 C111 41.0(3) . . ?
C112 Co3 C113 40.9(3) . . ?
C112 Co3 C115 68.9(4) . . ?
C112 Co3 Co3 162.8(3) . 2_656 ?
C112 Co3 C131 112.0(6) . 2_656 ?
C113 Co3 C115 68.8(4) . . ?
C113 Co3 Co3 150.9(3) . 2_656 ?
C113 Co3 C131 147.8(5) . 2_656 ?
C114 Co3 C111 68.8(4) . . ?
C114 Co3 C112 69.0(4) . . ?
C114 Co3 C113 41.0(3) . . ?
C114 Co3 C115 40.8(3) . . ?
C114 Co3 Co3 128.2(3) . 2_656 ?
C114 Co3 C131 165.4(6) . 2_656 ?
C115 Co3 Co3 123.1(3) . 2_656 ?
C115 Co3 C131 125.0(6) . 2_656 ?
C131 Co3 C111 122.4(6) . . ?
C131 Co3 C112 102.4(6) . . ?
C131 Co3 C113 115.7(6) . . ?
C131 Co3 C114 152.6(6) . . ?
C131 Co3 C115 161.8(7) . . ?
C131 Co3 Co3 51.6(5) 2_656 2_656 ?
C131 Co3 Co3 62.4(5) . 2_656 ?
C131 Co3 C131 41.9(10) . 2_656 ?
C132 Co3 C111 88.4(6) 2_656 . ?
C132 Co3 C111 166.9(6) . . ?
C132 Co3 C112 124.1(6) 2_656 . ?
C132 Co3 C112 126.8(6) . . ?
C132 Co3 C113 104.5(6) . . ?
C132 Co3 C113 155.1(6) 2_656 . ?
C132 Co3 C114 114.1(6) . . ?
C132 Co3 C114 122.0(6) 2_656 . ?
C132 Co3 C115 87.4(6) 2_656 . ?
C132 Co3 C115 148.7(6) . . ?
C132 Co3 Co3 50.4(5) 2_656 2_656 ?
C132 Co3 Co3 50.4(5) . 2_656 ?
C132 Co3 C131 77.6(8) . 2_656 ?
C132 Co3 C131 49.2(4) . . ?
C132 Co3 C131 84.7(8) 2_656 . ?
C132 Co3 C131 44.6(4) 2_656 2_656 ?
C132 Co3 C132 99.7(5) . 2_656 ?
C133 Co3 C111 134.1(4) . . ?
C133 Co3 C112 169.0(6) . . ?
C133 Co3 C113 131.5(5) . . ?
C133 Co3 C114 100.2(6) . . ?
C133 Co3 C115 101.6(5) . . ?
C133 Co3 Co3 28.1(5) . 2_656 ?
C133 Co3 C131 77.8(6) . 2_656 ?
C133 Co3 C131 88.3(6) . . ?
C133 Co3 C132 58.8(5) . 2_656 ?
C133 Co3 C132 58.9(5) . . ?
N2 C105 C106 178.5(8) . . ?
C162 N4 C162 43.2(12) 2_655 . ?
P2 O1 Th1 168.4(2) . . ?
P3 O2 Th1 166.8(2) . . ?
P4 O3 Th1 169.9(2) . . ?
P6 O4 Th1 166.3(2) . . ?
P1 O5 Th1 167.9(2) . . ?
P5 O6 Th1 167.4(2) . . ?
C1 P1 C19 112.9(2) . . ?
C1 P1 C25 110.4(2) . . ?
C19 P1 C25 105.7(2) . . ?
O5 P1 C1 113.0(2) . . ?
O5 P1 C19 108.47(19) . . ?
O5 P1 C25 106.0(2) . . ?
C3 P2 C37 113.6(2) . . ?
C3 P2 C49 112.4(2) . . ?
C37 P2 C49 103.6(2) . . ?
O1 P2 C3 112.4(2) . . ?
O1 P2 C37 108.1(2) . . ?
O1 P2 C49 106.1(2) . . ?
C4 P3 C67 111.3(2) . . ?
C4 P3 C00R 112.0(2) . . ?
C00R P3 C67 106.2(2) . . ?
O2 P3 C4 111.7(2) . . ?
O2 P3 C67 107.1(2) . . ?
O2 P3 C00R 108.2(2) . . ?
C6 P4 C31 110.6(2) . . ?
C6 P4 C43 113.1(2) . . ?
C31 P4 C43 104.5(2) . . ?
O3 P4 C6 112.2(2) . . ?
O3 P4 C31 106.7(2) . . ?
O3 P4 C43 109.4(2) . . ?
C2 P5 C55 114.2(2) . . ?
C2 P5 C61 107.8(2) . . ?
C55 P5 C61 104.3(2) . . ?
O6 P5 C2 113.3(2) . . ?
O6 P5 C55 108.8(2) . . ?
O6 P5 C61 107.9(2) . . ?
C5 P6 C8 110.6(2) . . ?
C5 P6 C13 113.0(2) . . ?
C13 P6 C8 106.5(2) . . ?
O4 P6 C5 112.6(2) . . ?
O4 P6 C8 106.1(2) . . ?
O4 P6 C13 107.6(2) . . ?
O1 Th1 O2 89.14(12) . . ?
O1 Th1 O3 84.15(12) . . ?
O1 Th1 O5 95.34(12) . . ?
O1 Th1 O6 94.91(11) . . ?
O2 Th1 O3 94.31(12) . . ?
O2 Th1 O5 170.23(11) . . ?
O2 Th1 O6 84.22(11) . . ?
O3 Th1 O5 94.78(11) . . ?
O3 Th1 O6 178.27(11) . . ?
O4 Th1 O1 171.16(12) . . ?
O4 Th1 O2 91.02(11) . . ?
O4 Th1 O3 87.03(11) . . ?
O4 Th1 O5 85.89(11) . . ?
O4 Th1 O6 93.89(11) . . ?
O6 Th1 O5 86.75(11) . . ?
Co3 C131 Co3 66.0(4) . 2_656 ?
C131 C131 Co3 60.0(8) 2_656 2_656 ?
C131 C131 Co3 78.1(10) 2_656 . ?
C131 C131 C132 110.4(9) 2_656 . ?
C131 C131 C134 130.2(8) 2_656 . ?
C132 C131 Co3 59.8(6) . . ?
C132 C131 Co3 53.3(6) . 2_656 ?
C134 C131 Co3 143.4(10) . . ?
C134 C131 Co3 144.0(11) . 2_656 ?
C134 C131 C132 115.1(15) . . ?
Co3 C132 Co3 79.2(5) . 2_656 ?
C131 C132 Co3 82.2(8) . 2_656 ?
C131 C132 Co3 71.0(8) . . ?
C131 C132 C133 94.9(9) . . ?
C133 C132 Co3 44.6(4) . . ?
C133 C132 Co3 44.6(4) . 2_656 ?
C135 C132 Co3 133.8(11) . . ?
C135 C132 Co3 132.5(12) . 2_656 ?
C135 C132 C131 134.6(13) . . ?
C135 C132 C133 130.0(9) . . ?
Co3 C133 Co3 123.8(10) 2_656 . ?
Co3 C133 C132 76.5(7) 2_656 . ?
Co3 C133 C132 76.5(7) 2_656 2_656 ?
Co3 C133 C132 76.5(7) . . ?
Co3 C133 C132 76.5(7) . 2_656 ?
Co3 C133 C136 118.1(5) 2_656 . ?
Co3 C133 C136 118.1(5) . . ?
C132 C133 C132 120.6(11) . 2_656 ?
C136 C133 C132 119.7(5) . 2_656 ?
C136 C133 C132 119.7(5) . . ?
C133 C136 Co3 28.06(16) . 2_656 ?
H10N C108 H10O 109.5 . . ?
H10N C108 H10P 109.5 . . ?
H10O C108 H10P 109.5 . . ?
C107 C108 H10N 109.5 . . ?
C107 C108 H10O 109.5 . . ?
C107 C108 H10P 109.5 . . ?
N1 C107 C108 177.6(11) . . ?

loop_
_geom_bond_atom_site_label_1
_geom_bond_atom_site_label_2
_geom_bond_distance
_geom_bond_site_symmetry_2
_geom_bond_publ_flag
O8 C182 1.394(12) . ?
O8 C183 1.395(11) . ?
C181 H18B 0.9800 . ?
C181 H18C 0.9800 . ?
C181 H18D 0.9800 . ?
C181 C182 1.527(11) . ?
C182 H18E 0.9900 . ?
C182 H18F 0.9900 . ?
C183 H18G 0.9900 . ?
C183 H18H 0.9900 . ?
C183 C184 1.522(11) . ?
C184 H18I 0.9800 . ?
C184 H18J 0.9800 . ?
C184 H18K 0.9800 . ?
C111 C112 1.414(9) . ?
C111 C115 1.414(9) . ?
C111 C116 1.505(10) . ?
C111 Co3 2.023(8) . ?
C112 C113 1.414(9) . ?
C112 C117 1.505(10) . ?
C112 Co3 2.019(8) . ?
C113 C114 1.416(9) . ?
C113 C118 1.514(10) . ?
C113 Co3 2.025(8) . ?
C114 C115 1.409(9) . ?
C114 C119 1.497(10) . ?
C114 Co3 2.017(9) . ?
C115 C120 1.495(10) . ?
C115 Co3 2.026(9) . ?
C116 H11B 0.9800 . ?
C116 H11C 0.9800 . ?
C116 H11D 0.9800 . ?
C117 H11E 0.9800 . ?
C117 H11F 0.9800 . ?
C117 H11G 0.9800 . ?
C119 H11H 0.9800 . ?
C119 H11I 0.9800 . ?
C119 H11J 0.9800 . ?
C120 H12B 0.9800 . ?
C120 H12C 0.9800 . ?
C120 H12D 0.9800 . ?
B1 H1 1.1200 . ?
B1 B3 1.959(8) . ?
B1 B7 1.737(7) . ?
B1 B10 1.831(8) . ?
B1 C1 1.539(7) . ?
B2 H2 1.1200 . ?
B2 B4 1.850(8) . ?
B2 B6 1.741(8) . ?
B2 B9 1.958(8) . ?
B2 C2 1.549(7) . ?
B3 H3 1.1200 . ?
B3 B4 1.862(8) . ?
B3 B5 1.850(8) . ?
B3 B7 1.807(7) . ?
B3 C2 1.623(7) . ?
B4 H4 1.1200 . ?
B4 B5 1.760(8) . ?
B4 B6 1.801(8) . ?
B4 C2 1.608(7) . ?
B5 H5 1.1200 . ?
B5 B6 1.799(8) . ?
B5 B7 1.774(8) . ?
B5 B8 1.738(8) . ?
B6 H6 1.1200 . ?
B6 B8 1.779(8) . ?
B6 B9 1.830(8) . ?
B7 H7 1.1200 . ?
B7 B8 1.800(8) . ?
B7 B10 1.799(8) . ?
B8 H8 1.1200 . ?
B8 B9 1.855(8) . ?
B8 B10 1.763(8) . ?
B9 H9 1.1200 . ?
B9 B10 1.860(8) . ?
B9 C1 1.633(7) . ?
B10 H10 1.1200 . ?
B10 C1 1.611(6) . ?
B11 H11 1.1200 . ?
B11 B14 1.859(8) . ?
B11 B16 1.747(7) . ?
B11 B19 1.967(8) . ?
B11 C5 1.549(7) . ?
B12 H12 1.1200 . ?
B12 B13 1.955(8) . ?
B12 B17 1.750(7) . ?
B12 B20 1.857(8) . ?
B12 C6 1.542(7) . ?
B13 H13 1.1200 . ?
B13 B14 1.860(8) . ?
B13 B15 1.858(8) . ?
B13 B17 1.826(8) . ?
B13 C5 1.629(7) . ?
B14 H14 1.1200 . ?
B14 B15 1.761(8) . ?
B14 B16 1.803(8) . ?
B14 C5 1.611(7) . ?
B15 H15 1.1200 . ?
B15 B16 1.792(8) . ?
B15 B17 1.779(8) . ?
B15 B18 1.745(8) . ?
B16 H16 1.1200 . ?
B16 B18 1.767(8) . ?
B16 B19 1.817(8) . ?
B17 H17 1.1200 . ?
B17 B18 1.806(8) . ?
B17 B20 1.813(8) . ?
B18 H18 1.1200 . ?
B18 B19 1.840(8) . ?
B18 B20 1.766(7) . ?
B19 H19 1.1200 . ?
B19 B20 1.851(8) . ?
B19 C6 1.617(7) . ?
B20 H20 1.1200 . ?
B20 C6 1.610(7) . ?
B21 H21 1.1200 . ?
B21 B22 1.832(9) . ?
B21 B23 1.738(9) . ?
B21 B25 1.990(8) . ?
B21 C4 1.545(8) . ?
B22 H22 1.1200 . ?
B22 B23 1.793(9) . ?
B22 B24 1.874(8) . ?
B22 B26 1.769(9) . ?
B22 C4 1.614(7) . ?
B23 H23 1.1200 . ?
B23 B25 1.828(9) . ?
B23 B26 1.787(10) . ?
B23 B27 1.783(9) . ?
B24 H24 1.1200 . ?
B24 B26 1.863(9) . ?
B24 B28 1.824(9) . ?
B24 B30 1.963(8) . ?
B24 C4 1.616(7) . ?
B25 H25 1.1200 . ?
B25 B27 1.862(10) . ?
B25 B29 1.884(9) . ?
B25 C3 1.619(7) . ?
B26 H26 1.1200 . ?
B26 B27 1.735(10) . ?
B26 B28 1.764(9) . ?
B27 H27 1.1200 . ?
B27 B28 1.798(10) . ?
B27 B29 1.742(9) . ?
B28 H28 1.1200 . ?
B28 B29 1.799(10) . ?
B28 B30 1.729(9) . ?
B29 H29 1.1200 . ?
B29 B30 1.842(9) . ?
B29 C3 1.620(8) . ?
B30 H30 1.1200 . ?
B30 C3 1.549(8) . ?
C1 P1 1.735(5) . ?
C2 P5 1.717(5) . ?
C3 P2 1.730(5) . ?
C4 P3 1.725(5) . ?
C5 P6 1.733(5) . ?
C6 P4 1.721(5) . ?
C7 H7A 0.9500 . ?
C7 C8 1.390(7) . ?
C7 C12 1.390(7) . ?
C8 C9 1.384(7) . ?
C8 P6 1.814(5) . ?
C9 H9A 0.9500 . ?
C9 C10 1.385(7) . ?
C10 H10A 0.9500 . ?
C10 C11 1.389(8) . ?
C11 H11A 0.9500 . ?
C11 C12 1.376(7) . ?
C12 H12A 0.9500 . ?
C13 C14 1.395(7) . ?
C13 C18 1.390(7) . ?
C13 P6 1.803(5) . ?
C14 H14A 0.9500 . ?
C14 C15 1.383(7) . ?
C15 H15A 0.9500 . ?
C15 C16 1.384(7) . ?
C16 H16A 0.9500 . ?
C16 C17 1.384(7) . ?
C17 H17A 0.9500 . ?
C17 C18 1.378(7) . ?
C18 H18A 0.9500 . ?
C19 C20 1.393(6) . ?
C19 C24 1.396(7) . ?
C19 P1 1.801(5) . ?
C20 H20A 0.9500 . ?
C20 C21 1.381(7) . ?
C21 H21A 0.9500 . ?
C21 C22 1.382(7) . ?
C22 H22A 0.9500 . ?
C22 C23 1.394(7) . ?
C23 H23A 0.9500 . ?
C23 C24 1.387(7) . ?
C24 H24A 0.9500 . ?
C25 C26 1.381(7) . ?
C25 C27 1.391(7) . ?
C25 P1 1.811(5) . ?
C26 H26A 0.9500 . ?
C26 C30 1.394(7) . ?
C27 H27A 0.9500 . ?
C27 C28 1.389(7) . ?
C28 H28A 0.9500 . ?
C28 C29 1.373(8) . ?
C29 H29A 0.9500 . ?
C29 C30 1.390(8) . ?
C30 H30A 0.9500 . ?
C030 H030 0.9500 . ?
C030 C00R 1.395(7) . ?
C030 C02X 1.395(8) . ?
C31 C32 1.390(7) . ?
C31 C36 1.405(7) . ?
C31 P4 1.800(5) . ?
C32 H32 0.9500 . ?
C32 C33 1.390(7) . ?
C33 H33 0.9500 . ?
C33 C34 1.380(7) . ?
C34 H34 0.9500 . ?
C34 C35 1.384(7) . ?
C034 H034 0.9500 . ?
C034 C02D 1.384(8) . ?
C034 C01N 1.399(7) . ?
C35 H35 0.9500 . ?
C35 C36 1.380(7) . ?
C36 H36 0.9500 . ?
C37 C38 1.393(7) . ?
C37 C42 1.393(7) . ?
C37 P2 1.802(5) . ?
C38 H38 0.9500 . ?
C38 C39 1.391(8) . ?
C39 H39 0.9500 . ?
C39 C40 1.378(8) . ?
C40 H40 0.9500 . ?
C40 C41 1.377(8) . ?
C41 H41 0.9500 . ?
C41 C42 1.385(8) . ?
C42 H42 0.9500 . ?
C43 C44 1.399(7) . ?
C43 C48 1.398(7) . ?
C43 P4 1.801(5) . ?
C44 H44 0.9500 . ?
C44 C45 1.390(8) . ?
C45 H45 0.9500 . ?
C45 C46 1.383(9) . ?
C46 H46 0.9500 . ?
C46 C47 1.377(9) . ?
C47 H47 0.9500 . ?
C47 C48 1.380(8) . ?
C48 H48 0.9500 . ?
C49 C50 1.391(7) . ?
C49 C54 1.394(7) . ?
C49 P2 1.818(5) . ?
C50 H50 0.9500 . ?
C50 C51 1.390(7) . ?
C51 H51 0.9500 . ?
C51 C52 1.383(8) . ?
C52 H52 0.9500 . ?
C52 C53 1.382(8) . ?
C53 H53 0.9500 . ?
C53 C54 1.377(7) . ?
C54 H54 0.9500 . ?
C55 C56 1.394(7) . ?
C55 C60 1.403(6) . ?
C55 P5 1.800(5) . ?
C56 H56 0.9500 . ?
C56 C57 1.382(7) . ?
C57 H57 0.9500 . ?
C57 C58 1.389(7) . ?
C58 H58 0.9500 . ?
C58 C59 1.388(7) . ?
C59 H59 0.9500 . ?
C59 C60 1.372(7) . ?
C60 H60 0.9500 . ?
C61 C62 1.396(7) . ?
C61 C66 1.387(7) . ?
C61 P5 1.810(5) . ?
C62 H62 0.9500 . ?
C62 C63 1.380(7) . ?
C63 H63 0.9500 . ?
C63 C64 1.377(7) . ?
C64 H64 0.9500 . ?
C64 C65 1.396(7) . ?
C65 H65 0.9500 . ?
C65 C66 1.375(7) . ?
C66 H66 0.9500 . ?
C67 C68 1.382(8) . ?
C67 C72 1.386(7) . ?
C67 P3 1.813(5) . ?
C68 H68 0.9500 . ?
C68 C69 1.389(7) . ?
C69 H69 0.9500 . ?
C69 C70 1.367(9) . ?
C70 H70 0.9500 . ?
C70 C71 1.371(10) . ?
C71 H71 0.9500 . ?
C71 C72 1.390(9) . ?
C72 H72 0.9500 . ?
C73 C74 1.442(7) . ?
C73 C77 1.426(7) . ?
C73 C82 1.488(7) . ?
C73 Co2 2.065(5) . ?
C74 C75 1.432(6) . ?
C74 C81 1.488(7) . ?
C74 Co2 2.062(5) . ?
C75 C76 1.429(7) . ?
C75 C80 1.495(7) . ?
C75 Co2 2.056(5) . ?
C76 C77 1.442(7) . ?
C76 C79 1.489(7) . ?
C76 Co2 2.039(5) . ?
C77 C78 1.491(7) . ?
C77 Co2 2.050(5) . ?
C78 H78A 0.9800 . ?
C78 H78B 0.9800 . ?
C78 H78C 0.9800 . ?
C79 H79A 0.9800 . ?
C79 H79B 0.9800 . ?
C79 H79C 0.9800 . ?
C80 H80A 0.9800 . ?
C80 H80B 0.9800 . ?
C80 H80C 0.9800 . ?
C81 H81A 0.9800 . ?
C81 H81B 0.9800 . ?
C81 H81C 0.9800 . ?
C82 H82A 0.9800 . ?
C82 H82B 0.9800 . ?
C82 H82C 0.9800 . ?
C84 C86 1.439(7) . ?
C84 C83 1.434(7) . ?
C84 C149 1.490(7) . ?
C84 Co1 2.047(5) . ?
C85 C86 1.440(7) . ?
C85 C87 1.427(7) . ?
C85 C146 1.491(7) . ?
C85 Co1 2.047(5) . ?
C86 C148 1.482(7) . ?
C86 Co1 2.055(5) . ?
C87 C89 1.487(7) . ?
C87 C83 1.434(7) . ?
C87 Co1 2.043(5) . ?
C88 H88A 0.9800 . ?
C88 H88B 0.9800 . ?
C88 H88C 0.9800 . ?
C88 C83 1.496(7) . ?
C89 H89A 0.9800 . ?
C89 H89B 0.9800 . ?
C89 H89C 0.9800 . ?
C93 C94 1.421(7) . ?
C93 C97 1.423(7) . ?
C93 C99 1.490(7) . ?
C93 Co1 2.052(5) . ?
C94 C95 1.434(7) . ?
C94 C100 1.504(7) . ?
C94 Co1 2.036(5) . ?
C95 C96 1.430(7) . ?
C95 C101 1.493(7) . ?
C95 Co1 2.044(5) . ?
C96 C97 1.435(7) . ?
C96 C102 1.504(7) . ?
C96 Co1 2.055(5) . ?
C97 C98 1.502(7) . ?
C97 Co1 2.038(5) . ?
C98 H98A 0.9800 . ?
C98 H98B 0.9800 . ?
C98 H98C 0.9800 . ?
C99 H99A 0.9800 . ?
C99 H99B 0.9800 . ?
C99 H99C 0.9800 . ?
C100 H10B 0.9800 . ?
C100 H10C 0.9800 . ?
C100 H10D 0.9800 . ?
C101 H10E 0.9800 . ?
C101 H10F 0.9800 . ?
C101 H10G 0.9800 . ?
C102 H10H 0.9800 . ?
C102 H10I 0.9800 . ?
C102 H10J 0.9800 . ?
C106 H10K 0.9800 . ?
C106 H10L 0.9800 . ?
C106 H10M 0.9800 . ?
C106 C105 1.423(7) . ?
C83 Co1 2.044(5) . ?
C142 C143 1.425(6) . ?
C142 N5 1.150(6) . ?
C143 H14K 0.9800 . ?
C143 H14L 0.9800 . ?
C143 H14M 0.9800 . ?
C146 H14B 0.9800 . ?
C146 H14C 0.9800 . ?
C146 H14D 0.9800 . ?
C148 H14E 0.9800 . ?
C148 H14F 0.9800 . ?
C148 H14G 0.9800 . ?
C149 H14H 0.9800 . ?
C149 H14I 0.9800 . ?
C149 H14J 0.9800 . ?
C161 C161 1.68(3) 2_655 ?
C161 C162 1.857(15) 2_655 ?
C161 C162 1.398(9) . ?
C162 C161 1.857(15) 2_655 ?
C162 C162 0.89(2) 2_655 ?
C162 N4 1.205(8) . ?
C02D H02D 0.9500 . ?
C02D C02X 1.376(9) . ?
C01N H01N 0.9500 . ?
C01N C00R 1.378(7) . ?
C00R P3 1.799(5) . ?
C193 H19A 0.9900 . ?
C193 H19B 0.9900 . ?
C193 C194 1.524(11) . ?
C193 O9 1.378(12) . ?
C194 H19C 0.9800 . ?
C194 H19D 0.9800 . ?
C194 H19E 0.9800 . ?
O9 C192 1.393(12) . ?
C192 H19F 0.9900 . ?
C192 H19G 0.9900 . ?
C192 C191 1.528(12) . ?
C191 H19H 0.9800 . ?
C191 H19I 0.9800 . ?
C191 H19J 0.9800 . ?
C02X H02X 0.9500 . ?
Co2 C73 2.065(5) 5_676 ?
Co2 C74 2.062(5) 5_676 ?
Co2 C75 2.056(5) 5_676 ?
Co2 C76 2.039(5) 5_676 ?
Co2 C77 2.050(5) 5_676 ?
Co3 Co3 2.212(4) 2_656 ?
Co3 C131 2.146(14) 2_656 ?
Co3 C131 1.899(15) . ?
Co3 C132 1.736(14) 2_656 ?
Co3 C132 1.735(14) . ?
Co3 C133 1.254(6) . ?
C105 N2 1.153(7) . ?
N4 C162 1.205(8) 2_655 ?
O1 P2 1.539(3) . ?
O1 Th1 2.286(3) . ?
O2 P3 1.541(3) . ?
O2 Th1 2.288(3) . ?
O3 P4 1.543(3) . ?
O3 Th1 2.302(3) . ?
O4 P6 1.542(3) . ?
O4 Th1 2.282(3) . ?
O5 P1 1.540(3) . ?
O5 Th1 2.312(3) . ?
O6 P5 1.544(3) . ?
O6 Th1 2.310(3) . ?
C131 Co3 2.146(14) 2_656 ?
C131 C131 1.47(4) 2_656 ?
C131 C132 1.520(11) . ?
C131 C134 1.471(11) . ?
C132 Co3 1.736(14) 2_656 ?
C132 C133 1.527(11) . ?
C132 C135 1.483(10) . ?
C133 Co3 1.254(6) 2_656 ?
C133 C132 1.528(11) 2_656 ?
C133 C136 1.484(10) . ?
C136 Co3 2.351(11) 2_656 ?
C108 H10N 0.9800 . ?
C108 H10O 0.9800 . ?
C108 H10P 0.9800 . ?
C108 C107 1.420(8) . ?
C107 N1 1.160(7) . ?

loop_
_geom_torsion_atom_site_label_1
_geom_torsion_atom_site_label_2
_geom_torsion_atom_site_label_3
_geom_torsion_atom_site_label_4
_geom_torsion
_geom_torsion_site_symmetry_1
_geom_torsion_site_symmetry_2
_geom_torsion_site_symmetry_3
_geom_torsion_site_symmetry_4
_geom_torsion_publ_flag
C182 O8 C183 C184 175.5(16) . . . . ?
C183 O8 C182 C181 178.1(16) . . . . ?
C111 C112 C113 C114 -0.7(7) . . . . ?
C111 C112 C113 C118 177.8(11) . . . . ?
C111 C112 C113 Co3 -59.4(4) . . . . ?
C111 Co3 C131 Co3 132.4(4) . . . 2_656 ?
C111 Co3 C131 C131 70.1(13) . . . 2_656 ?
C111 Co3 C131 C132 -167.5(7) . . . . ?
C111 Co3 C131 C134 -75(2) . . . . ?
C111 Co3 C132 Co3 139(2) . . . 2_656 ?
C111 Co3 C132 C131 54(3) . . . . ?
C111 Co3 C132 C133 172(2) . . . . ?
C111 Co3 C132 C135 -81(3) . . . . ?
C111 Co3 C133 Co3 -114.2(6) . . . 2_656 ?
C111 Co3 C133 C132 -177.5(7) . . . . ?
C111 Co3 C133 C132 -50.9(8) . . . 2_656 ?
C111 Co3 C133 C136 65.8(6) . . . . ?
C112 C111 C115 C114 0.3(8) . . . . ?
C112 C111 C115 C120 -176.9(10) . . . . ?
C112 C111 C115 Co3 59.0(5) . . . . ?
C112 C113 C114 C115 0.8(9) . . . . ?
C112 C113 C114 C119 176.4(11) . . . . ?
C112 C113 C114 Co3 -58.8(5) . . . . ?
C112 Co3 C131 Co3 171.4(4) . . . 2_656 ?
C112 Co3 C131 C131 109.2(11) . . . 2_656 ?
C112 Co3 C131 C132 -128.4(8) . . . . ?
C112 Co3 C131 C134 -36(2) . . . . ?
C112 Co3 C132 Co3 158.3(4) . . . 2_656 ?
C112 Co3 C132 C131 73.0(10) . . . . ?
C112 Co3 C132 C133 -168.6(7) . . . . ?
C112 Co3 C132 C135 -61.3(15) . . . . ?
C112 Co3 C133 Co3 -172.4(17) . . . 2_656 ?
C112 Co3 C133 C132 -109.1(18) . . . 2_656 ?
C112 Co3 C133 C132 124.3(18) . . . . ?
C112 Co3 C133 C136 7.6(17) . . . . ?
C113 C114 C115 C111 -0.7(9) . . . . ?
C113 C114 C115 C120 176.5(11) . . . . ?
C113 C114 C115 Co3 -59.5(6) . . . . ?
C113 Co3 C131 Co3 -147.4(4) . . . 2_656 ?
C113 Co3 C131 C131 150.4(10) . . . 2_656 ?
C113 Co3 C131 C132 -87.3(8) . . . . ?
C113 Co3 C131 C134 5(2) . . . . ?
C113 Co3 C132 Co3 -163.1(4) . . . 2_656 ?
C113 Co3 C132 C131 111.6(8) . . . . ?
C113 Co3 C132 C133 -130.0(6) . . . . ?
C113 Co3 C132 C135 -22.7(14) . . . . ?
C113 Co3 C133 Co3 145.1(5) . . . 2_656 ?
C113 Co3 C133 C132 -151.6(7) . . . 2_656 ?
C113 Co3 C133 C132 81.8(7) . . . . ?
C113 Co3 C133 C136 -34.9(5) . . . . ?
C114 Co3 C131 Co3 -120.5(11) . . . 2_656 ?
C114 Co3 C131 C131 177.2(8) . . . 2_656 ?
C114 Co3 C131 C132 -60.4(14) . . . . ?
C114 Co3 C131 C134 32(3) . . . . ?
C114 Co3 C132 Co3 -120.6(5) . . . 2_656 ?
C114 Co3 C132 C131 154.0(8) . . . . ?
C114 Co3 C132 C133 -87.6(7) . . . . ?
C114 Co3 C132 C135 19.7(15) . . . . ?
C114 Co3 C133 Co3 175.4(3) . . . 2_656 ?
C114 Co3 C133 C132 112.1(6) . . . . ?
C114 Co3 C133 C132 -121.3(6) . . . 2_656 ?
C114 Co3 C133 C136 -4.6(3) . . . . ?
C115 C111 C112 C113 0.3(7) . . . . ?
C115 C111 C112 C117 176.7(11) . . . . ?
C115 C111 C112 Co3 -59.2(5) . . . . ?
C115 Co3 C131 Co3 112.4(17) . . . 2_656 ?
C115 Co3 C131 C131 50(3) . . . 2_656 ?
C115 Co3 C131 C132 172.5(16) . . . . ?
C115 Co3 C131 C134 -95(3) . . . . ?
C115 Co3 C132 Co3 -90.1(11) . . . 2_656 ?
C115 Co3 C132 C131 -175.5(10) . . . . ?
C115 Co3 C132 C133 -57.1(13) . . . . ?
C115 Co3 C132 C135 50(2) . . . . ?
C115 Co3 C133 Co3 -143.1(3) . . . 2_656 ?
C115 Co3 C133 C132 153.6(6) . . . . ?
C115 Co3 C133 C132 -79.8(6) . . . 2_656 ?
C115 Co3 C133 C136 36.9(3) . . . . ?
C116 C111 C112 C113 -179.9(10) . . . . ?
C116 C111 C112 C117 -3.4(15) . . . . ?
C116 C111 C112 Co3 120.7(11) . . . . ?
C116 C111 C115 C114 -179.6(11) . . . . ?
C116 C111 C115 C120 3.2(17) . . . . ?
C116 C111 C115 Co3 -120.9(11) . . . . ?
C117 C112 C113 C114 -177.2(11) . . . . ?
C117 C112 C113 C118 1.3(15) . . . . ?
C117 C112 C113 Co3 124.1(11) . . . . ?
C118 C113 C114 C115 -177.6(12) . . . . ?
C118 C113 C114 C119 -2.0(18) . . . . ?
C118 C113 C114 Co3 122.8(12) . . . . ?
C119 C114 C115 C111 -176.2(12) . . . . ?
C119 C114 C115 C120 1.0(18) . . . . ?
C119 C114 C115 Co3 125.0(13) . . . . ?
B1 B3 B4 B2 20.2(5) . . . . ?
B1 B3 B4 B5 -84.9(4) . . . . ?
B1 B3 B4 B6 -36.4(5) . . . . ?
B1 B3 B4 C2 61.4(4) . . . . ?
B1 B3 B5 B4 120.3(4) . . . . ?
B1 B3 B5 B6 71.5(4) . . . . ?
B1 B3 B5 B7 -31.8(3) . . . . ?
B1 B3 B5 B8 9.6(5) . . . . ?
B1 B3 B7 B5 141.1(4) . . . . ?
B1 B3 B7 B8 101.6(4) . . . . ?
B1 B3 B7 B10 39.1(4) . . . . ?
B1 B3 C2 B2 -73.2(4) . . . . ?
B1 B3 C2 B4 -132.2(4) . . . . ?
B1 B3 C2 P5 106.1(4) . . . . ?
B1 B7 B8 B5 111.8(4) . . . . ?
B1 B7 B8 B6 69.8(5) . . . . ?
B1 B7 B8 B9 7.7(5) . . . . ?
B1 B7 B8 B10 -41.4(4) . . . . ?
B1 B7 B10 B8 134.3(4) . . . . ?
B1 B7 B10 B9 85.3(4) . . . . ?
B1 B7 B10 C1 28.6(4) . . . . ?
B1 B10 C1 B9 124.4(4) . . . . ?
B1 B10 C1 P1 -109.1(5) . . . . ?
B1 C1 P1 C19 -170.3(3) . . . . ?
B1 C1 P1 C25 -52.3(4) . . . . ?
B1 C1 P1 O5 66.1(4) . . . . ?
B2 B4 B5 B3 -83.6(4) . . . . ?
B2 B4 B5 B6 38.6(3) . . . . ?
B2 B4 B5 B7 -56.8(5) . . . . ?
B2 B4 B5 B8 12.6(5) . . . . ?
B2 B4 B6 B5 -133.7(4) . . . . ?
B2 B4 B6 B8 -109.2(4) . . . . ?
B2 B4 B6 B9 -40.9(4) . . . . ?
B2 B4 C2 B3 124.0(4) . . . . ?
B2 B4 C2 P5 -112.2(5) . . . . ?
B2 B6 B8 B5 -94.2(5) . . . . ?
B2 B6 B8 B7 -52.8(5) . . . . ?
B2 B6 B8 B9 39.9(4) . . . . ?
B2 B6 B8 B10 12.1(6) . . . . ?
B2 B6 B9 B8 -141.1(4) . . . . ?
B2 B6 B9 B10 -116.3(4) . . . . ?
B2 B6 B9 C1 -56.8(5) . . . . ?
B2 B9 B10 B1 20.6(5) . . . . ?
B2 B9 B10 B7 -36.3(5) . . . . ?
B2 B9 B10 B8 -84.8(4) . . . . ?
B2 B9 B10 C1 61.6(4) . . . . ?
B2 B9 C1 B1 -73.9(4) . . . . ?
B2 B9 C1 B10 -131.8(4) . . . . ?
B2 B9 C1 P1 107.6(4) . . . . ?
B2 C2 P5 C55 -152.7(4) . . . . ?
B2 C2 P5 C61 -37.3(4) . . . . ?
B2 C2 P5 O6 82.0(4) . . . . ?
B3 B1 B7 B5 -38.5(4) . . . . ?
B3 B1 B7 B8 -100.8(4) . . . . ?
B3 B1 B7 B10 -140.5(4) . . . . ?
B3 B1 B10 B7 34.7(3) . . . . ?
B3 B1 B10 B8 -5.5(5) . . . . ?
B3 B1 B10 B9 -66.4(4) . . . . ?
B3 B1 B10 C1 -109.3(4) . . . . ?
B3 B1 C1 B9 38.0(5) . . . . ?
B3 B1 C1 B10 95.3(4) . . . . ?
B3 B1 C1 P1 -143.2(3) . . . . ?
B3 B4 B5 B6 122.1(4) . . . . ?
B3 B4 B5 B7 26.7(4) . . . . ?
B3 B4 B5 B8 96.2(5) . . . . ?
B3 B4 B6 B2 84.8(4) . . . . ?
B3 B4 B6 B5 -49.0(3) . . . . ?
B3 B4 B6 B8 -24.5(5) . . . . ?
B3 B4 B6 B9 43.9(5) . . . . ?
B3 B4 C2 B2 -124.0(4) . . . . ?
B3 B4 C2 P5 123.9(5) . . . . ?
B3 B5 B6 B2 7.3(5) . . . . ?
B3 B5 B6 B4 49.5(3) . . . . ?
B3 B5 B6 B8 -103.5(4) . . . . ?
B3 B5 B6 B9 -62.3(4) . . . . ?
B3 B5 B7 B1 40.4(4) . . . . ?
B3 B5 B7 B8 134.0(4) . . . . ?
B3 B5 B7 B10 109.5(4) . . . . ?
B3 B5 B8 B6 92.6(4) . . . . ?
B3 B5 B8 B7 -40.5(3) . . . . ?
B3 B5 B8 B9 51.7(5) . . . . ?
B3 B5 B8 B10 -14.7(5) . . . . ?
B3 B7 B8 B5 41.5(4) . . . . ?
B3 B7 B8 B6 -0.5(5) . . . . ?
B3 B7 B8 B9 -62.6(4) . . . . ?
B3 B7 B8 B10 -111.7(4) . . . . ?
B3 B7 B10 B1 -41.0(4) . . . . ?
B3 B7 B10 B8 93.3(5) . . . . ?
B3 B7 B10 B9 44.3(5) . . . . ?
B3 B7 B10 C1 -12.4(6) . . . . ?
B3 C2 P5 C55 28.0(5) . . . . ?
B3 C2 P5 C61 143.3(4) . . . . ?
B3 C2 P5 O6 -97.4(4) . . . . ?
B4 B2 B6 B5 40.1(4) . . . . ?
B4 B2 B6 B8 102.3(5) . . . . ?
B4 B2 B6 B9 140.3(4) . . . . ?
B4 B2 C2 B3 -58.2(4) . . . . ?
B4 B2 C2 P5 122.3(4) . . . . ?
B4 B3 B5 B6 -48.7(3) . . . . ?
B4 B3 B5 B7 -152.1(4) . . . . ?
B4 B3 B5 B8 -110.7(4) . . . . ?
B4 B3 B7 B1 -116.6(4) . . . . ?
B4 B3 B7 B5 24.5(4) . . . . ?
B4 B3 B7 B8 -15.0(5) . . . . ?
B4 B3 B7 B10 -77.5(5) . . . . ?
B4 B3 C2 B2 59.0(4) . . . . ?
B4 B3 C2 P5 -121.6(5) . . . . ?
B4 B5 B6 B2 -42.2(4) . . . . ?
B4 B5 B6 B8 -153.0(4) . . . . ?
B4 B5 B6 B9 -111.8(4) . . . . ?
B4 B5 B7 B1 13.0(6) . . . . ?
B4 B5 B7 B3 -27.4(4) . . . . ?
B4 B5 B7 B8 106.6(5) . . . . ?
B4 B5 B7 B10 82.1(5) . . . . ?
B4 B5 B8 B6 26.1(4) . . . . ?
B4 B5 B8 B7 -107.0(5) . . . . ?
B4 B5 B8 B9 -14.8(6) . . . . ?
B4 B5 B8 B10 -81.2(5) . . . . ?
B4 B6 B8 B5 -24.6(4) . . . . ?
B4 B6 B8 B7 16.7(5) . . . . ?
B4 B6 B8 B9 109.4(4) . . . . ?
B4 B6 B8 B10 81.6(5) . . . . ?
B4 B6 B9 B2 39.5(4) . . . . ?
B4 B6 B9 B8 -101.7(5) . . . . ?
B4 B6 B9 B10 -76.8(5) . . . . ?
B4 B6 B9 C1 -17.3(7) . . . . ?
B4 C2 P5 C55 -65.2(5) . . . . ?
B4 C2 P5 C61 50.2(5) . . . . ?
B4 C2 P5 O6 169.5(4) . . . . ?
B5 B3 B4 B2 105.1(4) . . . . ?
B5 B3 B4 B6 48.5(3) . . . . ?
B5 B3 B4 C2 146.4(4) . . . . ?
B5 B3 B7 B1 -141.1(4) . . . . ?
B5 B3 B7 B8 -39.5(4) . . . . ?
B5 B3 B7 B10 -102.1(5) . . . . ?
B5 B3 C2 B2 30.5(5) . . . . ?
B5 B3 C2 B4 -28.5(4) . . . . ?
B5 B3 C2 P5 -150.1(4) . . . . ?
B5 B4 B6 B2 133.7(4) . . . . ?
B5 B4 B6 B8 24.5(4) . . . . ?
B5 B4 B6 B9 92.9(4) . . . . ?
B5 B4 C2 B2 -93.0(4) . . . . ?
B5 B4 C2 B3 30.9(4) . . . . ?
B5 B4 C2 P5 154.8(4) . . . . ?
B5 B6 B8 B7 41.3(4) . . . . ?
B5 B6 B8 B9 134.1(4) . . . . ?
B5 B6 B8 B10 106.2(5) . . . . ?
B5 B6 B9 B2 101.8(4) . . . . ?
B5 B6 B9 B8 -39.4(3) . . . . ?
B5 B6 B9 B10 -14.5(5) . . . . ?
B5 B6 B9 C1 45.0(6) . . . . ?
B5 B7 B8 B6 -42.0(4) . . . . ?
B5 B7 B8 B9 -104.0(4) . . . . ?
B5 B7 B8 B10 -153.2(4) . . . . ?
B5 B7 B10 B1 -109.9(4) . . . . ?
B5 B7 B10 B8 24.4(4) . . . . ?
B5 B7 B10 B9 -24.6(5) . . . . ?
B5 B7 B10 C1 -81.3(5) . . . . ?
B5 B8 B9 B2 9.7(5) . . . . ?
B5 B8 B9 B6 41.4(4) . . . . ?
B5 B8 B9 B10 -110.2(4) . . . . ?
B5 B8 B9 C1 -82.5(5) . . . . ?
B5 B8 B10 B1 12.7(5) . . . . ?
B5 B8 B10 B7 -25.7(4) . . . . ?
B5 B8 B10 B9 96.7(4) . . . . ?
B5 B8 B10 C1 67.7(5) . . . . ?
B6 B2 B4 B3 -101.1(4) . . . . ?
B6 B2 B4 B5 -40.4(4) . . . . ?
B6 B2 B4 C2 -144.1(4) . . . . ?
B6 B2 C2 B3 -26.0(5) . . . . ?
B6 B2 C2 B4 32.2(4) . . . . ?
B6 B2 C2 P5 154.5(3) . . . . ?
B6 B4 B5 B3 -122.1(4) . . . . ?
B6 B4 B5 B7 -95.4(5) . . . . ?
B6 B4 B5 B8 -26.0(4) . . . . ?
B6 B4 C2 B2 -30.2(4) . . . . ?
B6 B4 C2 B3 93.8(4) . . . . ?
B6 B4 C2 P5 -142.3(4) . . . . ?
B6 B5 B7 B1 -52.1(5) . . . . ?
B6 B5 B7 B3 -92.5(4) . . . . ?
B6 B5 B7 B8 41.5(4) . . . . ?
B6 B5 B7 B10 17.0(5) . . . . ?
B6 B5 B8 B7 -133.1(4) . . . . ?
B6 B5 B8 B9 -40.9(4) . . . . ?
B6 B5 B8 B10 -107.3(5) . . . . ?
B6 B8 B9 B2 -31.7(3) . . . . ?
B6 B8 B9 B10 -151.6(4) . . . . ?
B6 B8 B9 C1 -123.9(4) . . . . ?
B6 B8 B10 B1 -56.5(5) . . . . ?
B6 B8 B10 B7 -94.9(4) . . . . ?
B6 B8 B10 B9 27.4(4) . . . . ?
B6 B8 B10 C1 -1.5(6) . . . . ?
B6 B9 B10 B1 80.2(4) . . . . ?
B6 B9 B10 B7 23.3(5) . . . . ?
B6 B9 B10 B8 -25.2(4) . . . . ?
B6 B9 B10 C1 121.2(4) . . . . ?
B6 B9 C1 B1 -30.9(6) . . . . ?
B6 B9 C1 B10 -88.8(5) . . . . ?
B6 B9 C1 P1 150.6(4) . . . . ?
B7 B1 B10 B8 -40.1(4) . . . . ?
B7 B1 B10 B9 -101.1(4) . . . . ?
B7 B1 B10 C1 -144.0(4) . . . . ?
B7 B1 C1 B9 -24.7(5) . . . . ?
B7 B1 C1 B10 32.6(4) . . . . ?
B7 B1 C1 P1 154.1(3) . . . . ?
B7 B3 B4 B2 80.2(4) . . . . ?
B7 B3 B4 B5 -24.9(4) . . . . ?
B7 B3 B4 B6 23.6(4) . . . . ?
B7 B3 B4 C2 121.5(4) . . . . ?
B7 B3 B5 B4 152.1(4) . . . . ?
B7 B3 B5 B6 103.4(4) . . . . ?
B7 B3 B5 B8 41.4(4) . . . . ?
B7 B3 C2 B2 -30.0(7) . . . . ?
B7 B3 C2 B4 -89.0(5) . . . . ?
B7 B3 C2 P5 149.4(4) . . . . ?
B7 B5 B6 B2 68.6(5) . . . . ?
B7 B5 B6 B4 110.9(4) . . . . ?
B7 B5 B6 B8 -42.2(4) . . . . ?
B7 B5 B6 B9 -1.0(5) . . . . ?
B7 B5 B8 B6 133.1(4) . . . . ?
B7 B5 B8 B9 92.2(4) . . . . ?
B7 B5 B8 B10 25.8(4) . . . . ?
B7 B8 B9 B2 71.5(4) . . . . ?
B7 B8 B9 B6 103.2(4) . . . . ?
B7 B8 B9 B10 -48.5(3) . . . . ?
B7 B8 B9 C1 -20.7(5) . . . . ?
B7 B8 B10 B1 38.4(3) . . . . ?
B7 B8 B10 B9 122.3(4) . . . . ?
B7 B8 B10 C1 93.4(4) . . . . ?
B7 B10 C1 B1 -30.4(4) . . . . ?
B7 B10 C1 B9 94.0(4) . . . . ?
B7 B10 C1 P1 -139.5(4) . . . . ?
B8 B5 B6 B2 110.8(4) . . . . ?
B8 B5 B6 B4 153.0(4) . . . . ?
B8 B5 B6 B9 41.2(4) . . . . ?
B8 B5 B7 B1 -93.6(5) . . . . ?
B8 B5 B7 B3 -134.0(4) . . . . ?
B8 B5 B7 B10 -24.5(4) . . . . ?
B8 B6 B9 B2 141.1(4) . . . . ?
B8 B6 B9 B10 24.9(4) . . . . ?
B8 B6 B9 C1 84.3(5) . . . . ?
B8 B7 B10 B1 -134.3(4) . . . . ?
B8 B7 B10 B9 -49.0(3) . . . . ?
B8 B7 B10 C1 -105.7(4) . . . . ?
B8 B9 B10 B1 105.4(4) . . . . ?
B8 B9 B10 B7 48.5(3) . . . . ?
B8 B9 B10 C1 146.4(4) . . . . ?
B8 B9 C1 B1 29.4(5) . . . . ?
B8 B9 C1 B10 -28.5(4) . . . . ?
B8 B9 C1 P1 -149.2(4) . . . . ?
B8 B10 C1 B1 -93.3(4) . . . . ?
B8 B10 C1 B9 31.1(4) . . . . ?
B8 B10 C1 P1 157.5(4) . . . . ?
B9 B2 B4 B3 -66.0(4) . . . . ?
B9 B2 B4 B5 -5.3(5) . . . . ?
B9 B2 B4 B6 35.2(4) . . . . ?
B9 B2 B4 C2 -108.9(4) . . . . ?
B9 B2 B6 B4 -140.3(4) . . . . ?
B9 B2 B6 B5 -100.3(4) . . . . ?
B9 B2 B6 B8 -38.1(4) . . . . ?
B9 B2 C2 B3 37.2(6) . . . . ?
B9 B2 C2 B4 95.4(4) . . . . ?
B9 B2 C2 P5 -142.2(3) . . . . ?
B9 B6 B8 B5 -134.1(4) . . . . ?
B9 B6 B8 B7 -92.7(4) . . . . ?
B9 B6 B8 B10 -27.8(4) . . . . ?
B9 B8 B10 B1 -84.0(4) . . . . ?
B9 B8 B10 B7 -122.3(4) . . . . ?
B9 B8 B10 C1 -29.0(4) . . . . ?
B9 B10 C1 B1 -124.4(4) . . . . ?
B9 B10 C1 P1 126.5(5) . . . . ?
B9 C1 P1 C19 8.2(5) . . . . ?
B9 C1 P1 C25 126.2(4) . . . . ?
B9 C1 P1 O5 -115.4(4) . . . . ?
B10 B1 B7 B3 140.5(4) . . . . ?
B10 B1 B7 B5 102.0(5) . . . . ?
B10 B1 B7 B8 39.7(4) . . . . ?
B10 B1 C1 B9 -57.3(4) . . . . ?
B10 B1 C1 P1 121.5(4) . . . . ?
B10 B7 B8 B5 153.2(4) . . . . ?
B10 B7 B8 B6 111.2(4) . . . . ?
B10 B7 B8 B9 49.2(3) . . . . ?
B10 B8 B9 B2 119.9(4) . . . . ?
B10 B8 B9 B6 151.6(4) . . . . ?
B10 B8 B9 C1 27.7(3) . . . . ?
B10 B9 C1 B1 57.9(4) . . . . ?
B10 B9 C1 P1 -120.7(5) . . . . ?
B10 C1 P1 C19 -85.6(4) . . . . ?
B10 C1 P1 C25 32.4(5) . . . . ?
B10 C1 P1 O5 150.9(4) . . . . ?
B11 B14 B15 B13 -83.3(4) . . . . ?
B11 B14 B15 B16 38.0(3) . . . . ?
B11 B14 B15 B17 -56.9(5) . . . . ?
B11 B14 B15 B18 12.7(5) . . . . ?
B11 B14 B16 B15 -134.5(4) . . . . ?
B11 B14 B16 B18 -110.1(4) . . . . ?
B11 B14 B16 B19 -41.4(4) . . . . ?
B11 B14 C5 B13 123.6(4) . . . . ?
B11 B14 C5 P6 -110.2(5) . . . . ?
B11 B16 B18 B15 -94.6(5) . . . . ?
B11 B16 B18 B17 -53.4(6) . . . . ?
B11 B16 B18 B19 39.2(4) . . . . ?
B11 B16 B18 B20 11.8(7) . . . . ?
B11 B16 B19 B18 -142.3(4) . . . . ?
B11 B16 B19 B20 -117.6(4) . . . . ?
B11 B16 B19 C6 -57.3(5) . . . . ?
B11 B19 B20 B12 20.0(5) . . . . ?
B11 B19 B20 B17 -36.6(5) . . . . ?
B11 B19 B20 B18 -85.2(5) . . . . ?
B11 B19 B20 C6 60.8(4) . . . . ?
B11 B19 C6 B12 -74.1(4) . . . . ?
B11 B19 C6 B20 -133.2(4) . . . . ?
B11 B19 C6 P4 102.8(4) . . . . ?
B11 C5 P6 C8 -48.8(4) . . . . ?
B11 C5 P6 C13 -168.1(3) . . . . ?
B11 C5 P6 O4 69.7(4) . . . . ?
B12 B13 B14 B11 20.9(5) . . . . ?
B12 B13 B14 B15 -84.5(5) . . . . ?
B12 B13 B14 B16 -35.7(5) . . . . ?
B12 B13 B14 C5 62.2(4) . . . . ?
B12 B13 B15 B14 121.0(4) . . . . ?
B12 B13 B15 B16 71.7(4) . . . . ?
B12 B13 B15 B17 -31.7(3) . . . . ?
B12 B13 B15 B18 10.3(5) . . . . ?
B12 B13 B17 B15 141.4(4) . . . . ?
B12 B13 B17 B18 101.5(4) . . . . ?
B12 B13 B17 B20 39.4(4) . . . . ?
B12 B13 C5 B11 -72.9(4) . . . . ?
B12 B13 C5 B14 -132.2(4) . . . . ?
B12 B13 C5 P6 109.6(4) . . . . ?
B12 B17 B18 B15 111.1(4) . . . . ?
B12 B17 B18 B16 69.3(5) . . . . ?
B12 B17 B18 B19 7.3(5) . . . . ?
B12 B17 B18 B20 -42.2(4) . . . . ?
B12 B17 B20 B18 133.6(4) . . . . ?
B12 B17 B20 B19 84.7(4) . . . . ?
B12 B17 B20 C6 28.6(3) . . . . ?
B12 B20 C6 B19 124.2(4) . . . . ?
B12 B20 C6 P4 -114.6(5) . . . . ?
B12 C6 P4 C31 -40.7(4) . . . . ?
B12 C6 P4 C43 -157.4(4) . . . . ?
B12 C6 P4 O3 78.3(4) . . . . ?
B13 B12 B17 B15 -37.9(4) . . . . ?
B13 B12 B17 B18 -100.1(4) . . . . ?
B13 B12 B17 B20 -140.1(4) . . . . ?
B13 B12 B20 B17 35.3(3) . . . . ?
B13 B12 B20 B18 -5.2(5) . . . . ?
B13 B12 B20 B19 -65.6(4) . . . . ?
B13 B12 B20 C6 -108.4(4) . . . . ?
B13 B12 C6 B19 37.7(5) . . . . ?
B13 B12 C6 B20 95.6(4) . . . . ?
B13 B12 C6 P4 -139.4(3) . . . . ?
B13 B14 B15 B16 121.3(4) . . . . ?
B13 B14 B15 B17 26.4(4) . . . . ?
B13 B14 B15 B18 96.0(4) . . . . ?
B13 B14 B16 B11 84.8(4) . . . . ?
B13 B14 B16 B15 -49.7(3) . . . . ?
B13 B14 B16 B18 -25.3(5) . . . . ?
B13 B14 B16 B19 43.4(5) . . . . ?
B13 B14 C5 B11 -123.6(4) . . . . ?
B13 B14 C5 P6 126.3(5) . . . . ?
B13 B15 B16 B11 8.0(5) . . . . ?
B13 B15 B16 B14 49.8(3) . . . . ?
B13 B15 B16 B18 -103.7(4) . . . . ?
B13 B15 B16 B19 -62.4(4) . . . . ?
B13 B15 B17 B12 39.5(4) . . . . ?
B13 B15 B17 B18 133.3(4) . . . . ?
B13 B15 B17 B20 108.9(4) . . . . ?
B13 B15 B18 B16 91.9(4) . . . . ?
B13 B15 B18 B17 -41.3(4) . . . . ?
B13 B15 B18 B19 50.9(5) . . . . ?
B13 B15 B18 B20 -15.4(6) . . . . ?
B13 B17 B18 B15 41.9(4) . . . . ?
B13 B17 B18 B16 0.0(5) . . . . ?
B13 B17 B18 B19 -62.0(4) . . . . ?
B13 B17 B18 B20 -111.4(4) . . . . ?
B13 B17 B20 B12 -40.8(4) . . . . ?
B13 B17 B20 B18 92.8(4) . . . . ?
B13 B17 B20 B19 43.9(5) . . . . ?
B13 B17 B20 C6 -12.2(5) . . . . ?
B13 C5 P6 C8 128.7(4) . . . . ?
B13 C5 P6 C13 9.4(5) . . . . ?
B13 C5 P6 O4 -112.7(4) . . . . ?
B14 B11 B16 B15 39.7(4) . . . . ?
B14 B11 B16 B18 102.9(5) . . . . ?
B14 B11 B16 B19 140.1(4) . . . . ?
B14 B11 C5 B13 -58.3(4) . . . . ?
B14 B11 C5 P6 119.7(4) . . . . ?
B14 B13 B15 B16 -49.3(4) . . . . ?
B14 B13 B15 B17 -152.7(4) . . . . ?
B14 B13 B15 B18 -110.7(4) . . . . ?
B14 B13 B17 B12 -117.5(4) . . . . ?
B14 B13 B17 B15 23.9(4) . . . . ?
B14 B13 B17 B18 -16.0(5) . . . . ?
B14 B13 B17 B20 -78.1(5) . . . . ?
B14 B13 C5 B11 59.4(4) . . . . ?
B14 B13 C5 P6 -118.2(5) . . . . ?
B14 B15 B16 B11 -41.8(4) . . . . ?
B14 B15 B16 B18 -153.5(4) . . . . ?
B14 B15 B16 B19 -112.2(4) . . . . ?
B14 B15 B17 B12 12.7(6) . . . . ?
B14 B15 B17 B13 -26.8(4) . . . . ?
B14 B15 B17 B18 106.5(5) . . . . ?
B14 B15 B17 B20 82.1(5) . . . . ?
B14 B15 B18 B16 25.7(4) . . . . ?
B14 B15 B18 B17 -107.5(4) . . . . ?
B14 B15 B18 B19 -15.3(5) . . . . ?
B14 B15 B18 B20 -81.6(5) . . . . ?
B14 B16 B18 B15 -24.3(4) . . . . ?
B14 B16 B18 B17 16.9(5) . . . . ?
B14 B16 B18 B19 109.5(4) . . . . ?
B14 B16 B18 B20 82.1(5) . . . . ?
B14 B16 B19 B11 39.9(4) . . . . ?
B14 B16 B19 B18 -102.4(5) . . . . ?
B14 B16 B19 B20 -77.7(5) . . . . ?
B14 B16 B19 C6 -17.4(7) . . . . ?
B14 C5 P6 C8 36.6(5) . . . . ?
B14 C5 P6 C13 -82.7(4) . . . . ?
B14 C5 P6 O4 155.1(4) . . . . ?
B15 B13 B14 B11 105.4(4) . . . . ?
B15 B13 B14 B16 48.8(4) . . . . ?
B15 B13 B14 C5 146.7(4) . . . . ?
B15 B13 B17 B12 -141.4(4) . . . . ?
B15 B13 B17 B18 -40.0(4) . . . . ?
B15 B13 B17 B20 -102.0(4) . . . . ?
B15 B13 C5 B11 31.2(5) . . . . ?
B15 B13 C5 B14 -28.2(4) . . . . ?
B15 B13 C5 P6 -146.4(4) . . . . ?
B15 B14 B16 B11 134.5(4) . . . . ?
B15 B14 B16 B18 24.4(4) . . . . ?
B15 B14 B16 B19 93.0(4) . . . . ?
B15 B14 C5 B11 -92.7(4) . . . . ?
B15 B14 C5 B13 30.8(4) . . . . ?
B15 B14 C5 P6 157.1(4) . . . . ?
B15 B16 B18 B17 41.2(4) . . . . ?
B15 B16 B18 B19 133.9(4) . . . . ?
B15 B16 B18 B20 106.5(5) . . . . ?
B15 B16 B19 B11 102.5(4) . . . . ?
B15 B16 B19 B18 -39.9(4) . . . . ?
B15 B16 B19 B20 -15.1(5) . . . . ?
B15 B16 B19 C6 45.2(6) . . . . ?
B15 B17 B18 B16 -41.9(4) . . . . ?
B15 B17 B18 B19 -103.9(4) . . . . ?
B15 B17 B18 B20 -153.3(4) . . . . ?
B15 B17 B20 B12 -109.3(4) . . . . ?
B15 B17 B20 B18 24.3(4) . . . . ?
B15 B17 B20 B19 -24.6(5) . . . . ?
B15 B17 B20 C6 -80.7(4) . . . . ?
B15 B18 B19 B11 10.5(4) . . . . ?
B15 B18 B19 B16 41.4(4) . . . . ?
B15 B18 B19 B20 -110.6(4) . . . . ?
B15 B18 B19 C6 -82.4(4) . . . . ?
B15 B18 B20 B12 13.0(5) . . . . ?
B15 B18 B20 B17 -25.6(4) . . . . ?
B15 B18 B20 B19 96.3(5) . . . . ?
B15 B18 B20 C6 67.3(5) . . . . ?
B16 B11 B14 B13 -100.7(4) . . . . ?
B16 B11 B14 B15 -39.7(3) . . . . ?
B16 B11 B14 C5 -144.0(4) . . . . ?
B16 B11 C5 B13 -26.1(5) . . . . ?
B16 B11 C5 B14 32.1(4) . . . . ?
B16 B11 C5 P6 151.8(3) . . . . ?
B16 B14 B15 B13 -121.3(4) . . . . ?
B16 B14 B15 B17 -94.9(5) . . . . ?
B16 B14 B15 B18 -25.4(4) . . . . ?
B16 B14 C5 B11 -30.2(4) . . . . ?
B16 B14 C5 B13 93.4(4) . . . . ?
B16 B14 C5 P6 -140.4(4) . . . . ?
B16 B15 B17 B12 -52.6(5) . . . . ?
B16 B15 B17 B13 -92.1(4) . . . . ?
B16 B15 B17 B18 41.2(4) . . . . ?
B16 B15 B17 B20 16.8(5) . . . . ?
B16 B15 B18 B17 -133.2(4) . . . . ?
B16 B15 B18 B19 -41.0(3) . . . . ?
B16 B15 B18 B20 -107.3(5) . . . . ?
B16 B18 B19 B11 -31.0(3) . . . . ?
B16 B18 B19 B20 -152.1(4) . . . . ?
B16 B18 B19 C6 -123.8(4) . . . . ?
B16 B18 B20 B12 -56.3(5) . . . . ?
B16 B18 B20 B17 -94.9(5) . . . . ?
B16 B18 B20 B19 27.0(4) . . . . ?
B16 B18 B20 C6 -1.9(6) . . . . ?
B16 B19 B20 B12 80.2(4) . . . . ?
B16 B19 B20 B17 23.7(4) . . . . ?
B16 B19 B20 B18 -24.9(4) . . . . ?
B16 B19 B20 C6 121.1(5) . . . . ?
B16 B19 C6 B12 -30.7(7) . . . . ?
B16 B19 C6 B20 -89.8(5) . . . . ?
B16 B19 C6 P4 146.2(4) . . . . ?
B17 B12 B20 B18 -40.4(4) . . . . ?
B17 B12 B20 B19 -100.9(4) . . . . ?
B17 B12 B20 C6 -143.6(4) . . . . ?
B17 B12 C6 B19 -25.3(5) . . . . ?
B17 B12 C6 B20 32.6(4) . . . . ?
B17 B12 C6 P4 157.6(3) . . . . ?
B17 B13 B14 B11 81.1(4) . . . . ?
B17 B13 B14 B15 -24.3(4) . . . . ?
B17 B13 B14 B16 24.5(5) . . . . ?
B17 B13 B14 C5 122.5(5) . . . . ?
B17 B13 B15 B14 152.7(4) . . . . ?
B17 B13 B15 B16 103.4(4) . . . . ?
B17 B13 B15 B18 42.0(4) . . . . ?
B17 B13 C5 B11 -29.0(6) . . . . ?
B17 B13 C5 B14 -88.3(5) . . . . ?
B17 B13 C5 P6 153.5(4) . . . . ?
B17 B15 B16 B11 69.7(5) . . . . ?
B17 B15 B16 B14 111.5(4) . . . . ?
B17 B15 B16 B18 -42.0(4) . . . . ?
B17 B15 B16 B19 -0.7(5) . . . . ?
B17 B15 B18 B16 133.2(4) . . . . ?
B17 B15 B18 B19 92.2(4) . . . . ?
B17 B15 B18 B20 25.9(4) . . . . ?
B17 B18 B19 B11 72.1(4) . . . . ?
B17 B18 B19 B16 103.1(4) . . . . ?
B17 B18 B19 B20 -49.0(3) . . . . ?
B17 B18 B19 C6 -20.7(5) . . . . ?
B17 B18 B20 B12 38.6(3) . . . . ?
B17 B18 B20 B19 121.9(4) . . . . ?
B17 B18 B20 C6 93.0(4) . . . . ?
B17 B20 C6 B12 -30.5(3) . . . . ?
B17 B20 C6 B19 93.7(4) . . . . ?
B17 B20 C6 P4 -145.1(4) . . . . ?
B18 B15 B16 B11 111.7(4) . . . . ?
B18 B15 B16 B14 153.5(4) . . . . ?
B18 B15 B16 B19 41.4(4) . . . . ?
B18 B15 B17 B12 -93.8(5) . . . . ?
B18 B15 B17 B13 -133.3(4) . . . . ?
B18 B15 B17 B20 -24.4(4) . . . . ?
B18 B16 B19 B11 142.3(4) . . . . ?
B18 B16 B19 B20 24.7(4) . . . . ?
B18 B16 B19 C6 85.0(5) . . . . ?
B18 B17 B20 B12 -133.6(4) . . . . ?
B18 B17 B20 B19 -48.9(3) . . . . ?
B18 B17 B20 C6 -105.0(4) . . . . ?
B18 B19 B20 B12 105.2(4) . . . . ?
B18 B19 B20 B17 48.6(3) . . . . ?
B18 B19 B20 C6 146.0(4) . . . . ?
B18 B19 C6 B12 30.0(5) . . . . ?
B18 B19 C6 B20 -29.1(4) . . . . ?
B18 B19 C6 P4 -153.1(4) . . . . ?
B18 B20 C6 B12 -93.1(4) . . . . ?
B18 B20 C6 B19 31.1(4) . . . . ?
B18 B20 C6 P4 152.3(4) . . . . ?
B19 B11 B14 B13 -65.9(4) . . . . ?
B19 B11 B14 B15 -4.9(4) . . . . ?
B19 B11 B14 B16 34.8(3) . . . . ?
B19 B11 B14 C5 -109.2(4) . . . . ?
B19 B11 B16 B14 -140.1(4) . . . . ?
B19 B11 B16 B15 -100.4(4) . . . . ?
B19 B11 B16 B18 -37.3(4) . . . . ?
B19 B11 C5 B13 36.2(5) . . . . ?
B19 B11 C5 B14 94.5(4) . . . . ?
B19 B11 C5 P6 -145.8(3) . . . . ?
B19 B16 B18 B15 -133.9(4) . . . . ?
B19 B16 B18 B17 -92.6(4) . . . . ?
B19 B16 B18 B20 -27.4(4) . . . . ?
B19 B18 B20 B12 -83.3(4) . . . . ?
B19 B18 B20 B17 -121.9(4) . . . . ?
B19 B18 B20 C6 -29.0(4) . . . . ?
B19 B20 C6 B12 -124.2(4) . . . . ?
B19 B20 C6 P4 121.2(5) . . . . ?
B19 C6 P4 C31 142.6(4) . . . . ?
B19 C6 P4 C43 25.9(5) . . . . ?
B19 C6 P4 O3 -98.4(4) . . . . ?
B20 B12 B17 B13 140.1(4) . . . . ?
B20 B12 B17 B15 102.2(5) . . . . ?
B20 B12 B17 B18 40.0(3) . . . . ?
B20 B12 C6 B19 -57.9(4) . . . . ?
B20 B12 C6 P4 124.9(4) . . . . ?
B20 B17 B18 B15 153.3(4) . . . . ?
B20 B17 B18 B16 111.4(4) . . . . ?
B20 B17 B18 B19 49.4(3) . . . . ?
B20 B18 B19 B11 121.1(4) . . . . ?
B20 B18 B19 B16 152.1(4) . . . . ?
B20 B18 B19 C6 28.2(4) . . . . ?
B20 B19 C6 B12 59.1(4) . . . . ?
B20 B19 C6 P4 -124.0(5) . . . . ?
B20 C6 P4 C31 49.9(5) . . . . ?
B20 C6 P4 C43 -66.9(5) . . . . ?
B20 C6 P4 O3 168.9(4) . . . . ?
B21 B22 B23 B25 41.2(5) . . . . ?
B21 B22 B23 B26 134.4(4) . . . . ?
B21 B22 B23 B27 110.4(5) . . . . ?
B21 B22 B24 B26 -105.2(4) . . . . ?
B21 B22 B24 B28 -81.0(4) . . . . ?
B21 B22 B24 B30 -22.1(5) . . . . ?
B21 B22 B24 C4 40.5(3) . . . . ?
B21 B22 B26 B23 -38.2(4) . . . . ?
B21 B22 B26 B24 83.9(4) . . . . ?
B21 B22 B26 B27 -12.8(6) . . . . ?
B21 B22 B26 B28 57.2(6) . . . . ?
B21 B22 C4 B24 -125.3(4) . . . . ?
B21 B22 C4 P3 115.4(5) . . . . ?
B21 B23 B25 B27 141.6(5) . . . . ?
B21 B23 B25 B29 117.4(4) . . . . ?
B21 B23 B25 C3 58.6(6) . . . . ?
B21 B23 B26 B22 41.6(4) . . . . ?
B21 B23 B26 B24 -7.9(5) . . . . ?
B21 B23 B26 B27 -112.2(5) . . . . ?
B21 B23 B26 B28 -69.9(5) . . . . ?
B21 B23 B27 B25 -40.5(5) . . . . ?
B21 B23 B27 B26 94.0(6) . . . . ?
B21 B23 B27 B28 52.9(7) . . . . ?
B21 B23 B27 B29 -12.3(8) . . . . ?
B21 B25 B27 B23 31.0(4) . . . . ?
B21 B25 B27 B26 -9.7(5) . . . . ?
B21 B25 B27 B28 -71.3(4) . . . . ?
B21 B25 B27 B29 -120.7(4) . . . . ?
B21 B25 B29 B27 83.2(5) . . . . ?
B21 B25 B29 B28 34.0(6) . . . . ?
B21 B25 B29 B30 -22.2(5) . . . . ?
B21 B25 B29 C3 -63.7(5) . . . . ?
B21 B25 C3 B29 130.8(4) . . . . ?
B21 B25 C3 B30 72.0(5) . . . . ?
B21 B25 C3 P2 -106.0(5) . . . . ?
B21 C4 P3 C67 41.9(5) . . . . ?
B21 C4 P3 C00R 160.7(4) . . . . ?
B21 C4 P3 O2 -77.8(4) . . . . ?
B22 B21 B23 B25 -140.9(4) . . . . ?
B22 B21 B23 B26 -40.0(4) . . . . ?
B22 B21 B23 B27 -102.6(6) . . . . ?
B22 B21 C4 B24 57.7(4) . . . . ?
B22 B21 C4 P3 -120.5(4) . . . . ?
B22 B23 B25 B21 -39.2(4) . . . . ?
B22 B23 B25 B27 102.4(6) . . . . ?
B22 B23 B25 B29 78.2(6) . . . . ?
B22 B23 B25 C3 19.4(8) . . . . ?
B22 B23 B26 B24 -49.5(4) . . . . ?
B22 B23 B26 B27 -153.8(5) . . . . ?
B22 B23 B26 B28 -111.4(5) . . . . ?
B22 B23 B27 B25 -110.2(5) . . . . ?
B22 B23 B27 B26 24.3(4) . . . . ?
B22 B23 B27 B28 -16.8(6) . . . . ?
B22 B23 B27 B29 -82.0(7) . . . . ?
B22 B24 B26 B23 48.6(4) . . . . ?
B22 B24 B26 B27 111.0(5) . . . . ?
B22 B24 B26 B28 152.5(5) . . . . ?
B22 B24 B28 B26 -24.0(4) . . . . ?
B22 B24 B28 B27 15.5(5) . . . . ?
B22 B24 B28 B29 77.5(5) . . . . ?
B22 B24 B28 B30 116.4(4) . . . . ?
B22 B24 C4 B21 -57.6(4) . . . . ?
B22 B24 C4 P3 120.5(5) . . . . ?
B22 B26 B27 B23 -25.4(5) . . . . ?
B22 B26 B27 B25 14.9(7) . . . . ?
B22 B26 B27 B28 107.7(5) . . . . ?
B22 B26 B27 B29 82.5(7) . . . . ?
B22 B26 B28 B24 27.1(5) . . . . ?
B22 B26 B28 B27 -107.0(6) . . . . ?
B22 B26 B28 B29 -83.5(6) . . . . ?
B22 B26 B28 B30 -13.9(8) . . . . ?
B22 C4 P3 C67 -45.9(5) . . . . ?
B22 C4 P3 C00R 72.8(5) . . . . ?
B22 C4 P3 O2 -165.6(4) . . . . ?
B23 B21 B22 B24 100.6(4) . . . . ?
B23 B21 B22 B26 39.7(4) . . . . ?
B23 B21 B22 C4 142.2(5) . . . . ?
B23 B21 C4 B22 -33.8(4) . . . . ?
B23 B21 C4 B24 23.8(6) . . . . ?
B23 B21 C4 P3 -154.4(4) . . . . ?
B23 B22 B24 B26 -48.2(4) . . . . ?
B23 B22 B24 B28 -24.0(5) . . . . ?
B23 B22 B24 B30 34.9(6) . . . . ?
B23 B22 B24 C4 97.6(4) . . . . ?
B23 B22 B26 B24 122.1(4) . . . . ?
B23 B22 B26 B27 25.5(5) . . . . ?
B23 B22 B26 B28 95.5(6) . . . . ?
B23 B22 C4 B21 31.7(4) . . . . ?
B23 B22 C4 B24 -93.6(4) . . . . ?
B23 B22 C4 P3 147.1(4) . . . . ?
B23 B25 B27 B26 -40.7(4) . . . . ?
B23 B25 B27 B28 -102.3(5) . . . . ?
B23 B25 B27 B29 -151.7(5) . . . . ?
B23 B25 B29 B27 24.9(4) . . . . ?
B23 B25 B29 B28 -24.3(5) . . . . ?
B23 B25 B29 B30 -80.5(4) . . . . ?
B23 B25 B29 C3 -122.0(5) . . . . ?
B23 B25 C3 B29 87.2(6) . . . . ?
B23 B25 C3 B30 28.4(7) . . . . ?
B23 B25 C3 P2 -149.7(5) . . . . ?
B23 B26 B27 B25 40.3(4) . . . . ?
B23 B26 B27 B28 133.1(5) . . . . ?
B23 B26 B27 B29 107.9(6) . . . . ?
B23 B26 B28 B24 92.3(5) . . . . ?
B23 B26 B28 B27 -41.9(4) . . . . ?
B23 B26 B28 B29 -18.4(6) . . . . ?
B23 B26 B28 B30 51.2(7) . . . . ?
B23 B27 B28 B24 0.1(6) . . . . ?
B23 B27 B28 B26 41.7(4) . . . . ?
B23 B27 B28 B29 -112.5(5) . . . . ?
B23 B27 B28 B30 -70.2(5) . . . . ?
B23 B27 B29 B25 -27.4(5) . . . . ?
B23 B27 B29 B28 94.0(6) . . . . ?
B23 B27 B29 B30 55.3(7) . . . . ?
B23 B27 B29 C3 0.5(7) . . . . ?
B24 B22 B23 B21 -85.5(4) . . . . ?
B24 B22 B23 B25 -44.2(6) . . . . ?
B24 B22 B23 B26 49.0(4) . . . . ?
B24 B22 B23 B27 25.0(5) . . . . ?
B24 B22 B26 B23 -122.1(4) . . . . ?
B24 B22 B26 B27 -96.7(5) . . . . ?
B24 B22 B26 B28 -26.7(5) . . . . ?
B24 B22 C4 B21 125.3(4) . . . . ?
B24 B22 C4 P3 -119.3(5) . . . . ?
B24 B26 B27 B23 -92.3(5) . . . . ?
B24 B26 B27 B25 -52.0(6) . . . . ?
B24 B26 B27 B28 40.8(4) . . . . ?
B24 B26 B27 B29 15.6(7) . . . . ?
B24 B26 B28 B27 -134.1(5) . . . . ?
B24 B26 B28 B29 -110.7(5) . . . . ?
B24 B26 B28 B30 -41.1(5) . . . . ?
B24 B28 B29 B25 -43.3(6) . . . . ?
B24 B28 B29 B27 -92.9(5) . . . . ?
B24 B28 B29 B30 40.5(4) . . . . ?
B24 B28 B29 C3 12.2(6) . . . . ?
B24 B28 B30 B29 -141.3(4) . . . . ?
B24 B28 B30 C3 -110.5(4) . . . . ?
B24 B30 C3 B25 -37.0(6) . . . . ?
B24 B30 C3 B29 -95.9(5) . . . . ?
B24 B30 C3 P2 141.3(4) . . . . ?
B24 C4 P3 C67 -136.1(4) . . . . ?
B24 C4 P3 C00R -17.3(5) . . . . ?
B24 C4 P3 O2 104.2(4) . . . . ?
B25 B21 B22 B23 -34.4(4) . . . . ?
B25 B21 B22 B24 66.2(4) . . . . ?
B25 B21 B22 B26 5.3(5) . . . . ?
B25 B21 B22 C4 107.9(4) . . . . ?
B25 B21 B23 B22 140.9(4) . . . . ?
B25 B21 B23 B26 100.9(5) . . . . ?
B25 B21 B23 B27 38.3(5) . . . . ?
B25 B21 C4 B22 -96.2(5) . . . . ?
B25 B21 C4 B24 -38.5(6) . . . . ?
B25 B21 C4 P3 143.3(4) . . . . ?
B25 B23 B26 B22 112.8(5) . . . . ?
B25 B23 B26 B24 63.3(5) . . . . ?
B25 B23 B26 B27 -41.0(4) . . . . ?
B25 B23 B26 B28 1.4(6) . . . . ?
B25 B23 B27 B26 134.5(5) . . . . ?
B25 B23 B27 B28 93.4(5) . . . . ?
B25 B23 B27 B29 28.2(5) . . . . ?
B25 B27 B28 B24 61.9(5) . . . . ?
B25 B27 B28 B26 103.5(4) . . . . ?
B25 B27 B28 B29 -50.7(4) . . . . ?
B25 B27 B28 B30 -8.4(5) . . . . ?
B25 B27 B29 B28 121.4(4) . . . . ?
B25 B27 B29 B30 82.8(4) . . . . ?
B25 B27 B29 C3 28.0(4) . . . . ?
B25 B29 B30 B24 67.2(4) . . . . ?
B25 B29 B30 B28 101.6(4) . . . . ?
B25 B29 B30 C3 -42.7(3) . . . . ?
B25 B29 C3 B30 123.5(4) . . . . ?
B25 B29 C3 P2 -127.2(5) . . . . ?
B25 C3 P2 C37 -12.4(5) . . . . ?
B25 C3 P2 C49 -129.6(4) . . . . ?
B25 C3 P2 O1 110.7(5) . . . . ?
B26 B22 B23 B21 -134.4(4) . . . . ?
B26 B22 B23 B25 -93.2(5) . . . . ?
B26 B22 B23 B27 -24.0(4) . . . . ?
B26 B22 B24 B28 24.2(4) . . . . ?
B26 B22 B24 B30 83.1(5) . . . . ?
B26 B22 B24 C4 145.8(5) . . . . ?
B26 B22 C4 B21 94.0(5) . . . . ?
B26 B22 C4 B24 -31.4(5) . . . . ?
B26 B22 C4 P3 -150.7(4) . . . . ?
B26 B23 B25 B21 -102.5(5) . . . . ?
B26 B23 B25 B27 39.1(4) . . . . ?
B26 B23 B25 B29 14.9(5) . . . . ?
B26 B23 B25 C3 -43.9(7) . . . . ?
B26 B23 B27 B25 -134.5(5) . . . . ?
B26 B23 B27 B28 -41.1(4) . . . . ?
B26 B23 B27 B29 -106.3(6) . . . . ?
B26 B24 B28 B27 39.5(4) . . . . ?
B26 B24 B28 B29 101.5(6) . . . . ?
B26 B24 B28 B30 140.4(5) . . . . ?
B26 B24 C4 B21 -28.7(5) . . . . ?
B26 B24 C4 B22 28.9(4) . . . . ?
B26 B24 C4 P3 149.4(4) . . . . ?
B26 B27 B28 B24 -41.6(4) . . . . ?
B26 B27 B28 B29 -154.1(5) . . . . ?
B26 B27 B28 B30 -111.8(5) . . . . ?
B26 B27 B29 B25 -96.6(5) . . . . ?
B26 B27 B29 B28 24.8(5) . . . . ?
B26 B27 B29 B30 -13.8(6) . . . . ?
B26 B27 B29 C3 -68.6(7) . . . . ?
B26 B28 B29 B25 26.1(5) . . . . ?
B26 B28 B29 B27 -23.6(4) . . . . ?
B26 B28 B29 B30 109.8(5) . . . . ?
B26 B28 B29 C3 81.5(5) . . . . ?
B26 B28 B30 B24 39.3(5) . . . . ?
B26 B28 B30 B29 -102.0(6) . . . . ?
B26 B28 B30 C3 -71.2(6) . . . . ?
B27 B23 B25 B21 -141.6(5) . . . . ?
B27 B23 B25 B29 -24.2(4) . . . . ?
B27 B23 B25 C3 -83.0(6) . . . . ?
B27 B23 B26 B22 153.8(5) . . . . ?
B27 B23 B26 B24 104.3(4) . . . . ?
B27 B23 B26 B28 42.4(4) . . . . ?
B27 B25 B29 B28 -49.2(4) . . . . ?
B27 B25 B29 B30 -105.4(4) . . . . ?
B27 B25 B29 C3 -146.9(5) . . . . ?
B27 B25 C3 B29 27.5(4) . . . . ?
B27 B25 C3 B30 -31.3(5) . . . . ?
B27 B25 C3 P2 150.7(4) . . . . ?
B27 B26 B28 B24 134.1(5) . . . . ?
B27 B26 B28 B29 23.5(4) . . . . ?
B27 B26 B28 B30 93.1(6) . . . . ?
B27 B28 B29 B25 49.6(4) . . . . ?
B27 B28 B29 B30 133.4(4) . . . . ?
B27 B28 B29 C3 105.1(5) . . . . ?
B27 B28 B30 B24 101.4(4) . . . . ?
B27 B28 B30 B29 -39.8(4) . . . . ?
B27 B28 B30 C3 -9.1(5) . . . . ?
B27 B29 B30 B24 6.4(5) . . . . ?
B27 B29 B30 B28 40.8(4) . . . . ?
B27 B29 B30 C3 -103.5(5) . . . . ?
B27 B29 C3 B25 -30.5(5) . . . . ?
B27 B29 C3 B30 93.1(5) . . . . ?
B27 B29 C3 P2 -157.7(4) . . . . ?
B28 B24 B26 B22 -152.5(5) . . . . ?
B28 B24 B26 B23 -104.0(5) . . . . ?
B28 B24 B26 B27 -41.5(4) . . . . ?
B28 B24 C4 B21 30.6(7) . . . . ?
B28 B24 C4 B22 88.2(6) . . . . ?
B28 B24 C4 P3 -151.3(4) . . . . ?
B28 B26 B27 B23 -133.1(5) . . . . ?
B28 B26 B27 B25 -92.8(5) . . . . ?
B28 B26 B27 B29 -25.2(5) . . . . ?
B28 B27 B29 B25 -121.4(4) . . . . ?
B28 B27 B29 B30 -38.7(4) . . . . ?
B28 B27 B29 C3 -93.5(5) . . . . ?
B28 B29 B30 B24 -34.5(4) . . . . ?
B28 B29 B30 C3 -144.3(4) . . . . ?
B28 B29 C3 B25 -93.6(4) . . . . ?
B28 B29 C3 B30 29.9(4) . . . . ?
B28 B29 C3 P2 139.1(4) . . . . ?
B28 B30 C3 B25 26.6(5) . . . . ?
B28 B30 C3 B29 -32.3(4) . . . . ?
B28 B30 C3 P2 -155.1(3) . . . . ?
B29 B25 B27 B23 151.7(5) . . . . ?
B29 B25 B27 B26 111.0(5) . . . . ?
B29 B25 B27 B28 49.5(4) . . . . ?
B29 B25 C3 B30 -58.8(4) . . . . ?
B29 B25 C3 P2 123.2(5) . . . . ?
B29 B27 B28 B24 112.5(5) . . . . ?
B29 B27 B28 B26 154.1(5) . . . . ?
B29 B27 B28 B30 42.3(4) . . . . ?
B29 B28 B30 B24 141.3(4) . . . . ?
B29 B28 B30 C3 30.7(4) . . . . ?
B29 B30 C3 B25 58.9(4) . . . . ?
B29 B30 C3 P2 -122.8(4) . . . . ?
B29 C3 P2 C37 84.2(5) . . . . ?
B29 C3 P2 C49 -33.0(5) . . . . ?
B29 C3 P2 O1 -152.6(4) . . . . ?
B30 B24 B26 B22 -120.6(4) . . . . ?
B30 B24 B26 B23 -72.1(4) . . . . ?
B30 B24 B26 B27 -9.6(5) . . . . ?
B30 B24 B26 B28 31.9(4) . . . . ?
B30 B24 B28 B26 -140.4(5) . . . . ?
B30 B24 B28 B27 -100.8(5) . . . . ?
B30 B24 B28 B29 -38.9(4) . . . . ?
B30 B24 C4 B21 73.5(4) . . . . ?
B30 B24 C4 B22 131.1(4) . . . . ?
B30 B24 C4 P3 -108.4(4) . . . . ?
B30 B28 B29 B25 -83.8(4) . . . . ?
B30 B28 B29 B27 -133.4(4) . . . . ?
B30 B28 B29 C3 -28.3(4) . . . . ?
B30 B29 C3 B25 -123.5(4) . . . . ?
B30 B29 C3 P2 109.2(5) . . . . ?
B30 C3 P2 C37 169.6(4) . . . . ?
B30 C3 P2 C49 52.4(4) . . . . ?
B30 C3 P2 O1 -67.2(4) . . . . ?
C1 B1 B7 B3 109.5(4) . . . . ?
C1 B1 B7 B5 71.0(5) . . . . ?
C1 B1 B7 B8 8.7(5) . . . . ?
C1 B1 B7 B10 -31.0(4) . . . . ?
C1 B1 B10 B7 144.0(4) . . . . ?
C1 B1 B10 B8 103.9(4) . . . . ?
C1 B1 B10 B9 42.9(3) . . . . ?
C1 B9 B10 B1 -41.0(3) . . . . ?
C1 B9 B10 B7 -97.9(4) . . . . ?
C1 B9 B10 B8 -146.4(4) . . . . ?
C2 B2 B4 B3 42.9(3) . . . . ?
C2 B2 B4 B5 103.6(4) . . . . ?
C2 B2 B4 B6 144.1(4) . . . . ?
C2 B2 B6 B4 -30.5(4) . . . . ?
C2 B2 B6 B5 9.6(5) . . . . ?
C2 B2 B6 B8 71.8(5) . . . . ?
C2 B2 B6 B9 109.9(4) . . . . ?
C2 B3 B4 B2 -41.2(3) . . . . ?
C2 B3 B4 B5 -146.4(4) . . . . ?
C2 B3 B4 B6 -97.8(4) . . . . ?
C2 B3 B5 B4 27.7(4) . . . . ?
C2 B3 B5 B6 -21.1(5) . . . . ?
C2 B3 B5 B7 -124.4(4) . . . . ?
C2 B3 B5 B8 -83.0(5) . . . . ?
C2 B3 B7 B1 -57.0(5) . . . . ?
C2 B3 B7 B5 84.1(5) . . . . ?
C2 B3 B7 B8 44.6(6) . . . . ?
C2 B3 B7 B10 -17.9(7) . . . . ?
C2 B4 B5 B3 -28.7(4) . . . . ?
C2 B4 B5 B6 93.4(4) . . . . ?
C2 B4 B5 B7 -2.0(6) . . . . ?
C2 B4 B5 B8 67.4(5) . . . . ?
C2 B4 B6 B2 28.5(3) . . . . ?
C2 B4 B6 B5 -105.3(4) . . . . ?
C2 B4 B6 B8 -80.8(5) . . . . ?
C2 B4 B6 B9 -12.4(5) . . . . ?
C3 B25 B27 B23 124.6(5) . . . . ?
C3 B25 B27 B26 83.9(5) . . . . ?
C3 B25 B27 B28 22.3(5) . . . . ?
C3 B25 B27 B29 -27.2(4) . . . . ?
C3 B25 B29 B27 146.9(5) . . . . ?
C3 B25 B29 B28 97.7(4) . . . . ?
C3 B25 B29 B30 41.5(3) . . . . ?
C3 B29 B30 B24 109.8(4) . . . . ?
C3 B29 B30 B28 144.3(4) . . . . ?
C4 B21 B22 B23 -142.2(5) . . . . ?
C4 B21 B22 B24 -41.7(3) . . . . ?
C4 B21 B22 B26 -102.5(5) . . . . ?
C4 B21 B23 B22 32.2(4) . . . . ?
C4 B21 B23 B25 -108.6(4) . . . . ?
C4 B21 B23 B26 -7.7(6) . . . . ?
C4 B21 B23 B27 -70.3(6) . . . . ?
C4 B22 B23 B21 -29.9(4) . . . . ?
C4 B22 B23 B25 11.4(6) . . . . ?
C4 B22 B23 B26 104.6(4) . . . . ?
C4 B22 B23 B27 80.6(5) . . . . ?
C4 B22 B24 B26 -145.8(5) . . . . ?
C4 B22 B24 B28 -121.6(5) . . . . ?
C4 B22 B24 B30 -62.6(5) . . . . ?
C4 B22 B26 B23 -93.2(5) . . . . ?
C4 B22 B26 B24 28.9(4) . . . . ?
C4 B22 B26 B27 -67.8(6) . . . . ?
C4 B22 B26 B28 2.2(7) . . . . ?
C4 B24 B26 B22 -28.2(4) . . . . ?
C4 B24 B26 B23 20.4(5) . . . . ?
C4 B24 B26 B27 82.8(5) . . . . ?
C4 B24 B26 B28 124.3(5) . . . . ?
C4 B24 B28 B26 -83.3(6) . . . . ?
C4 B24 B28 B27 -43.8(7) . . . . ?
C4 B24 B28 B29 18.2(8) . . . . ?
C4 B24 B28 B30 57.1(5) . . . . ?
C5 B11 B14 B13 43.3(3) . . . . ?
C5 B11 B14 B15 104.3(4) . . . . ?
C5 B11 B14 B16 144.0(4) . . . . ?
C5 B11 B16 B14 -30.4(4) . . . . ?
C5 B11 B16 B15 9.2(5) . . . . ?
C5 B11 B16 B18 72.4(5) . . . . ?
C5 B11 B16 B19 109.7(4) . . . . ?
C5 B13 B14 B11 -41.3(3) . . . . ?
C5 B13 B14 B15 -146.7(4) . . . . ?
C5 B13 B14 B16 -97.9(4) . . . . ?
C5 B13 B15 B14 27.5(4) . . . . ?
C5 B13 B15 B16 -21.8(5) . . . . ?
C5 B13 B15 B17 -125.2(4) . . . . ?
C5 B13 B15 B18 -83.2(5) . . . . ?
C5 B13 B17 B12 -57.8(5) . . . . ?
C5 B13 B17 B15 83.6(5) . . . . ?
C5 B13 B17 B18 43.6(6) . . . . ?
C5 B13 B17 B20 -18.4(6) . . . . ?
C5 B14 B15 B13 -28.6(4) . . . . ?
C5 B14 B15 B16 92.7(4) . . . . ?
C5 B14 B15 B17 -2.2(6) . . . . ?
C5 B14 B15 B18 67.3(5) . . . . ?
C5 B14 B16 B11 28.4(3) . . . . ?
C5 B14 B16 B15 -106.1(4) . . . . ?
C5 B14 B16 B18 -81.7(5) . . . . ?
C5 B14 B16 B19 -13.0(5) . . . . ?
C6 B12 B17 B13 109.3(4) . . . . ?
C6 B12 B17 B15 71.4(5) . . . . ?
C6 B12 B17 B18 9.2(5) . . . . ?
C6 B12 B17 B20 -30.8(4) . . . . ?
C6 B12 B20 B17 143.6(4) . . . . ?
C6 B12 B20 B18 103.2(4) . . . . ?
C6 B12 B20 B19 42.8(3) . . . . ?
C6 B19 B20 B12 -40.9(3) . . . . ?
C6 B19 B20 B17 -97.4(4) . . . . ?
C6 B19 B20 B18 -146.0(4) . . . . ?
C7 C8 C9 C10 1.8(7) . . . . ?
C7 C8 P6 C5 90.9(4) . . . . ?
C7 C8 P6 C13 -146.0(4) . . . . ?
C7 C8 P6 O4 -31.5(4) . . . . ?
C8 C7 C12 C11 -1.1(7) . . . . ?
C8 C9 C10 C11 -0.8(8) . . . . ?
C9 C8 P6 C5 -90.6(4) . . . . ?
C9 C8 P6 C13 32.5(4) . . . . ?
C9 C8 P6 O4 146.9(4) . . . . ?
C9 C10 C11 C12 -1.3(8) . . . . ?
C10 C11 C12 C7 2.2(8) . . . . ?
C12 C7 C8 C9 -0.9(7) . . . . ?
C12 C7 C8 P6 177.6(4) . . . . ?
C13 C14 C15 C16 0.2(7) . . . . ?
C14 C13 C18 C17 0.6(7) . . . . ?
C14 C13 P6 C5 37.2(4) . . . . ?
C14 C13 P6 C8 -84.4(4) . . . . ?
C14 C13 P6 O4 162.1(4) . . . . ?
C14 C15 C16 C17 -1.3(8) . . . . ?
C15 C16 C17 C18 2.0(8) . . . . ?
C16 C17 C18 C13 -1.6(8) . . . . ?
C18 C13 C14 C15 0.2(7) . . . . ?
C18 C13 P6 C5 -140.6(4) . . . . ?
C18 C13 P6 C8 97.8(4) . . . . ?
C18 C13 P6 O4 -15.6(4) . . . . ?
C19 C20 C21 C22 -0.5(7) . . . . ?
C20 C19 C24 C23 0.3(7) . . . . ?
C20 C19 P1 C1 -140.2(4) . . . . ?
C20 C19 P1 C25 99.1(4) . . . . ?
C20 C19 P1 O5 -14.2(4) . . . . ?
C20 C21 C22 C23 0.1(8) . . . . ?
C21 C22 C23 C24 0.4(7) . . . . ?
C22 C23 C24 C19 -0.7(7) . . . . ?
C24 C19 C20 C21 0.2(7) . . . . ?
C24 C19 P1 C1 39.9(4) . . . . ?
C24 C19 P1 C25 -80.9(4) . . . . ?
C24 C19 P1 O5 165.9(4) . . . . ?
C25 C26 C30 C29 0.1(8) . . . . ?
C25 C27 C28 C29 -1.5(8) . . . . ?
C26 C25 C27 C28 1.2(7) . . . . ?
C26 C25 P1 C1 91.6(4) . . . . ?
C26 C25 P1 C19 -146.0(4) . . . . ?
C26 C25 P1 O5 -31.0(4) . . . . ?
C27 C25 C26 C30 -0.5(7) . . . . ?
C27 C25 P1 C1 -87.9(4) . . . . ?
C27 C25 P1 C19 34.5(4) . . . . ?
C27 C25 P1 O5 149.5(4) . . . . ?
C27 C28 C29 C30 1.1(8) . . . . ?
C28 C29 C30 C26 -0.4(8) . . . . ?
C030 C00R P3 C4 -54.6(5) . . . . ?
C030 C00R P3 C67 67.1(5) . . . . ?
C030 C00R P3 O2 -178.1(4) . . . . ?
C31 C32 C33 C34 -0.2(8) . . . . ?
C32 C31 C36 C35 0.9(8) . . . . ?
C32 C31 P4 C6 87.0(4) . . . . ?
C32 C31 P4 C43 -151.1(4) . . . . ?
C32 C31 P4 O3 -35.2(5) . . . . ?
C32 C33 C34 C35 -1.3(8) . . . . ?
C33 C34 C35 C36 2.6(8) . . . . ?
C34 C35 C36 C31 -2.4(8) . . . . ?
C034 C02D C02X C030 -0.7(9) . . . . ?
C034 C01N C00R C030 -0.6(8) . . . . ?
C034 C01N C00R P3 174.9(4) . . . . ?
C36 C31 C32 C33 0.4(7) . . . . ?
C36 C31 P4 C6 -92.0(4) . . . . ?
C36 C31 P4 C43 29.9(5) . . . . ?
C36 C31 P4 O3 145.7(4) . . . . ?
C37 C38 C39 C40 0.4(8) . . . . ?
C38 C37 C42 C41 2.0(8) . . . . ?
C38 C37 P2 C3 145.7(4) . . . . ?
C38 C37 P2 C49 -92.1(4) . . . . ?
C38 C37 P2 O1 20.2(5) . . . . ?
C38 C39 C40 C41 -0.2(9) . . . . ?
C39 C40 C41 C42 0.9(9) . . . . ?
C40 C41 C42 C37 -1.8(8) . . . . ?
C42 C37 C38 C39 -1.3(8) . . . . ?
C42 C37 P2 C3 -41.6(5) . . . . ?
C42 C37 P2 C49 80.7(5) . . . . ?
C42 C37 P2 O1 -167.0(4) . . . . ?
C43 C44 C45 C46 -0.4(8) . . . . ?
C44 C43 C48 C47 0.8(8) . . . . ?
C44 C43 P4 C6 -151.9(4) . . . . ?
C44 C43 P4 C31 87.8(4) . . . . ?
C44 C43 P4 O3 -26.1(5) . . . . ?
C44 C45 C46 C47 0.9(9) . . . . ?
C45 C46 C47 C48 -0.6(10) . . . . ?
C46 C47 C48 C43 -0.2(9) . . . . ?
C48 C43 C44 C45 -0.4(8) . . . . ?
C48 C43 P4 C6 33.4(5) . . . . ?
C48 C43 P4 C31 -86.9(4) . . . . ?
C48 C43 P4 O3 159.1(4) . . . . ?
C49 C50 C51 C52 -0.1(8) . . . . ?
C50 C49 C54 C53 -1.4(8) . . . . ?
C50 C49 P2 C3 -105.9(5) . . . . ?
C50 C49 P2 C37 131.0(4) . . . . ?
C50 C49 P2 O1 17.3(5) . . . . ?
C50 C51 C52 C53 -1.5(8) . . . . ?
C51 C52 C53 C54 1.6(9) . . . . ?
C52 C53 C54 C49 -0.1(9) . . . . ?
C54 C49 C50 C51 1.5(8) . . . . ?
C54 C49 P2 C3 77.3(5) . . . . ?
C54 C49 P2 C37 -45.8(5) . . . . ?
C54 C49 P2 O1 -159.5(4) . . . . ?
C55 C56 C57 C58 1.1(7) . . . . ?
C56 C55 C60 C59 -2.7(7) . . . . ?
C56 C55 P5 C2 -153.0(4) . . . . ?
C56 C55 P5 C61 89.5(4) . . . . ?
C56 C55 P5 O6 -25.3(4) . . . . ?
C56 C57 C58 C59 -2.5(8) . . . . ?
C57 C58 C59 C60 1.4(8) . . . . ?
C58 C59 C60 C55 1.2(8) . . . . ?
C60 C55 C56 C57 1.5(7) . . . . ?
C60 C55 P5 C2 32.6(5) . . . . ?
C60 C55 P5 C61 -84.8(4) . . . . ?
C60 C55 P5 O6 160.3(4) . . . . ?
C61 C62 C63 C64 0.0(8) . . . . ?
C62 C61 C66 C65 -0.1(7) . . . . ?
C62 C61 P5 C2 -74.0(4) . . . . ?
C62 C61 P5 C55 47.8(4) . . . . ?
C62 C61 P5 O6 163.3(4) . . . . ?
C62 C63 C64 C65 -0.2(8) . . . . ?
C63 C64 C65 C66 0.2(8) . . . . ?
C64 C65 C66 C61 0.0(7) . . . . ?
C66 C61 C62 C63 0.2(7) . . . . ?
C66 C61 P5 C2 102.0(4) . . . . ?
C66 C61 P5 C55 -136.2(4) . . . . ?
C66 C61 P5 O6 -20.7(4) . . . . ?
C67 C68 C69 C70 2.3(10) . . . . ?
C68 C67 C72 C71 2.6(10) . . . . ?
C68 C67 P3 C4 -75.8(5) . . . . ?
C68 C67 P3 C00R 162.1(4) . . . . ?
C68 C67 P3 O2 46.6(5) . . . . ?
C68 C69 C70 C71 0.3(12) . . . . ?
C69 C70 C71 C72 -1.4(13) . . . . ?
C70 C71 C72 C67 -0.1(13) . . . . ?
C72 C67 C68 C69 -3.7(9) . . . . ?
C72 C67 P3 C4 105.0(5) . . . . ?
C72 C67 P3 C00R -17.2(6) . . . . ?
C72 C67 P3 O2 -132.7(5) . . . . ?
C73 C74 C75 C76 -1.5(6) . . . . ?
C73 C74 C75 C80 177.8(5) . . . . ?
C73 C74 C75 Co2 -59.6(4) . . . . ?
C74 C73 C77 C76 -0.4(6) . . . . ?
C74 C73 C77 C78 -177.8(5) . . . . ?
C74 C73 C77 Co2 58.5(4) . . . . ?
C74 C75 C76 C77 1.2(6) . . . . ?
C74 C75 C76 C79 176.6(5) . . . . ?
C74 C75 C76 Co2 -58.7(4) . . . . ?
C75 C76 C77 C73 -0.5(6) . . . . ?
C75 C76 C77 C78 177.0(5) . . . . ?
C75 C76 C77 Co2 -60.2(4) . . . . ?
C77 C73 C74 C75 1.2(6) . . . . ?
C77 C73 C74 C81 176.9(5) . . . . ?
C77 C73 C74 Co2 -58.3(4) . . . . ?
C79 C76 C77 C73 -175.9(5) . . . . ?
C79 C76 C77 C78 1.6(9) . . . . ?
C79 C76 C77 Co2 124.4(6) . . . . ?
C80 C75 C76 C77 -178.1(5) . . . . ?
C80 C75 C76 C79 -2.7(9) . . . . ?
C80 C75 C76 Co2 122.0(6) . . . . ?
C81 C74 C75 C76 -177.1(5) . . . . ?
C81 C74 C75 C80 2.1(9) . . . . ?
C81 C74 C75 Co2 124.7(6) . . . . ?
C82 C73 C74 C75 -177.7(5) . . . . ?
C82 C73 C74 C81 -1.9(9) . . . . ?
C82 C73 C74 Co2 122.8(5) . . . . ?
C82 C73 C77 C76 178.4(5) . . . . ?
C82 C73 C77 C78 1.0(9) . . . . ?
C82 C73 C77 Co2 -122.7(6) . . . . ?
C85 C87 C83 C84 -0.5(6) . . . . ?
C85 C87 C83 C88 178.6(5) . . . . ?
C85 C87 C83 Co1 -59.4(3) . . . . ?
C86 C84 C83 C87 0.4(5) . . . . ?
C86 C84 C83 C88 -178.6(5) . . . . ?
C86 C84 C83 Co1 59.3(3) . . . . ?
C86 C85 C87 C89 177.5(5) . . . . ?
C86 C85 C87 C83 0.3(6) . . . . ?
C86 C85 C87 Co1 -58.9(3) . . . . ?
C87 C85 C86 C84 -0.1(5) . . . . ?
C87 C85 C86 C148 -177.9(5) . . . . ?
C87 C85 C86 Co1 58.7(3) . . . . ?
C89 C87 C83 C84 -177.6(5) . . . . ?
C89 C87 C83 C88 1.5(9) . . . . ?
C89 C87 C83 Co1 123.5(6) . . . . ?
C93 C94 C95 C96 0.1(6) . . . . ?
C93 C94 C95 C101 177.3(5) . . . . ?
C93 C94 C95 Co1 -59.6(3) . . . . ?
C94 C93 C97 C96 -1.1(6) . . . . ?
C94 C93 C97 C98 -178.1(5) . . . . ?
C94 C93 C97 Co1 58.6(3) . . . . ?
C94 C95 C96 C97 -0.8(5) . . . . ?
C94 C95 C96 C102 177.4(5) . . . . ?
C94 C95 C96 Co1 -59.2(3) . . . . ?
C95 C96 C97 C93 1.2(5) . . . . ?
C95 C96 C97 C98 178.2(5) . . . . ?
C95 C96 C97 Co1 -58.6(3) . . . . ?
C97 C93 C94 C95 0.6(6) . . . . ?
C97 C93 C94 C100 177.0(5) . . . . ?
C97 C93 C94 Co1 -58.7(3) . . . . ?
C99 C93 C94 C95 -177.7(5) . . . . ?
C99 C93 C94 C100 -1.2(8) . . . . ?
C99 C93 C94 Co1 123.1(5) . . . . ?
C99 C93 C97 C96 177.2(5) . . . . ?
C99 C93 C97 C98 0.1(8) . . . . ?
C99 C93 C97 Co1 -123.1(5) . . . . ?
C100 C94 C95 C96 -176.3(5) . . . . ?
C100 C94 C95 C101 0.8(8) . . . . ?
C100 C94 C95 Co1 124.0(5) . . . . ?
C101 C95 C96 C97 -177.9(5) . . . . ?
C101 C95 C96 C102 0.3(8) . . . . ?
C101 C95 C96 Co1 123.7(5) . . . . ?
C102 C96 C97 C93 -177.0(5) . . . . ?
C102 C96 C97 C98 0.1(8) . . . . ?
C102 C96 C97 Co1 123.3(5) . . . . ?
C83 C84 C86 C85 -0.2(5) . . . . ?
C83 C84 C86 C148 177.6(5) . . . . ?
C83 C84 C86 Co1 -59.0(3) . . . . ?
C146 C85 C86 C84 176.0(5) . . . . ?
C146 C85 C86 C148 -1.8(8) . . . . ?
C146 C85 C86 Co1 -125.2(5) . . . . ?
C146 C85 C87 C89 1.4(8) . . . . ?
C146 C85 C87 C83 -175.7(5) . . . . ?
C146 C85 C87 Co1 125.0(5) . . . . ?
C149 C84 C86 C85 -178.5(5) . . . . ?
C149 C84 C86 C148 -0.6(8) . . . . ?
C149 C84 C86 Co1 122.7(5) . . . . ?
C149 C84 C83 C87 178.6(5) . . . . ?
C149 C84 C83 C88 -0.5(8) . . . . ?
C149 C84 C83 Co1 -122.6(5) . . . . ?
C161 C161 C162 C162 3(3) 2_655 . . 2_655 ?
C161 C162 N4 C162 1.6(12) 2_655 . . 2_655 ?
C162 C161 C162 C161 -3(3) 2_655 . . 2_655 ?
C02D C034 C01N C00R -0.6(8) . . . . ?
C01N C034 C02D C02X 1.2(8) . . . . ?
C01N C00R P3 C4 130.0(4) . . . . ?
C01N C00R P3 C67 -108.3(4) . . . . ?
C01N C00R P3 O2 6.5(5) . . . . ?
C00R C030 C02X C02D -0.6(9) . . . . ?
C193 O9 C192 C191 151(2) . . . . ?
C194 C193 O9 C192 -172.4(18) . . . . ?
C02X C030 C00R C01N 1.2(8) . . . . ?
C02X C030 C00R P3 -174.3(4) . . . . ?
Co1 C84 C86 C85 58.8(3) . . . . ?
Co1 C84 C86 C148 -123.3(5) . . . . ?
Co1 C84 C83 C87 -58.8(3) . . . . ?
Co1 C84 C83 C88 122.1(5) . . . . ?
Co1 C85 C86 C84 -58.8(3) . . . . ?
Co1 C85 C86 C148 123.3(5) . . . . ?
Co1 C85 C87 C89 -123.6(5) . . . . ?
Co1 C85 C87 C83 59.3(3) . . . . ?
Co1 C87 C83 C84 58.9(3) . . . . ?
Co1 C87 C83 C88 -122.0(5) . . . . ?
Co1 C93 C94 C95 59.2(3) . . . . ?
Co1 C93 C94 C100 -124.3(5) . . . . ?
Co1 C93 C97 C96 -59.7(3) . . . . ?
Co1 C93 C97 C98 123.2(5) . . . . ?
Co1 C94 C95 C96 59.7(3) . . . . ?
Co1 C94 C95 C101 -123.2(5) . . . . ?
Co1 C95 C96 C97 58.4(3) . . . . ?
Co1 C95 C96 C102 -123.4(5) . . . . ?
Co1 C96 C97 C93 59.7(3) . . . . ?
Co1 C96 C97 C98 -123.2(5) . . . . ?
Co2 C73 C74 C75 59.5(4) . . . . ?
Co2 C73 C74 C81 -124.8(5) . . . . ?
Co2 C73 C77 C76 -58.9(4) . . . . ?
Co2 C73 C77 C78 123.7(6) . . . . ?
Co2 C74 C75 C76 58.2(4) . . . . ?
Co2 C74 C75 C80 -122.6(6) . . . . ?
Co2 C75 C76 C77 59.9(4) . . . . ?
Co2 C75 C76 C79 -124.7(6) . . . . ?
Co2 C76 C77 C73 59.8(4) . . . . ?
Co2 C76 C77 C78 -122.8(6) . . . . ?
Co3 C111 C112 C113 59.4(4) . . . . ?
Co3 C111 C112 C117 -124.1(11) . . . . ?
Co3 C111 C115 C114 -58.7(6) . . . . ?
Co3 C111 C115 C120 124.1(12) . . . . ?
Co3 C112 C113 C114 58.7(5) . . . . ?
Co3 C112 C113 C118 -122.8(12) . . . . ?
Co3 C113 C114 C115 59.6(6) . . . . ?
Co3 C113 C114 C119 -124.8(13) . . . . ?
Co3 C114 C115 C111 58.8(6) . . . . ?
Co3 C114 C115 C120 -124.0(12) . . . . ?
Co3 Co3 C131 C131 -62.2(11) 2_656 . . 2_656 ?
Co3 Co3 C131 C132 60.1(7) 2_656 . . . ?
Co3 Co3 C131 C134 152(2) 2_656 . . . ?
Co3 Co3 C132 C131 -85.4(8) 2_656 . . . ?
Co3 Co3 C132 C133 33.1(7) 2_656 . . . ?
Co3 Co3 C132 C135 140.3(16) 2_656 . . . ?
Co3 Co3 C133 C132 63.3(5) 2_656 . . 2_656 ?
Co3 Co3 C133 C132 -63.3(5) 2_656 . . . ?
Co3 Co3 C133 C136 179.999(8) 2_656 . . . ?
Co3 C131 C132 Co3 -81.2(5) . . . 2_656 ?
Co3 C131 C132 Co3 81.2(5) 2_656 . . . ?
Co3 C131 C132 C133 42.9(4) 2_656 . . . ?
Co3 C131 C132 C133 -38.3(5) . . . . ?
Co3 C131 C132 C135 133.5(19) . . . . ?
Co3 C131 C132 C135 -145.3(19) 2_656 . . . ?
Co3 C132 C133 Co3 130.3(9) 2_656 . . . ?
Co3 C132 C133 Co3 -130.3(9) . . . 2_656 ?
Co3 C132 C133 C132 65.1(5) 2_656 . . 2_656 ?
Co3 C132 C133 C132 -65.1(5) . . . 2_656 ?
Co3 C132 C133 C136 114.9(5) . . . . ?
Co3 C132 C133 C136 -114.9(5) 2_656 . . . ?
Co3 C133 C136 Co3 180.001(7) . . . 2_656 ?
P1 C19 C20 C21 -179.7(4) . . . . ?
P1 C19 C24 C23 -179.7(4) . . . . ?
P1 C25 C26 C30 180.0(4) . . . . ?
P1 C25 C27 C28 -179.3(4) . . . . ?
P2 C37 C38 C39 171.7(4) . . . . ?
P2 C37 C42 C41 -170.8(4) . . . . ?
P2 C49 C50 C51 -175.3(4) . . . . ?
P2 C49 C54 C53 175.4(5) . . . . ?
P3 C67 C68 C69 177.0(5) . . . . ?
P3 C67 C72 C71 -178.2(6) . . . . ?
P4 C31 C32 C33 -178.6(4) . . . . ?
P4 C31 C36 C35 179.9(4) . . . . ?
P4 C43 C44 C45 -175.3(4) . . . . ?
P4 C43 C48 C47 175.5(4) . . . . ?
P5 C55 C56 C57 -173.0(4) . . . . ?
P5 C55 C60 C59 171.7(4) . . . . ?
P5 C61 C62 C63 176.2(4) . . . . ?
P5 C61 C66 C65 -176.1(4) . . . . ?
P6 C8 C9 C10 -176.7(4) . . . . ?
P6 C13 C14 C15 -177.6(4) . . . . ?
P6 C13 C18 C17 178.4(4) . . . . ?
Th1 O1 P2 C3 -2.2(12) . . . . ?
Th1 O1 P2 C37 124.0(11) . . . . ?
Th1 O1 P2 C49 -125.4(11) . . . . ?
Th1 O2 P3 C4 13.7(10) . . . . ?
Th1 O2 P3 C67 -108.4(9) . . . . ?
Th1 O2 P3 C00R 137.4(9) . . . . ?
Th1 O3 P4 C6 -33.1(12) . . . . ?
Th1 O3 P4 C31 88.1(11) . . . . ?
Th1 O3 P4 C43 -159.4(11) . . . . ?
Th1 O4 P6 C5 -11.6(9) . . . . ?
Th1 O4 P6 C8 109.5(8) . . . . ?
Th1 O4 P6 C13 -136.8(8) . . . . ?
Th1 O5 P1 C1 10.5(10) . . . . ?
Th1 O5 P1 C19 -115.4(9) . . . . ?
Th1 O5 P1 C25 131.5(9) . . . . ?
Th1 O6 P5 C2 -30.5(9) . . . . ?
Th1 O6 P5 C55 -158.7(9) . . . . ?
Th1 O6 P5 C61 88.8(9) . . . . ?
C131 Co3 C131 Co3 62.2(11) 2_656 . . 2_656 ?
C131 Co3 C131 C132 122.3(15) 2_656 . . . ?
C131 Co3 C131 C134 -145(3) 2_656 . . . ?
C131 Co3 C132 Co3 85.4(8) . . . 2_656 ?
C131 Co3 C132 Co3 50.0(7) 2_656 . . 2_656 ?
C131 Co3 C132 C131 -35.3(11) 2_656 . . . ?
C131 Co3 C132 C133 118.4(10) . . . . ?
C131 Co3 C132 C133 83.1(7) 2_656 . . . ?
C131 Co3 C132 C135 -134.3(18) . . . . ?
C131 Co3 C132 C135 -169.6(13) 2_656 . . . ?
C131 Co3 C133 Co3 21.6(6) . . . 2_656 ?
C131 Co3 C133 Co3 -19.4(5) 2_656 . . 2_656 ?
C131 Co3 C133 C132 -41.8(6) . . . . ?
C131 Co3 C133 C132 43.9(5) 2_656 . . 2_656 ?
C131 Co3 C133 C132 84.8(10) . . . 2_656 ?
C131 Co3 C133 C132 -82.7(9) 2_656 . . . ?
C131 Co3 C133 C136 160.6(5) 2_656 . . . ?
C131 Co3 C133 C136 -158.5(6) . . . . ?
C131 C131 C132 Co3 -19.3(17) 2_656 . . 2_656 ?
C131 C131 C132 Co3 61.9(17) 2_656 . . . ?
C131 C131 C132 C133 23.6(19) 2_656 . . . ?
C131 C131 C132 C135 -165(2) 2_656 . . . ?
C131 C132 C133 Co3 56.6(10) . . . . ?
C131 C132 C133 Co3 -73.7(10) . . . 2_656 ?
C131 C132 C133 C132 -8.6(7) . . . 2_656 ?
C131 C132 C133 C136 171.4(7) . . . . ?
C132 Co3 C131 Co3 -60.1(7) . . . 2_656 ?
C132 Co3 C131 Co3 47.6(6) 2_656 . . 2_656 ?
C132 Co3 C131 C131 -14.6(12) 2_656 . . 2_656 ?
C132 Co3 C131 C131 -122.3(15) . . . 2_656 ?
C132 Co3 C131 C132 107.7(8) 2_656 . . . ?
C132 Co3 C131 C134 -160(2) 2_656 . . . ?
C132 Co3 C131 C134 92(2) . . . . ?
C132 Co3 C132 Co3 11.1(9) 2_656 . . 2_656 ?
C132 Co3 C132 C131 -74.2(10) 2_656 . . . ?
C132 Co3 C132 C133 44.2(7) 2_656 . . . ?
C132 Co3 C132 C135 151.5(11) 2_656 . . . ?
C132 Co3 C133 Co3 63.3(5) . . . 2_656 ?
C132 Co3 C133 Co3 -63.3(5) 2_656 . . 2_656 ?
C132 Co3 C133 C132 -126.6(9) 2_656 . . . ?
C132 Co3 C133 C132 126.6(9) . . . 2_656 ?
C132 Co3 C133 C136 -116.7(5) . . . . ?
C132 Co3 C133 C136 116.7(5) 2_656 . . . ?
C132 C133 C136 Co3 90.0(7) . . . 2_656 ?
C132 C133 C136 Co3 -90.0(7) 2_656 . . 2_656 ?
C133 Co3 C131 Co3 -11.3(4) . . . 2_656 ?
C133 Co3 C131 C131 -73.5(11) . . . 2_656 ?
C133 Co3 C131 C132 48.9(8) . . . . ?
C133 Co3 C131 C134 141(2) . . . . ?
C133 Co3 C132 Co3 -33.1(7) . . . 2_656 ?
C133 Co3 C132 C131 -118.4(10) . . . . ?
C133 Co3 C132 C135 107.3(13) . . . . ?
C134 C131 C132 Co3 -138.9(11) . . . . ?
C134 C131 C132 Co3 139.9(11) . . . 2_656 ?
C134 C131 C132 C133 -177.2(10) . . . . ?
C134 C131 C132 C135 -5(2) . . . . ?
C135 C132 C133 Co3 113.9(17) . . . 2_656 ?
C135 C132 C133 Co3 -115.9(17) . . . . ?
C135 C132 C133 C132 179.0(18) . . . 2_656 ?
C135 C132 C133 C136 -1.0(18) . . . . ?
